data_1540703
loop_
_publ_author_name
'Liu, Lingli'
'Song, Yongbo'
'Chong, Hanbao'
'Yang, Sha'
'Xiang, Ji'
'Jin, Shan'
'Kang, Xi'
'Zhang, Jun'
'Yu, Haizhu'
'Zhu, Manzhou'

_publ_section_title
;
 Size-confined growth of atom-precise nanoclusters in metal-organic
 frameworks and their catalytic applications.
;
_journal_issue 3
_journal_name_full Nanoscale
_journal_page_first 1407
_journal_page_last 1412
_journal_paper_doi 10.1039/c5nr06930k
_journal_volume 8
_journal_year 2016
_chemical_formula_sum 'C180 H150 Ag12 Au13 Cl8 P10'
_chemical_formula_weight 6761.30
_chemical_name_systematic
; 
 ? 
;
_space_group_IT_number 15
_symmetry_space_group_name_Hall '-C 2yc'
_symmetry_space_group_name_H-M 'C 1 2/c 1'
_atom_sites_solution_hydrogens geom
_atom_sites_solution_primary direct
_atom_sites_solution_secondary difmap
_audit_creation_method SHELXL-97
_cell_angle_alpha 90.00
_cell_angle_beta 127.438(2)
_cell_angle_gamma 90.00
_cell_formula_units_Z 4
_cell_length_a 47.6239(19)
_cell_length_b 16.6379(7)
_cell_length_c 36.1489(13)
_cell_measurement_temperature 296(2)
_cell_volume 22742.9(17)
_computing_structure_refinement 'SHELXL-97 (Sheldrick, 2008)'
_computing_structure_solution 'SHELXS-97 (Sheldrick, 2008)'
_diffrn_ambient_temperature 296(2)
_diffrn_measured_fraction_theta_full 0.999
_diffrn_measured_fraction_theta_max 0.999
_diffrn_radiation_monochromator graphite
_diffrn_radiation_source 'fine-focus sealed tube'
_diffrn_radiation_type MoK\a
_diffrn_radiation_wavelength 0.71073
_diffrn_reflns_av_R_equivalents 0.0726
_diffrn_reflns_av_sigmaI/netI 0.0761
_diffrn_reflns_limit_h_max 52
_diffrn_reflns_limit_h_min -57
_diffrn_reflns_limit_k_max 20
_diffrn_reflns_limit_k_min -20
_diffrn_reflns_limit_l_max 43
_diffrn_reflns_limit_l_min -43
_diffrn_reflns_number 84995
_diffrn_reflns_theta_full 25.50
_diffrn_reflns_theta_max 25.50
_diffrn_reflns_theta_min 1.34
_exptl_absorpt_coefficient_mu 9.556
_exptl_absorpt_correction_T_max 0.3282
_exptl_absorpt_correction_T_min 0.2640
_exptl_crystal_density_diffrn 1.975
_exptl_crystal_density_method 'not measured'
_exptl_crystal_F_000 12428
_exptl_crystal_size_max 0.19
_exptl_crystal_size_mid 0.16
_exptl_crystal_size_min 0.15
_platon_squeeze_details
;
;
_refine_diff_density_max 3.185
_refine_diff_density_min -5.186
_refine_diff_density_rms 0.215
_refine_ls_extinction_method none
_refine_ls_goodness_of_fit_ref 0.981
_refine_ls_hydrogen_treatment mixed
_refine_ls_matrix_type full
_refine_ls_number_parameters 783
_refine_ls_number_reflns 21168
_refine_ls_number_restraints 0
_refine_ls_restrained_S_all 0.981
_refine_ls_R_factor_all 0.0896
_refine_ls_R_factor_gt 0.0540
_refine_ls_shift/su_max 0.002
_refine_ls_shift/su_mean 0.000
_refine_ls_structure_factor_coef Fsqd
_refine_ls_weighting_details 'calc w=1/[\s^2^(Fo^2^)+(0.0825P)^2^+0.0000P] where P=(Fo^2^+2Fc^2^)/3'
_refine_ls_weighting_scheme calc
_refine_ls_wR_factor_gt 0.1475
_refine_ls_wR_factor_ref 0.1592
_reflns_number_gt 12669
_reflns_number_total 21168
_reflns_threshold_expression >2sigma(I)
_cod_data_source_file c5nr06930k2.cif
_cod_data_source_block 00
_cod_depositor_comments 'Adding full bibliography for 1540703.cif.'
_cod_original_cell_volume 22742.9(16)
_cod_database_code 1540703

loop_
_symmetry_equiv_pos_as_xyz
'x, y, z'
'-x, y, -z+1/2'
'x+1/2, y+1/2, z'
'-x+1/2, y+1/2, -z+1/2'
'-x, -y, -z'
'x, -y, z-1/2'
'-x+1/2, -y+1/2, -z'
'x+1/2, -y+1/2, z-1/2'

loop_
_atom_site_label
_atom_site_type_symbol
_atom_site_fract_x
_atom_site_fract_y
_atom_site_fract_z
_atom_site_U_iso_or_equiv
_atom_site_adp_type
_atom_site_occupancy
_atom_site_symmetry_multiplicity
_atom_site_calc_flag
_atom_site_refinement_flags
Ag1 Ag 0.10250(3) 0.25128(6) 0.22916(4) 0.0503(3) Uani 1 1 d .
Ag2 Ag 0.00853(3) 0.37363(6) 0.21414(4) 0.0497(3) Uani 1 1 d .
Ag3 Ag -0.01777(3) 0.22626(6) 0.15958(3) 0.0469(3) Uani 1 1 d .
Ag4 Ag 0.01763(3) 0.09134(6) 0.22316(4) 0.0561(3) Uani 1 1 d .
Ag5 Ag 0.06414(3) 0.15408(7) 0.31606(4) 0.0546(3) Uani 1 1 d .
Ag6 Ag 0.05998(3) 0.32992(7) 0.31309(4) 0.0553(3) Uani 1 1 d .
Au1 Au 0.081205(14) 0.38767(3) 0.258792(19) 0.05175(16) Uani 1 1 d .
Au2 Au 0.033113(14) 0.32544(3) 0.163674(17) 0.04417(14) Uani 1 1 d .
Au3 Au 0.038869(14) 0.15191(3) 0.169272(17) 0.04541(14) Uani 1 1 d .
Au4 Au 0.091456(14) 0.10806(3) 0.265997(18) 0.05028(15) Uani 1 1 d .
Au5 Au 0.114914(14) 0.25157(3) 0.320845(18) 0.04939(15) Uani 1 1 d .
Au6 Au 0.051578(12) 0.24092(3) 0.239472(15) 0.03563(12) Uani 1 1 d .
Au7 Au 0.0000 0.23253(6) 0.2500 0.0700(3) Uani 1 2 d S
C1 C 0.07520(16) 0.5948(4) 0.25699(19) 0.078(5) Uani 1 1 d G
C2 C 0.03939(16) 0.5767(5) 0.2307(2) 0.090(5) Uani 1 1 d G
H2 H 0.0317 0.5243 0.2209 0.108 Uiso 1 1 calc R
C3 C 0.01511(17) 0.6370(6) 0.2192(3) 0.088(5) Uani 1 1 d G
H3 H -0.0088 0.6249 0.2017 0.106 Uiso 1 1 calc R
C4 C 0.0266(2) 0.7154(6) 0.2340(3) 0.091(6) Uani 1 1 d G
H4 H 0.0104 0.7558 0.2263 0.110 Uiso 1 1 calc R
C5 C 0.0624(2) 0.7336(4) 0.2602(3) 0.094(6) Uani 1 1 d G
H5 H 0.0702 0.7860 0.2701 0.113 Uiso 1 1 calc R
C6 C 0.08673(18) 0.6733(4) 0.2717(2) 0.089(5) Uani 1 1 d G
H6 H 0.1107 0.6854 0.2893 0.107 Uiso 1 1 calc R
C7 C 0.12131(16) 0.5315(5) 0.2401(2) 0.126(8) Uani 1 1 d G
C8 C 0.12673(16) 0.6086(5) 0.2308(2) 0.136(9) Uani 1 1 d G
H8 H 0.1217 0.6530 0.2415 0.164 Uiso 1 1 calc R
C9 C 0.13960(19) 0.6193(7) 0.2054(3) 0.141(9) Uani 1 1 d G
H9 H 0.1432 0.6709 0.1992 0.169 Uiso 1 1 calc R
C10 C 0.1470(2) 0.5530(8) 0.1894(3) 0.141(9) Uani 1 1 d G
H10 H 0.1557 0.5602 0.1724 0.169 Uiso 1 1 calc R
C11 C 0.1416(2) 0.4758(8) 0.1987(3) 0.136(9) Uani 1 1 d G
H11 H 0.1466 0.4314 0.1879 0.164 Uiso 1 1 calc R
C12 C 0.1288(2) 0.4651(6) 0.2240(3) 0.129(8) Uani 1 1 d G
H12 H 0.1251 0.4135 0.2303 0.155 Uiso 1 1 calc R
C13 C 0.14024(18) 0.5321(4) 0.3315(2) 0.112(7) Uani 1 1 d G
C14 C 0.1316(2) 0.5556(4) 0.36037(19) 0.136(9) Uani 1 1 d G
H14 H 0.1080 0.5571 0.3489 0.164 Uiso 1 1 calc R
C15 C 0.1581(2) 0.5769(5) 0.40636(18) 0.147(10) Uani 1 1 d G
H15 H 0.1524 0.5926 0.4257 0.176 Uiso 1 1 calc R
C16 C 0.1933(2) 0.5746(6) 0.42349(18) 0.149(10) Uani 1 1 d G
H16 H 0.2111 0.5889 0.4543 0.178 Uiso 1 1 calc R
C17 C 0.20199(19) 0.5511(6) 0.3946(2) 0.151(10) Uani 1 1 d G
H17 H 0.2255 0.5496 0.4061 0.182 Uiso 1 1 calc R
C18 C 0.17544(18) 0.5299(4) 0.3487(2) 0.144(9) Uani 1 1 d G
H18 H 0.1812 0.5141 0.3294 0.173 Uiso 1 1 calc R
C19 C 0.0300(3) 0.4986(5) 0.1080(4) 0.070(4) Uani 1 1 d G
C20 C 0.0502(3) 0.5324(7) 0.0962(4) 0.079(5) Uani 1 1 d G
H20 H 0.0601 0.4997 0.0860 0.095 Uiso 1 1 calc R
C21 C 0.0557(3) 0.6150(7) 0.0995(4) 0.089(5) Uani 1 1 d G
H21 H 0.0692 0.6376 0.0916 0.107 Uiso 1 1 calc R
C22 C 0.0409(3) 0.6638(5) 0.1148(4) 0.093(6) Uani 1 1 d G
H22 H 0.0445 0.7191 0.1170 0.112 Uiso 1 1 calc R
C23 C 0.0206(3) 0.6300(7) 0.1266(4) 0.090(6) Uani 1 1 d G
H23 H 0.0107 0.6627 0.1368 0.108 Uiso 1 1 calc R
C24 C 0.0152(3) 0.5474(7) 0.1233(4) 0.084(5) Uani 1 1 d G
H24 H 0.0016 0.5248 0.1312 0.100 Uiso 1 1 calc R
C25 C -0.0275(2) 0.4035(7) 0.0532(3) 0.072(4) Uani 1 1 d G
C26 C -0.0399(3) 0.4557(6) 0.0162(4) 0.077(5) Uani 1 1 d G
H26 H -0.0241 0.4854 0.0148 0.093 Uiso 1 1 calc R
C27 C -0.0761(3) 0.4635(6) -0.0187(3) 0.090(5) Uani 1 1 d G
H27 H -0.0844 0.4984 -0.0435 0.108 Uiso 1 1 calc R
C28 C -0.0998(2) 0.4191(7) -0.0166(4) 0.093(6) Uani 1 1 d G
H28 H -0.1240 0.4243 -0.0399 0.111 Uiso 1 1 calc R
C29 C -0.0873(3) 0.3668(7) 0.0205(4) 0.091(6) Uani 1 1 d G
H29 H -0.1032 0.3371 0.0219 0.109 Uiso 1 1 calc R
C30 C -0.0512(3) 0.3591(6) 0.0553(3) 0.078(5) Uani 1 1 d G
H30 H -0.0428 0.3241 0.0801 0.094 Uiso 1 1 calc R
C31 C 0.0375(3) 0.3557(6) 0.0751(4) 0.068(4) Uani 1 1 d G
C32 C 0.0221(2) 0.3571(6) 0.0279(4) 0.074(5) Uani 1 1 d G
H32 H -0.0006 0.3774 0.0066 0.088 Uiso 1 1 calc R
C33 C 0.0407(3) 0.3281(7) 0.0124(3) 0.083(5) Uani 1 1 d G
H33 H 0.0304 0.3291 -0.0192 0.100 Uiso 1 1 calc R
C34 C 0.0747(3) 0.2978(7) 0.0442(5) 0.091(6) Uani 1 1 d G
H34 H 0.0871 0.2784 0.0338 0.109 Uiso 1 1 calc R
C35 C 0.0901(2) 0.2964(7) 0.0914(4) 0.093(6) Uani 1 1 d G
H35 H 0.1128 0.2761 0.1126 0.112 Uiso 1 1 calc R
C36 C 0.0715(3) 0.3253(7) 0.1069(3) 0.085(5) Uani 1 1 d G
H36 H 0.0818 0.3244 0.1385 0.102 Uiso 1 1 calc R
C37 C 0.0599(3) 0.0642(7) 0.1051(4) 0.080(5) Uani 1 1 d G
C38 C 0.0574(3) 0.0132(7) 0.0728(4) 0.092(6) Uani 1 1 d G
H38 H 0.0367 -0.0155 0.0520 0.110 Uiso 1 1 calc R
C39 C 0.0859(3) 0.0050(7) 0.0717(4) 0.098(6) Uani 1 1 d G
H39 H 0.0843 -0.0291 0.0500 0.117 Uiso 1 1 calc R
C40 C 0.1169(3) 0.0479(8) 0.1028(5) 0.100(6) Uani 1 1 d G
H40 H 0.1360 0.0424 0.1020 0.120 Uiso 1 1 calc R
C41 C 0.1194(3) 0.0989(7) 0.1351(4) 0.101(6) Uani 1 1 d G
H41 H 0.1401 0.1275 0.1560 0.121 Uiso 1 1 calc R
C42 C 0.0909(3) 0.1070(6) 0.1363(4) 0.093(6) Uani 1 1 d G
H42 H 0.0925 0.1411 0.1579 0.112 Uiso 1 1 calc R
C43 C -0.00643(19) 0.1312(4) 0.0529(2) 0.073(5) Uani 1 1 d G
C44 C -0.0015(3) 0.1555(4) 0.0204(3) 0.081(5) Uani 1 1 d G
H44 H 0.0200 0.1465 0.0259 0.097 Uiso 1 1 calc R
C45 C -0.0288(3) 0.1933(4) -0.0205(3) 0.092(6) Uani 1 1 d G
H45 H -0.0256 0.2096 -0.0422 0.111 Uiso 1 1 calc R
C46 C -0.0610(3) 0.2069(4) -0.0288(3) 0.098(6) Uani 1 1 d G
H46 H -0.0793 0.2322 -0.0561 0.118 Uiso 1 1 calc R
C47 C -0.0659(2) 0.1826(4) 0.0037(3) 0.100(6) Uani 1 1 d G
H47 H -0.0875 0.1916 -0.0018 0.120 Uiso 1 1 calc R
C48 C -0.0386(2) 0.1448(3) 0.0446(3) 0.089(5) Uani 1 1 d G
H48 H -0.0419 0.1285 0.0663 0.106 Uiso 1 1 calc R
C49 C 0.00459(17) -0.0160(4) 0.0997(3) 0.082(5) Uani 1 1 d G
C50 C -0.0155(2) -0.0528(3) 0.0562(3) 0.099(6) Uani 1 1 d G
H50 H -0.0179 -0.0285 0.0313 0.119 Uiso 1 1 calc R
C51 C -0.0321(3) -0.1258(3) 0.0501(4) 0.108(7) Uani 1 1 d G
H51 H -0.0455 -0.1504 0.0210 0.130 Uiso 1 1 calc R
C52 C -0.0285(3) -0.1620(4) 0.0874(4) 0.118(7) Uani 1 1 d G
H52 H -0.0395 -0.2108 0.0832 0.141 Uiso 1 1 calc R
C53 C -0.0084(3) -0.1252(5) 0.1308(4) 0.124(8) Uani 1 1 d G
H53 H -0.0060 -0.1494 0.1558 0.149 Uiso 1 1 calc R
C54 C 0.0082(3) -0.0522(5) 0.1370(3) 0.109(7) Uani 1 1 d G
H54 H 0.0216 -0.0275 0.1661 0.131 Uiso 1 1 calc R
C55 C 0.1293(4) -0.0717(10) 0.3261(5) 0.114(7) Uani 1 1 d G
C56 C 0.1479(4) -0.1434(12) 0.3377(6) 0.124(8) Uani 1 1 d G
H56 H 0.1599 -0.1552 0.3256 0.149 Uiso 1 1 calc R
C57 C 0.1485(4) -0.1976(8) 0.3675(6) 0.133(9) Uani 1 1 d G
H57 H 0.1609 -0.2455 0.3753 0.160 Uiso 1 1 calc R
C58 C 0.1305(5) -0.1799(10) 0.3856(5) 0.138(9) Uani 1 1 d G
H58 H 0.1309 -0.2162 0.4055 0.165 Uiso 1 1 calc R
C59 C 0.1119(4) -0.1082(12) 0.3740(6) 0.133(8) Uani 1 1 d G
H59 H 0.0998 -0.0964 0.3861 0.160 Uiso 1 1 calc R
C60 C 0.1113(4) -0.0541(8) 0.3442(6) 0.121(8) Uani 1 1 d G
H60 H 0.0989 -0.0061 0.3364 0.145 Uiso 1 1 calc R
C61 C 0.17331(14) 0.0369(2) 0.31996(14) 0.096(6) Uani 1 1 d G
C62 C 0.20264(15) -0.0060(2) 0.35558(16) 0.111(7) Uani 1 1 d G
H62 H 0.1997 -0.0511 0.3681 0.133 Uiso 1 1 calc R
C63 C 0.23643(14) 0.0184(3) 0.37250(18) 0.114(7) Uani 1 1 d G
H63 H 0.2561 -0.0103 0.3963 0.136 Uiso 1 1 calc R
C64 C 0.24089(15) 0.0857(3) 0.3538(2) 0.114(7) Uani 1 1 d G
H64 H 0.2635 0.1020 0.3651 0.137 Uiso 1 1 calc R
C65 C 0.21156(16) 0.1286(3) 0.31816(18) 0.113(7) Uani 1 1 d G
H65 H 0.2145 0.1737 0.3056 0.135 Uiso 1 1 calc R
C66 C 0.17777(15) 0.1042(3) 0.30125(15) 0.108(7) Uani 1 1 d G
H66 H 0.1581 0.1329 0.2774 0.129 Uiso 1 1 calc R
C67 C 0.11971(18) -0.0564(3) 0.24079(17) 0.130(8) Uani 1 1 d G
C68 C 0.09118(19) -0.1087(4) 0.2208(2) 0.143(9) Uani 1 1 d G
H68 H 0.0781 -0.1110 0.2321 0.172 Uiso 1 1 calc R
C69 C 0.0822(2) -0.1577(4) 0.1839(2) 0.149(10) Uani 1 1 d G
H69 H 0.0631 -0.1927 0.1705 0.179 Uiso 1 1 calc R
C70 C 0.1017(2) -0.1544(4) 0.1669(2) 0.148(10) Uani 1 1 d G
H70 H 0.0956 -0.1871 0.1422 0.178 Uiso 1 1 calc R
C71 C 0.1302(2) -0.1021(4) 0.18693(19) 0.145(10) Uani 1 1 d G
H71 H 0.1432 -0.0998 0.1756 0.174 Uiso 1 1 calc R
C72 C 0.1392(2) -0.0531(3) 0.22385(17) 0.144(9) Uani 1 1 d G
H72 H 0.1583 -0.0181 0.2372 0.173 Uiso 1 1 calc R
C74 C 0.18382(13) 0.1626(2) 0.41640(14) 0.081(5) Uani 1 1 d G
C75 C 0.21786(12) 0.1381(2) 0.43451(13) 0.086(5) Uani 1 1 d G
H75 H 0.2319 0.1701 0.4305 0.103 Uiso 1 1 calc R
C76 C 0.23099(16) 0.0659(3) 0.45860(14) 0.098(6) Uani 1 1 d G
H76 H 0.2538 0.0495 0.4707 0.118 Uiso 1 1 calc R
C77 C 0.21008(19) 0.0181(3) 0.46458(16) 0.102(6) Uani 1 1 d G
H77 H 0.2189 -0.0302 0.4807 0.123 Uiso 1 1 calc R
C78 C 0.17604(19) 0.0426(3) 0.44648(18) 0.102(6) Uani 1 1 d G
H78 H 0.1620 0.0106 0.4505 0.122 Uiso 1 1 calc R
C79 C 0.16291(16) 0.1148(3) 0.42239(18) 0.094(6) Uani 1 1 d G
H79 H 0.1401 0.1312 0.4103 0.113 Uiso 1 1 calc R
C80 C 0.16903(14) 0.3149(3) 0.43488(19) 0.072(4) Uani 1 1 d G
C81 C 0.19117(16) 0.2954(3) 0.48196(19) 0.090(5) Uani 1 1 d G
H81 H 0.2066 0.2522 0.4923 0.108 Uiso 1 1 calc R
C82 C 0.19021(19) 0.3405(3) 0.5135(2) 0.096(6) Uani 1 1 d G
H82 H 0.2050 0.3275 0.5450 0.115 Uiso 1 1 calc R
C83 C 0.16711(19) 0.4052(4) 0.4980(3) 0.097(6) Uani 1 1 d G
H83 H 0.1665 0.4354 0.5192 0.116 Uiso 1 1 calc R
C84 C 0.14496(17) 0.4247(3) 0.4509(3) 0.096(6) Uani 1 1 d G
H84 H 0.1295 0.4680 0.4406 0.115 Uiso 1 1 calc R
C85 C 0.14593(15) 0.3796(3) 0.4194(2) 0.083(5) Uani 1 1 d G
H85 H 0.1311 0.3927 0.3879 0.100 Uiso 1 1 calc R
C86 C 0.19952(13) 0.3062(2) 0.38892(17) 0.077(5) Uani 1 1 d G
C87 C 0.23056(13) 0.3372(2) 0.42860(19) 0.087(5) Uani 1 1 d G
H87 H 0.2345 0.3349 0.4571 0.105 Uiso 1 1 calc R
C88 C 0.25568(15) 0.3719(3) 0.4256(2) 0.093(6) Uani 1 1 d G
H88 H 0.2765 0.3927 0.4522 0.112 Uiso 1 1 calc R
C89 C 0.24977(19) 0.3755(3) 0.3830(3) 0.100(6) Uani 1 1 d G
H89 H 0.2666 0.3987 0.3810 0.120 Uiso 1 1 calc R
C90 C 0.21873(19) 0.3444(3) 0.3433(2) 0.096(6) Uani 1 1 d G
H90 H 0.2148 0.3468 0.3148 0.116 Uiso 1 1 calc R
C91 C 0.19360(16) 0.3097(2) 0.34627(18) 0.086(5) Uani 1 1 d G
H91 H 0.1728 0.2889 0.3197 0.103 Uiso 1 1 calc R
Cl1 Cl 0.14701(11) 0.2605(3) 0.22059(15) 0.0778(12) Uani 1 1 d .
Cl2 Cl -0.04280(11) 0.4594(2) 0.17028(17) 0.0896(15) Uani 1 1 d .
Cl3 Cl -0.08006(12) 0.2374(4) 0.10592(15) 0.122(2) Uani 1 1 d .
Cl4 Cl 0.04589(18) 0.0400(5) 0.3418(3) 0.205(4) Uani 1 1 d .
P1 P 0.10430(11) 0.5141(2) 0.27136(15) 0.0670(12) Uani 1 1 d .
P2 P 0.01797(10) 0.3964(2) 0.09922(12) 0.0496(9) Uani 1 1 d .
P3 P 0.02498(10) 0.0797(2) 0.10646(12) 0.0543(10) Uani 1 1 d .
P4 P 0.12908(10) 0.0033(2) 0.28930(14) 0.0625(11) Uani 1 1 d .
P5 P 0.16790(10) 0.2589(2) 0.39164(13) 0.0587(10) Uani 1 1 d .

loop_
_atom_site_aniso_label
_atom_site_aniso_U_11
_atom_site_aniso_U_22
_atom_site_aniso_U_33
_atom_site_aniso_U_23
_atom_site_aniso_U_13
_atom_site_aniso_U_12
Ag1 0.0457(6) 0.0621(6) 0.0495(6) -0.0064(5) 0.0322(5) -0.0060(5)
Ag2 0.0514(6) 0.0499(6) 0.0540(6) 0.0000(5) 0.0352(6) 0.0012(5)
Ag3 0.0415(6) 0.0629(6) 0.0336(5) -0.0032(4) 0.0214(5) -0.0046(5)
Ag4 0.0564(7) 0.0549(6) 0.0597(7) 0.0007(5) 0.0368(6) -0.0076(5)
Ag5 0.0478(6) 0.0728(7) 0.0438(6) 0.0113(5) 0.0281(5) 0.0064(5)
Ag6 0.0485(6) 0.0717(7) 0.0472(6) -0.0185(5) 0.0298(5) -0.0052(5)
Au1 0.0529(3) 0.0474(3) 0.0521(3) -0.0123(2) 0.0305(3) -0.0125(2)
Au2 0.0522(3) 0.0471(3) 0.0385(3) 0.0003(2) 0.0303(3) -0.0050(2)
Au3 0.0524(3) 0.0488(3) 0.0361(3) -0.0093(2) 0.0274(3) -0.0045(2)
Au4 0.0485(3) 0.0520(3) 0.0467(3) -0.0014(2) 0.0270(3) 0.0016(2)
Au5 0.0368(3) 0.0654(3) 0.0351(3) -0.0066(2) 0.0162(2) -0.0033(2)
Au6 0.0356(3) 0.0425(3) 0.0275(3) -0.00498(19) 0.0185(2) -0.0040(2)
Au7 0.0628(6) 0.0928(7) 0.0573(6) 0.000 0.0380(5) 0.000
C1 0.085(13) 0.074(11) 0.083(12) -0.005(9) 0.055(11) -0.010(9)
C2 0.085(13) 0.080(12) 0.097(14) -0.001(10) 0.051(12) -0.004(10)
C3 0.090(14) 0.079(12) 0.093(14) 0.005(10) 0.055(12) 0.002(11)
C4 0.093(15) 0.082(13) 0.097(14) -0.003(11) 0.056(13) 0.007(11)
C5 0.095(15) 0.079(13) 0.101(15) -0.003(10) 0.056(13) 0.000(11)
C6 0.090(14) 0.074(12) 0.095(14) -0.004(10) 0.052(12) -0.007(10)
C7 0.124(19) 0.123(19) 0.14(2) 0.006(17) 0.087(17) -0.012(16)
C8 0.14(2) 0.13(2) 0.15(2) 0.013(17) 0.090(19) -0.009(17)
C9 0.15(2) 0.14(2) 0.15(2) 0.013(18) 0.10(2) -0.012(18)
C10 0.14(2) 0.15(2) 0.15(2) 0.012(19) 0.096(19) -0.014(19)
C11 0.14(2) 0.14(2) 0.15(2) 0.007(18) 0.095(19) -0.007(17)
C12 0.13(2) 0.13(2) 0.14(2) 0.005(16) 0.090(18) -0.009(16)
C13 0.103(17) 0.090(15) 0.105(17) -0.008(12) 0.043(14) -0.019(13)
C14 0.15(2) 0.13(2) 0.12(2) -0.003(16) 0.075(19) -0.013(17)
C15 0.15(2) 0.14(2) 0.13(2) -0.003(18) 0.07(2) -0.01(2)
C16 0.15(2) 0.14(2) 0.13(2) -0.003(17) 0.08(2) -0.001(19)
C17 0.15(2) 0.14(2) 0.14(2) -0.009(19) 0.07(2) 0.002(18)
C18 0.14(2) 0.13(2) 0.14(2) -0.012(18) 0.08(2) -0.003(19)
C19 0.082(12) 0.068(10) 0.070(11) 0.002(8) 0.050(10) -0.004(9)
C20 0.086(13) 0.076(12) 0.080(12) 0.002(9) 0.052(11) -0.009(10)
C21 0.097(14) 0.080(13) 0.087(13) 0.007(10) 0.054(12) -0.008(11)
C22 0.102(15) 0.077(13) 0.093(14) 0.005(10) 0.055(13) -0.003(11)
C23 0.101(15) 0.073(12) 0.093(14) 0.002(10) 0.057(12) 0.003(10)
C24 0.094(13) 0.075(12) 0.086(13) -0.001(10) 0.057(11) -0.001(10)
C25 0.074(11) 0.084(12) 0.070(11) 0.002(9) 0.050(10) -0.003(9)
C26 0.082(13) 0.085(12) 0.070(11) 0.011(9) 0.049(11) -0.004(10)
C27 0.087(14) 0.093(13) 0.083(13) 0.009(10) 0.048(12) 0.000(11)
C28 0.085(14) 0.103(15) 0.090(14) 0.006(11) 0.053(12) -0.002(11)
C29 0.081(14) 0.103(14) 0.092(14) 0.005(11) 0.055(12) -0.006(11)
C30 0.080(13) 0.089(12) 0.076(12) 0.009(10) 0.053(11) -0.004(10)
C31 0.078(12) 0.077(11) 0.070(11) 0.004(9) 0.055(10) -0.010(9)
C32 0.086(13) 0.078(11) 0.070(12) -0.003(9) 0.054(11) -0.008(9)
C33 0.095(14) 0.088(13) 0.079(13) -0.003(10) 0.059(12) 0.001(11)
C34 0.098(15) 0.098(14) 0.087(14) -0.004(11) 0.062(13) 0.005(12)
C35 0.092(14) 0.106(15) 0.087(15) 0.005(12) 0.057(13) 0.011(12)
C36 0.086(14) 0.096(13) 0.083(13) 0.007(10) 0.056(12) 0.004(11)
C37 0.082(13) 0.093(13) 0.083(13) -0.017(10) 0.060(11) 0.002(10)
C38 0.090(14) 0.102(14) 0.092(14) -0.024(11) 0.059(12) 0.000(11)
C39 0.097(15) 0.111(15) 0.099(15) -0.030(12) 0.067(13) 0.009(12)
C40 0.094(15) 0.114(16) 0.105(16) -0.026(12) 0.066(13) 0.004(12)
C41 0.089(14) 0.109(15) 0.109(16) -0.030(12) 0.062(13) -0.002(12)
C42 0.085(14) 0.102(14) 0.099(14) -0.028(11) 0.059(13) 0.003(11)
C43 0.082(12) 0.073(11) 0.067(11) -0.014(8) 0.047(10) 0.006(9)
C44 0.087(13) 0.073(11) 0.074(12) -0.001(9) 0.045(11) -0.004(9)
C45 0.097(15) 0.084(13) 0.079(13) 0.006(10) 0.045(12) -0.006(11)
C46 0.099(16) 0.091(14) 0.086(14) -0.001(11) 0.046(13) 0.008(12)
C47 0.093(15) 0.103(15) 0.089(15) 0.003(12) 0.047(13) 0.011(12)
C48 0.089(14) 0.095(13) 0.079(13) -0.004(10) 0.050(12) 0.011(11)
C49 0.091(13) 0.085(12) 0.092(14) -0.013(10) 0.068(12) -0.005(10)
C50 0.104(16) 0.095(14) 0.099(15) -0.013(12) 0.062(13) -0.008(12)
C51 0.113(17) 0.093(15) 0.110(17) -0.020(13) 0.063(15) -0.011(13)
C52 0.122(19) 0.096(16) 0.116(18) -0.005(14) 0.063(16) -0.012(13)
C53 0.13(2) 0.100(17) 0.112(18) 0.010(14) 0.061(16) -0.019(14)
C54 0.118(17) 0.093(15) 0.103(16) 0.004(12) 0.060(14) -0.014(13)
C55 0.115(18) 0.104(18) 0.112(18) 0.004(14) 0.063(15) -0.006(14)
C56 0.12(2) 0.106(18) 0.120(19) 0.008(15) 0.063(16) -0.001(15)
C57 0.13(2) 0.11(2) 0.13(2) 0.011(17) 0.067(18) -0.002(16)
C58 0.14(2) 0.12(2) 0.13(2) 0.017(17) 0.075(19) -0.002(18)
C59 0.14(2) 0.13(2) 0.13(2) 0.019(16) 0.079(18) -0.004(18)
C60 0.13(2) 0.116(18) 0.116(19) 0.013(15) 0.073(17) -0.009(15)
C61 0.089(14) 0.096(14) 0.105(15) -0.002(12) 0.059(13) 0.002(12)
C62 0.096(16) 0.107(16) 0.116(17) 0.001(13) 0.056(14) 0.000(13)
C63 0.095(16) 0.119(18) 0.118(17) 0.000(14) 0.060(15) 0.001(14)
C64 0.099(16) 0.116(18) 0.118(18) 0.000(14) 0.061(15) -0.002(14)
C65 0.096(16) 0.114(17) 0.123(18) 0.006(14) 0.064(15) -0.004(13)
C66 0.091(15) 0.106(16) 0.118(17) 0.004(13) 0.060(14) 0.001(12)
C67 0.14(2) 0.13(2) 0.13(2) -0.020(16) 0.086(19) 0.002(17)
C68 0.15(2) 0.15(2) 0.14(2) -0.025(18) 0.09(2) -0.006(18)
C69 0.15(2) 0.15(2) 0.14(2) -0.028(18) 0.09(2) -0.007(19)
C70 0.15(3) 0.15(2) 0.14(2) -0.023(18) 0.09(2) -0.003(19)
C71 0.15(2) 0.16(3) 0.14(2) -0.027(18) 0.09(2) -0.001(19)
C72 0.15(2) 0.15(2) 0.14(2) -0.025(18) 0.09(2) 0.000(18)
C74 0.081(13) 0.086(13) 0.071(12) 0.001(9) 0.044(11) 0.007(10)
C75 0.085(13) 0.087(12) 0.081(13) -0.005(10) 0.048(11) 0.011(10)
C76 0.098(15) 0.093(14) 0.089(14) 0.001(11) 0.049(12) 0.010(12)
C77 0.101(16) 0.097(15) 0.095(15) 0.006(12) 0.053(13) 0.013(12)
C78 0.100(15) 0.096(14) 0.098(15) 0.013(12) 0.054(13) 0.002(12)
C79 0.089(14) 0.091(14) 0.089(14) 0.013(11) 0.048(12) 0.003(11)
C80 0.069(11) 0.088(12) 0.070(11) -0.007(9) 0.049(10) -0.006(9)
C81 0.085(14) 0.104(14) 0.079(13) -0.009(11) 0.048(11) 0.005(11)
C82 0.096(15) 0.110(16) 0.078(13) -0.016(11) 0.050(12) 0.001(12)
C83 0.100(15) 0.102(15) 0.086(14) -0.018(11) 0.055(13) 0.002(12)
C84 0.097(15) 0.094(14) 0.087(14) -0.020(11) 0.051(12) 0.005(11)
C85 0.083(13) 0.087(13) 0.078(12) -0.015(10) 0.047(11) -0.001(10)
C86 0.075(12) 0.085(12) 0.074(12) -0.004(10) 0.046(10) -0.003(10)
C87 0.078(13) 0.094(13) 0.082(13) 0.000(10) 0.045(11) -0.013(10)
C88 0.083(13) 0.107(15) 0.090(14) -0.002(11) 0.053(12) -0.012(11)
C89 0.089(14) 0.110(15) 0.094(15) 0.001(12) 0.052(13) -0.016(12)
C90 0.089(14) 0.112(16) 0.091(14) -0.004(12) 0.056(13) -0.013(12)
C91 0.081(13) 0.100(14) 0.082(13) -0.010(11) 0.052(11) -0.005(10)
Cl1 0.061(3) 0.109(3) 0.075(3) -0.008(2) 0.047(2) -0.015(2)
Cl2 0.066(3) 0.069(3) 0.120(4) 0.043(3) 0.050(3) 0.014(2)
Cl3 0.054(3) 0.256(7) 0.047(3) -0.004(3) 0.026(2) -0.027(3)
Cl4 0.141(6) 0.188(7) 0.330(11) 0.170(7) 0.166(7) 0.071(5)
P1 0.073(3) 0.050(2) 0.075(3) -0.013(2) 0.043(3) -0.019(2)
P2 0.060(2) 0.054(2) 0.039(2) -0.0017(16) 0.0322(19) -0.0097(17)
P3 0.067(3) 0.056(2) 0.040(2) -0.0117(17) 0.032(2) -0.0004(19)
P4 0.054(2) 0.063(2) 0.056(2) -0.0013(19) 0.026(2) 0.0040(19)
P5 0.038(2) 0.074(3) 0.042(2) -0.0076(18) 0.0125(18) -0.0046(18)

loop_
_atom_type_symbol
_atom_type_description
_atom_type_scat_dispersion_real
_atom_type_scat_dispersion_imag
_atom_type_scat_source
C C 0.0033 0.0016 'International Tables Vol C Tables 4.2.6.8 and 6.1.1.4'
H H 0.0000 0.0000 'International Tables Vol C Tables 4.2.6.8 and 6.1.1.4'
P P 0.1023 0.0942 'International Tables Vol C Tables 4.2.6.8 and 6.1.1.4'
Cl Cl 0.1484 0.1585 'International Tables Vol C Tables 4.2.6.8 and 6.1.1.4'
Ag Ag -0.8971 1.1015 'International Tables Vol C Tables 4.2.6.8 and 6.1.1.4'
Au Au -2.0133 8.8022 'International Tables Vol C Tables 4.2.6.8 and 6.1.1.4'

loop_
_geom_angle_atom_site_label_1
_geom_angle_atom_site_label_2
_geom_angle_atom_site_label_3
_geom_angle
_geom_angle_site_symmetry_1
_geom_angle_site_symmetry_3
Cl1 Ag1 Au6 179.70(12) . .
Cl1 Ag1 Au2 122.52(12) . .
Au6 Ag1 Au2 57.67(2) . .
Cl1 Ag1 Au4 122.97(12) . .
Au6 Ag1 Au4 57.00(2) . .
Au2 Ag1 Au4 106.54(3) . .
Cl1 Ag1 Au3 123.67(11) . .
Au6 Ag1 Au3 56.61(2) . .
Au2 Ag1 Au3 59.24(2) . .
Au4 Ag1 Au3 59.15(2) . .
Cl1 Ag1 Au1 122.80(11) . .
Au6 Ag1 Au1 57.04(2) . .
Au2 Ag1 Au1 59.90(2) . .
Au4 Ag1 Au1 105.38(4) . .
Au3 Ag1 Au1 105.85(4) . .
Cl1 Ag1 Au5 124.40(11) . .
Au6 Ag1 Au5 55.31(2) . .
Au2 Ag1 Au5 105.15(3) . .
Au4 Ag1 Au5 57.78(2) . .
Au3 Ag1 Au5 103.77(3) . .
Au1 Ag1 Au5 58.32(2) . .
Cl2 Ag2 Au6 160.45(13) . .
Cl2 Ag2 Au1 137.14(10) . .
Au6 Ag2 Au1 57.85(2) . .
Cl2 Ag2 Au2 113.39(13) . .
Au6 Ag2 Au2 58.04(2) . .
Au1 Ag2 Au2 62.79(3) . .
Cl2 Ag2 Au7 114.97(10) . .
Au6 Ag2 Au7 57.93(2) . .
Au1 Ag2 Au7 106.06(3) . .
Au2 Ag2 Au7 107.02(3) . .
Cl2 Ag2 Ag6 55.80(10) . 2
Au6 Ag2 Ag6 111.77(4) . 2
Au1 Ag2 Ag6 165.34(5) . 2
Au2 Ag2 Ag6 122.62(4) . 2
Au7 Ag2 Ag6 59.78(3) . 2
Cl2 Ag2 Ag3 101.92(12) . .
Au6 Ag2 Ag3 58.55(3) . .
Au1 Ag2 Ag3 109.45(4) . .
Au2 Ag2 Ag3 59.90(3) . .
Au7 Ag2 Ag3 59.24(3) . .
Ag6 Ag2 Ag3 67.84(4) 2 .
Cl2 Ag2 Ag6 135.00(13) . .
Au6 Ag2 Ag6 59.88(3) . .
Au1 Ag2 Ag6 59.76(3) . .
Au2 Ag2 Ag6 110.48(4) . .
Au7 Ag2 Ag6 58.90(3) . .
Ag6 Ag2 Ag6 106.67(4) 2 .
Ag3 Ag2 Ag6 108.22(4) . .
Cl2 Ag2 Ag2 82.85(12) . 2
Au6 Ag2 Ag2 103.74(3) . 2
Au1 Ag2 Ag2 111.83(5) . 2
Au2 Ag2 Ag2 161.54(3) . 2
Au7 Ag2 Ag2 56.11(2) . 2
Ag6 Ag2 Ag2 58.30(4) 2 2
Ag3 Ag2 Ag2 109.71(3) . 2
Ag6 Ag2 Ag2 56.03(4) . 2
Cl3 Ag3 Au6 162.04(14) . .
Cl3 Ag3 Au3 140.56(14) . .
Au6 Ag3 Au3 57.34(2) . .
Cl3 Ag3 Au7 106.79(12) . .
Au6 Ag3 Au7 57.68(2) . .
Au3 Ag3 Au7 106.45(3) . .
Cl3 Ag3 Au2 126.70(14) . .
Au6 Ag3 Au2 57.38(2) . .
Au3 Ag3 Au2 61.65(3) . .
Au7 Ag3 Au2 105.62(3) . .
Cl3 Ag3 Ag4 122.95(15) . .
Au6 Ag3 Ag4 59.61(3) . .
Au3 Ag3 Ag4 60.43(3) . .
Au7 Ag3 Ag4 59.61(3) . .
Au2 Ag3 Ag4 109.79(4) . .
Cl3 Ag3 Ag2 107.36(16) . .
Au6 Ag3 Ag2 58.08(3) . .
Au3 Ag3 Ag2 107.67(4) . .
Au7 Ag3 Ag2 58.94(3) . .
Au2 Ag3 Ag2 58.44(3) . .
Ag4 Ag3 Ag2 108.12(4) . .
Cl3 Ag3 Ag5 60.32(12) . 2
Au6 Ag3 Ag5 110.09(4) . 2
Au3 Ag3 Ag5 126.78(4) . 2
Au7 Ag3 Ag5 56.47(3) . 2
Au2 Ag3 Ag5 160.68(4) . 2
Ag4 Ag3 Ag5 69.17(4) . 2
Ag2 Ag3 Ag5 102.90(4) . 2
Cl3 Ag3 Ag6 60.35(14) . 2
Au6 Ag3 Ag6 101.71(4) . 2
Au3 Ag3 Ag6 159.02(4) . 2
Au7 Ag3 Ag6 55.42(3) . 2
Au2 Ag3 Ag6 109.98(4) . 2
Ag4 Ag3 Ag6 109.91(4) . 2
Ag2 Ag3 Ag6 55.50(3) . 2
Ag5 Ag3 Ag6 55.36(3) 2 2
Cl4 Ag4 Au6 133.0(2) 2 .
Cl4 Ag4 Au7 98.97(13) 2 .
Au6 Ag4 Au7 56.91(2) . .
Cl4 Ag4 Au4 153.08(14) 2 .
Au6 Ag4 Au4 56.22(2) . .
Au7 Ag4 Au4 104.72(3) . .
Cl4 Ag4 Ag5 145.40(17) 2 .
Au6 Ag4 Ag5 59.93(3) . .
Au7 Ag4 Ag5 58.68(3) . .
Au4 Ag4 Ag5 60.77(3) . .
Cl4 Ag4 Au3 101.5(2) 2 .
Au6 Ag4 Au3 55.91(2) . .
Au7 Ag4 Au3 103.86(4) . .
Au4 Ag4 Au3 60.64(3) . .
Ag5 Ag4 Au3 109.09(4) . .
Cl4 Ag4 Ag3 75.1(2) 2 .
Au6 Ag4 Ag3 57.90(3) . .
Au7 Ag4 Ag3 58.97(3) . .
Au4 Ag4 Ag3 106.47(4) . .
Ag5 Ag4 Ag3 107.97(4) . .
Au3 Ag4 Ag3 57.74(3) . .
Cl4 Ag4 Ag4 78.40(18) 2 2
Au6 Ag4 Ag4 108.25(3) . 2
Au7 Ag4 Ag4 55.35(2) . 2
Au4 Ag4 Ag4 125.95(5) . 2
Ag5 Ag4 Ag4 67.19(4) . 2
Au3 Ag4 Ag4 158.37(3) . 2
Ag3 Ag4 Ag4 102.14(4) . 2
Cl4 Ag5 Cl3 86.8(3) . 2
Cl4 Ag5 Au7 103.06(15) . .
Cl3 Ag5 Au7 96.60(10) 2 .
Cl4 Ag5 Au5 153.31(16) . .
Cl3 Ag5 Au5 87.51(12) 2 .
Au7 Ag5 Au5 103.49(4) . .
Cl4 Ag5 Au6 146.7(2) . .
Cl3 Ag5 Au6 119.76(13) 2 .
Au7 Ag5 Au6 57.27(2) . .
Au5 Ag5 Au6 55.57(2) . .
Cl4 Ag5 Ag4 87.9(2) . .
Cl3 Ag5 Ag4 154.45(10) 2 .
Au7 Ag5 Ag4 60.43(3) . .
Au5 Ag5 Ag4 107.66(4) . .
Au6 Ag5 Ag4 59.32(3) . .
Cl4 Ag5 Au4 115.0(2) . .
Cl3 Ag5 Au4 143.99(11) 2 .
Au7 Ag5 Au4 105.13(3) . .
Au5 Ag5 Au4 59.91(3) . .
Au6 Ag5 Au4 55.66(2) . .
Ag4 Ag5 Au4 59.58(3) . .
Cl4 Ag5 Ag6 138.0(2) . .
Cl3 Ag5 Ag6 60.91(13) 2 .
Au7 Ag5 Ag6 59.32(3) . .
Au5 Ag5 Ag6 57.71(3) . .
Au6 Ag5 Ag6 59.19(3) . .
Ag4 Ag5 Ag6 109.49(4) . .
Au4 Ag5 Ag6 106.66(4) . .
Cl4 Ag5 Ag3 73.54(19) . 2
Cl3 Ag5 Ag3 47.20(10) 2 2
Au7 Ag5 Ag3 57.47(3) . 2
Au5 Ag5 Ag3 119.64(4) . 2
Au6 Ag5 Ag3 108.51(4) . 2
Ag4 Ag5 Ag3 107.43(4) . 2
Au4 Ag5 Ag3 162.56(4) . 2
Ag6 Ag5 Ag3 64.93(4) . 2
Cl2 Ag6 Au5 143.50(10) 2 .
Cl2 Ag6 Au7 111.59(10) 2 .
Au5 Ag6 Au7 103.82(4) . .
Cl2 Ag6 Au6 142.14(13) 2 .
Au5 Ag6 Au6 55.98(2) . .
Au7 Ag6 Au6 56.81(2) . .
Cl2 Ag6 Au1 100.29(12) 2 .
Au5 Ag6 Au1 61.58(3) . .
Au7 Ag6 Au1 104.05(3) . .
Au6 Ag6 Au1 56.15(2) . .
Cl2 Ag6 Ag2 52.79(9) 2 2
Au5 Ag6 Ag2 163.17(5) . 2
Au7 Ag6 Ag2 59.37(3) . 2
Au6 Ag6 Ag2 109.03(4) . 2
Au1 Ag6 Ag2 118.76(5) . 2
Cl2 Ag6 Cl3 99.75(17) 2 2
Au5 Ag6 Cl3 86.38(10) . 2
Au7 Ag6 Cl3 93.50(12) . 2
Au6 Ag6 Cl3 115.99(12) . 2
Au1 Ag6 Cl3 146.14(10) . 2
Ag2 Ag6 Cl3 95.09(10) 2 2
Cl2 Ag6 Ag5 151.05(12) 2 .
Au5 Ag6 Ag5 59.31(3) . .
Au7 Ag6 Ag5 58.15(3) . .
Au6 Ag6 Ag5 58.93(3) . .
Au1 Ag6 Ag5 108.41(4) . .
Ag2 Ag6 Ag5 107.63(4) 2 .
Cl3 Ag6 Ag5 57.37(12) 2 .
Cl2 Ag6 Ag2 85.83(12) 2 .
Au5 Ag6 Ag2 105.98(4) . .
Au7 Ag6 Ag2 58.50(3) . .
Au6 Ag6 Ag2 56.89(3) . .
Au1 Ag6 Ag2 57.63(3) . .
Ag2 Ag6 Ag2 65.68(4) 2 .
Cl3 Ag6 Ag2 151.10(11) 2 .
Ag5 Ag6 Ag2 106.19(4) . .
Cl2 Ag6 Ag3 91.79(12) 2 2
Au5 Ag6 Ag3 116.22(4) . 2
Au7 Ag6 Ag3 55.33(3) . 2
Au6 Ag6 Ag3 104.36(4) . 2
Au1 Ag6 Ag3 159.09(4) . 2
Ag2 Ag6 Ag3 56.66(3) 2 2
Cl3 Ag6 Ag3 45.02(10) 2 2
Ag5 Ag6 Ag3 59.72(3) . 2
Ag2 Ag6 Ag3 106.91(4) . 2
P1 Au1 Au6 177.12(12) . .
P1 Au1 Ag2 117.89(12) . .
Au6 Au1 Ag2 60.37(2) . .
P1 Au1 Ag6 119.98(12) . .
Au6 Au1 Ag6 61.70(2) . .
Ag2 Au1 Ag6 62.61(3) . .
P1 Au1 Au5 126.36(11) . .
Au6 Au1 Au5 56.426(17) . .
Ag2 Au1 Au5 106.90(3) . .
Ag6 Au1 Au5 57.77(3) . .
P1 Au1 Au2 119.80(11) . .
Au6 Au1 Au2 57.436(16) . .
Ag2 Au1 Au2 58.87(3) . .
Ag6 Au1 Au2 109.64(3) . .
Au5 Au1 Au2 107.66(2) . .
P1 Au1 Ag1 123.44(12) . .
Au6 Au1 Ag1 56.48(2) . .
Ag2 Au1 Ag1 107.74(3) . .
Ag6 Au1 Ag1 109.53(3) . .
Au5 Au1 Ag1 61.73(3) . .
Au2 Au1 Ag1 59.73(3) . .
P2 Au2 Au6 179.23(10) . .
P2 Au2 Ag2 120.78(10) . .
Au6 Au2 Ag2 59.98(2) . .
P2 Au2 Ag3 120.61(9) . .
Au6 Au2 Ag3 59.76(2) . .
Ag2 Au2 Ag3 61.66(3) . .
P2 Au2 Au3 122.68(9) . .
Au6 Au2 Au3 56.813(16) . .
Ag2 Au2 Au3 107.31(3) . .
Ag3 Au2 Au3 57.97(2) . .
P2 Au2 Ag1 122.73(10) . .
Au6 Au2 Ag1 56.57(2) . .
Ag2 Au2 Ag1 107.82(3) . .
Ag3 Au2 Ag1 107.68(3) . .
Au3 Au2 Ag1 60.65(2) . .
P2 Au2 Au1 123.21(9) . .
Au6 Au2 Au1 56.904(17) . .
Ag2 Au2 Au1 58.33(3) . .
Ag3 Au2 Au1 107.35(3) . .
Au3 Au2 Au1 107.30(2) . .
Ag1 Au2 Au1 60.37(2) . .
P3 Au3 Au6 176.68(10) . .
P3 Au3 Ag3 115.79(10) . .
Au6 Au3 Ag3 61.10(2) . .
P3 Au3 Ag4 118.82(10) . .
Au6 Au3 Ag4 61.27(3) . .
Ag3 Au3 Ag4 61.82(3) . .
P3 Au3 Au4 125.70(10) . .
Au6 Au3 Au4 57.467(17) . .
Ag3 Au3 Au4 108.90(3) . .
Ag4 Au3 Au4 59.64(3) . .
P3 Au3 Au2 119.82(10) . .
Au6 Au3 Au2 58.038(17) . .
Ag3 Au3 Au2 60.38(2) . .
Ag4 Au3 Au2 109.89(3) . .
Au4 Au3 Au2 108.14(2) . .
P3 Au3 Ag1 125.08(11) . .
Au6 Au3 Ag1 56.72(2) . .
Ag3 Au3 Ag1 109.19(3) . .
Ag4 Au3 Ag1 109.20(3) . .
Au4 Au3 Ag1 60.28(3) . .
Au2 Au3 Ag1 60.11(2) . .
P4 Au4 Au6 174.68(11) . .
P4 Au4 Au5 119.84(10) . .
Au6 Au4 Au5 56.872(17) . .
P4 Au4 Ag4 124.03(11) . .
Au6 Au4 Ag4 61.16(3) . .
Au5 Au4 Ag4 106.82(3) . .
P4 Au4 Au3 123.46(10) . .
Au6 Au4 Au3 57.051(17) . .
Au5 Au4 Au3 108.25(2) . .
Ag4 Au4 Au3 59.71(3) . .
P4 Au4 Ag5 121.66(11) . .
Au6 Au4 Ag5 61.12(2) . .
Au5 Au4 Ag5 58.79(3) . .
Ag4 Au4 Ag5 59.65(3) . .
Au3 Au4 Ag5 107.46(3) . .
P4 Au4 Ag1 118.39(11) . .
Au6 Au4 Ag1 56.70(2) . .
Au5 Au4 Ag1 62.21(3) . .
Ag4 Au4 Ag1 109.49(3) . .
Au3 Au4 Ag1 60.56(2) . .
Ag5 Au4 Ag1 109.97(3) . .
P5 Au5 Au6 177.61(12) . .
P5 Au5 Ag6 115.13(11) . .
Au6 Au5 Ag6 63.40(3) . .
P5 Au5 Ag5 115.20(11) . .
Au6 Au5 Ag5 62.54(3) . .
Ag6 Au5 Ag5 62.98(4) . .
P5 Au5 Au4 121.85(10) . .
Au6 Au5 Au4 58.163(18) . .
Ag6 Au5 Au4 111.98(3) . .
Ag5 Au5 Au4 61.31(3) . .
P5 Au5 Au1 123.31(10) . .
Au6 Au5 Au1 57.968(17) . .
Ag6 Au5 Au1 60.65(3) . .
Ag5 Au5 Au1 110.54(3) . .
Au4 Au5 Au1 108.49(2) . .
P5 Au5 Ag1 126.07(11) . .
Au6 Au5 Ag1 56.23(2) . .
Ag6 Au5 Ag1 110.42(3) . .
Ag5 Au5 Ag1 110.21(3) . .
Au4 Au5 Ag1 60.00(2) . .
Au1 Au5 Ag1 59.95(2) . .
Au5 Au6 Au3 122.72(2) . .
Au5 Au6 Ag1 68.46(3) . .
Au3 Au6 Ag1 66.68(3) . .
Au5 Au6 Au4 64.965(19) . .
Au3 Au6 Au4 65.483(19) . .
Ag1 Au6 Au4 66.29(3) . .
Au5 Au6 Au1 65.606(19) . .
Au3 Au6 Au1 122.00(2) . .
Ag1 Au6 Au1 66.47(3) . .
Au4 Au6 Au1 120.61(2) . .
Au5 Au6 Au2 122.68(2) . .
Au3 Au6 Au2 65.149(19) . .
Ag1 Au6 Au2 65.76(3) . .
Au4 Au6 Au2 120.90(2) . .
Au1 Au6 Au2 65.660(19) . .
Au5 Au6 Au7 111.45(2) . .
Au3 Au6 Au7 113.83(2) . .
Ag1 Au6 Au7 179.26(4) . .
Au4 Au6 Au7 114.38(3) . .
Au1 Au6 Au7 112.80(3) . .
Au2 Au6 Au7 113.87(2) . .
Au5 Au6 Ag2 115.46(3) . .
Au3 Au6 Ag2 115.74(3) . .
Ag1 Au6 Ag2 117.09(3) . .
Au4 Au6 Ag2 176.60(3) . .
Au1 Au6 Ag2 61.79(3) . .
Au2 Au6 Ag2 61.99(3) . .
Au7 Au6 Ag2 62.24(3) . .
Au5 Au6 Ag3 173.64(3) . .
Au3 Au6 Ag3 61.56(3) . .
Ag1 Au6 Ag3 117.82(3) . .
Au4 Au6 Ag3 115.80(3) . .
Au1 Au6 Ag3 117.01(3) . .
Au2 Au6 Ag3 62.86(3) . .
Au7 Au6 Ag3 62.27(2) . .
Ag2 Au6 Ag3 63.37(3) . .
Au5 Au6 Ag4 114.32(3) . .
Au3 Au6 Ag4 62.82(3) . .
Ag1 Au6 Ag4 118.67(3) . .
Au4 Au6 Ag4 62.62(3) . .
Au1 Au6 Ag4 174.70(3) . .
Au2 Au6 Ag4 116.96(3) . .
Au7 Au6 Ag4 62.06(3) . .
Ag2 Au6 Ag4 114.79(4) . .
Ag3 Au6 Ag4 62.49(3) . .
Au5 Au6 Ag5 61.89(3) . .
Au3 Au6 Ag5 115.79(3) . .
Ag1 Au6 Ag5 119.76(4) . .
Au4 Au6 Ag5 63.22(3) . .
Au1 Au6 Ag5 116.18(3) . .
Au2 Au6 Ag5 174.46(3) . .
Au7 Au6 Ag5 60.61(3) . .
Ag2 Au6 Ag5 113.77(3) . .
Ag3 Au6 Ag5 112.39(3) . .
Ag4 Au6 Ag5 60.75(3) . .
Au5 Au6 Ag6 60.62(3) . .
Au3 Au6 Ag6 175.14(3) . .
Ag1 Au6 Ag6 118.15(3) . .
Au4 Au6 Ag6 115.27(3) . .
Au1 Au6 Ag6 62.15(3) . .
Au2 Au6 Ag6 116.71(3) . .
Au7 Au6 Ag6 61.35(3) . .
Ag2 Au6 Ag6 63.22(3) . .
Ag3 Au6 Ag6 114.79(3) . .
Ag4 Au6 Ag6 112.92(4) . .
Ag5 Au6 Ag6 61.88(4) . .
Au6 Au7 Au6 174.09(5) 2 .
Au6 Au7 Ag5 62.12(2) 2 2
Au6 Au7 Ag5 121.04(3) . 2
Au6 Au7 Ag5 121.04(3) 2 .
Au6 Au7 Ag5 62.12(2) . .
Ag5 Au7 Ag5 124.53(6) 2 .
Au6 Au7 Ag2 114.65(4) 2 .
Au6 Au7 Ag2 59.83(2) . .
Ag5 Au7 Ag2 112.43(3) 2 .
Ag5 Au7 Ag2 113.01(3) . .
Au6 Au7 Ag2 59.82(2) 2 2
Au6 Au7 Ag2 114.65(4) . 2
Ag5 Au7 Ag2 113.01(3) 2 2
Ag5 Au7 Ag2 112.44(3) . 2
Ag2 Au7 Ag2 67.78(5) . 2
Au6 Au7 Ag3 120.20(2) 2 .
Au6 Au7 Ag3 60.05(2) . .
Ag5 Au7 Ag3 66.06(3) 2 .
Ag5 Au7 Ag3 111.81(3) . .
Ag2 Au7 Ag3 61.82(3) . .
Ag2 Au7 Ag3 122.24(4) 2 .
Au6 Au7 Ag3 60.05(2) 2 2
Au6 Au7 Ag3 120.20(2) . 2
Ag5 Au7 Ag3 111.81(3) 2 2
Ag5 Au7 Ag3 66.06(3) . 2
Ag2 Au7 Ag3 122.24(4) . 2
Ag2 Au7 Ag3 61.81(3) 2 2
Ag3 Au7 Ag3 175.78(6) . 2
Au6 Au7 Ag6 61.84(2) 2 2
Au6 Au7 Ag6 114.40(3) . 2
Ag5 Au7 Ag6 62.54(3) 2 2
Ag5 Au7 Ag6 172.87(5) . 2
Ag2 Au7 Ag6 60.85(3) . 2
Ag2 Au7 Ag6 62.60(3) 2 2
Ag3 Au7 Ag6 69.25(3) . 2
Ag3 Au7 Ag6 113.34(3) 2 2
Au6 Au7 Ag6 114.40(3) 2 .
Au6 Au7 Ag6 61.84(2) . .
Ag5 Au7 Ag6 172.88(5) 2 .
Ag5 Au7 Ag6 62.53(3) . .
Ag2 Au7 Ag6 62.60(3) . .
Ag2 Au7 Ag6 60.85(3) 2 .
Ag3 Au7 Ag6 113.34(3) . .
Ag3 Au7 Ag6 69.26(3) 2 .
Ag6 Au7 Ag6 110.42(6) 2 .
Au6 Au7 Ag4 124.70(4) 2 .
Au6 Au7 Ag4 61.02(2) . .
Ag5 Au7 Ag4 73.79(4) 2 .
Ag5 Au7 Ag4 60.89(3) . .
Ag2 Au7 Ag4 111.91(3) . .
Ag2 Au7 Ag4 172.97(3) 2 .
Ag3 Au7 Ag4 61.43(3) . .
Ag3 Au7 Ag4 114.70(4) 2 .
Ag6 Au7 Ag4 123.81(3) 2 .
Ag6 Au7 Ag4 112.48(3) . .
Au6 Au7 Ag4 61.02(2) 2 2
Au6 Au7 Ag4 124.70(4) . 2
Ag5 Au7 Ag4 60.89(3) 2 2
Ag5 Au7 Ag4 73.79(4) . 2
Ag2 Au7 Ag4 172.97(3) . 2
Ag2 Au7 Ag4 111.91(3) 2 2
Ag3 Au7 Ag4 114.70(4) . 2
Ag3 Au7 Ag4 61.42(3) 2 2
Ag6 Au7 Ag4 112.48(3) 2 2
Ag6 Au7 Ag4 123.81(3) . 2
Ag4 Au7 Ag4 69.31(5) . 2
C2 C1 C6 120.0 . .
C2 C1 P1 117.0(2) . .
C6 C1 P1 123.0(2) . .
C1 C2 C3 120.0 . .
C2 C3 C4 120.0 . .
C5 C4 C3 120.0 . .
C6 C5 C4 120.0 . .
C5 C6 C1 120.0 . .
C12 C7 C8 120.0 . .
C12 C7 P1 118.0(2) . .
C8 C7 P1 122.0(2) . .
C9 C8 C7 120.0 . .
C10 C9 C8 120.0 . .
C9 C10 C11 120.0 . .
C10 C11 C12 120.0 . .
C11 C12 C7 120.0 . .
C14 C13 C18 120.0 . .
C14 C13 P1 117.2(3) . .
C18 C13 P1 122.6(3) . .
C13 C14 C15 120.0 . .
C16 C15 C14 120.0 . .
C15 C16 C17 120.0 . .
C18 C17 C16 120.0 . .
C17 C18 C13 120.0 . .
C20 C19 C24 120.0 . .
C20 C19 P2 123.0(7) . .
C24 C19 P2 116.7(7) . .
C21 C20 C19 120.0 . .
C20 C21 C22 120.0 . .
C23 C22 C21 120.0 . .
C24 C23 C22 120.0 . .
C23 C24 C19 120.0 . .
C26 C25 C30 120.0 . .
C26 C25 P2 120.9(7) . .
C30 C25 P2 119.1(7) . .
C27 C26 C25 120.0 . .
C26 C27 C28 120.0 . .
C29 C28 C27 120.0 . .
C28 C29 C30 120.0 . .
C29 C30 C25 120.0 . .
C32 C31 C36 120.0 . .
C32 C31 P2 124.2(8) . .
C36 C31 P2 115.7(8) . .
C31 C32 C33 120.0 . .
C34 C33 C32 120.0 . .
C33 C34 C35 120.0 . .
C36 C35 C34 120.0 . .
C35 C36 C31 120.0 . .
C38 C37 C42 120.0 . .
C38 C37 P3 121.9(8) . .
C42 C37 P3 118.0(8) . .
C37 C38 C39 120.0 . .
C38 C39 C40 120.0 . .
C41 C40 C39 120.0 . .
C42 C41 C40 120.0 . .
C41 C42 C37 120.0 . .
C44 C43 C48 120.0 . .
C44 C43 P3 126.5(4) . .
C48 C43 P3 113.5(4) . .
C45 C44 C43 120.0 . .
C44 C45 C46 120.0 . .
C47 C46 C45 120.0 . .
C48 C47 C46 120.0 . .
C47 C48 C43 120.0 . .
C50 C49 C54 120.0 . .
C50 C49 P3 119.1(3) . .
C54 C49 P3 120.9(3) . .
C49 C50 C51 120.0 . .
C52 C51 C50 120.0 . .
C53 C52 C51 120.0 . .
C54 C53 C52 120.0 . .
C53 C54 C49 120.0 . .
C56 C55 C60 120.0 . .
C56 C55 P4 122.0(14) . .
C60 C55 P4 118.0(14) . .
C57 C56 C55 120.0 . .
C56 C57 C58 120.0 . .
C59 C58 C57 120.0 . .
C58 C59 C60 120.0 . .
C59 C60 C55 120.0 . .
C62 C61 C66 120.0 . .
C62 C61 P4 124.1(2) . .
C66 C61 P4 115.2(2) . .
C63 C62 C61 120.0 . .
C62 C63 C64 120.0 . .
C63 C64 C65 120.0 . .
C66 C65 C64 120.0 . .
C65 C66 C61 120.0 . .
C68 C67 C72 120.0 . .
C68 C67 P4 115.6(2) . .
C72 C67 P4 124.4(2) . .
C67 C68 C69 120.0 . .
C70 C69 C68 120.0 . .
C69 C70 C71 120.0 . .
C70 C71 C72 120.0 . .
C71 C72 C67 120.0 . .
C75 C74 C79 120.0 . .
C75 C74 P5 121.54(19) . .
C79 C74 P5 118.05(19) . .
C74 C75 C76 120.0 . .
C75 C76 C77 120.0 . .
C76 C77 C78 120.0 . .
C79 C78 C77 120.0 . .
C78 C79 C74 120.0 . .
C81 C80 C85 120.0 . .
C81 C80 P5 122.98(19) . .
C85 C80 P5 117.01(19) . .
C82 C81 C80 120.0 . .
C81 C82 C83 120.0 . .
C82 C83 C84 120.0 . .
C83 C84 C85 120.0 . .
C84 C85 C80 120.0 . .
C87 C86 C91 120.0 . .
C87 C86 P5 121.33(19) . .
C91 C86 P5 118.64(19) . .
C86 C87 C88 120.0 . .
C89 C88 C87 120.0 . .
C88 C89 C90 120.0 . .
C91 C90 C89 120.0 . .
C90 C91 C86 120.0 . .
Ag2 Cl2 Ag6 71.42(11) . 2
Ag3 Cl3 Ag5 72.47(13) . 2
Ag3 Cl3 Ag6 74.63(13) . 2
Ag5 Cl3 Ag6 61.72(10) 2 2
Ag5 Cl4 Ag4 83.76(18) . 2
C1 P1 C7 105.6(4) . .
C1 P1 C13 103.2(4) . .
C7 P1 C13 106.1(4) . .
C1 P1 Au1 116.4(3) . .
C7 P1 Au1 112.0(3) . .
C13 P1 Au1 112.5(3) . .
C31 P2 C25 106.0(6) . .
C31 P2 C19 104.5(5) . .
C25 P2 C19 100.6(5) . .
C31 P2 Au2 111.8(4) . .
C25 P2 Au2 116.1(4) . .
C19 P2 Au2 116.4(4) . .
C37 P3 C43 103.3(5) . .
C37 P3 C49 108.4(5) . .
C43 P3 C49 104.4(4) . .
C37 P3 Au3 114.1(5) . .
C43 P3 Au3 111.8(3) . .
C49 P3 Au3 114.0(3) . .
C61 P4 C55 106.4(5) . .
C61 P4 C67 106.1(4) . .
C55 P4 C67 102.7(6) . .
C61 P4 Au4 111.2(2) . .
C55 P4 Au4 116.8(7) . .
C67 P4 Au4 112.8(3) . .
C86 P5 C74 108.5(3) . .
C86 P5 C80 104.1(3) . .
C74 P5 C80 104.7(3) . .
C86 P5 Au5 111.6(3) . .
C74 P5 Au5 111.5(2) . .
C80 P5 Au5 115.9(3) . .

loop_
_geom_bond_atom_site_label_1
_geom_bond_atom_site_label_2
_geom_bond_distance
_geom_bond_site_symmetry_2
Ag1 Cl1 2.326(4) .
Ag1 Au6 2.6738(11) .
Ag1 Au2 2.9216(12) .
Ag1 Au4 2.9291(12) .
Ag1 Au3 2.9371(11) .
Ag1 Au1 2.9405(11) .
Ag1 Au5 2.9920(12) .
Ag2 Cl2 2.412(4) .
Ag2 Au6 2.7629(11) .
Ag2 Au1 2.8010(11) .
Ag2 Au2 2.8171(11) .
Ag2 Au7 2.8280(13) .
Ag2 Ag6 2.8703(15) 2
Ag2 Ag3 2.9098(14) .
Ag2 Ag6 2.9447(15) .
Ag2 Ag2 3.154(2) 2
Ag3 Cl3 2.366(5) .
Ag3 Au6 2.7769(10) .
Ag3 Au3 2.7892(11) .
Ag3 Au7 2.8368(10) .
Ag3 Au2 2.8603(11) .
Ag3 Ag4 2.9074(14) .
Ag3 Ag5 3.0752(15) 2
Ag3 Ag6 3.2257(15) 2
Ag4 Cl4 2.599(7) 2
Ag4 Au6 2.8277(11) .
Ag4 Au7 2.8557(14) .
Ag4 Au4 2.8666(12) .
Ag4 Ag5 2.8686(15) .
Ag4 Au3 2.8687(12) .
Ag4 Ag4 3.248(2) 2
Ag5 Cl4 2.490(6) .
Ag5 Cl3 2.802(5) 2
Ag5 Au7 2.8049(11) .
Ag5 Au5 2.8285(12) .
Ag5 Au6 2.8454(11) .
Ag5 Au4 2.9010(12) .
Ag5 Ag6 2.9300(16) .
Ag5 Ag3 3.0756(15) 2
Ag6 Cl2 2.504(4) 2
Ag6 Au5 2.7805(12) .
Ag6 Au7 2.8400(11) .
Ag6 Au6 2.8531(11) .
Ag6 Au1 2.8652(12) .
Ag6 Ag2 2.8705(15) 2
Ag6 Cl3 2.907(5) 2
Ag6 Ag3 3.2260(15) 2
Au1 P1 2.287(4) .
Au1 Au6 2.6911(7) .
Au1 Au5 2.8910(8) .
Au1 Au2 2.9267(7) .
Au2 P2 2.302(3) .
Au2 Au6 2.7072(7) .
Au2 Au3 2.8955(7) .
Au3 P3 2.282(3) .
Au3 Au6 2.6705(6) .
Au3 Au4 2.8954(7) .
Au4 P4 2.264(4) .
Au4 Au6 2.6830(7) .
Au4 Au5 2.8614(7) .
Au5 P5 2.254(4) .
Au5 Au6 2.6448(7) .
Au6 Au7 2.7082(5) .
Au7 Au6 2.7081(5) 2
Au7 Ag5 2.8048(11) 2
Au7 Ag2 2.8281(13) 2
Au7 Ag3 2.8370(10) 2
Au7 Ag6 2.8400(11) 2
Au7 Ag4 2.8557(14) 2
C1 C2 1.3900 .
C1 C6 1.3900 .
C1 P1 1.767(8) .
C2 C3 1.3900 .
C3 C4 1.3900 .
C4 C5 1.3900 .
C5 C6 1.3900 .
C7 C12 1.3900 .
C7 C8 1.3900 .
C7 P1 1.769(8) .
C8 C9 1.3900 .
C9 C10 1.3900 .
C10 C11 1.3900 .
C11 C12 1.3900 .
C13 C14 1.3899 .
C13 C18 1.3902 .
C13 P1 1.795(7) .
C14 C15 1.3900 .
C15 C16 1.3899 .
C16 C17 1.3901 .
C17 C18 1.3900 .
C19 C20 1.3900 .
C19 C24 1.3900 .
C19 P2 1.761(8) .
C20 C21 1.3900 .
C21 C22 1.3900 .
C22 C23 1.3900 .
C23 C24 1.3900 .
C25 C26 1.3900 .
C25 C30 1.3900 .
C25 P2 1.757(9) .
C26 C27 1.3900 .
C27 C28 1.3900 .
C28 C29 1.3900 .
C29 C30 1.3900 .
C31 C32 1.3900 .
C31 C36 1.3900 .
C31 P2 1.752(9) .
C32 C33 1.3900 .
C33 C34 1.3900 .
C34 C35 1.3900 .
C35 C36 1.3900 .
C37 C38 1.3900 .
C37 C42 1.3900 .
C37 P3 1.712(9) .
C38 C39 1.3900 .
C39 C40 1.3900 .
C40 C41 1.3900 .
C41 C42 1.3900 .
C43 C44 1.3900 .
C43 C48 1.3900 .
C43 P3 1.789(8) .
C44 C45 1.3900 .
C45 C46 1.3900 .
C46 C47 1.3900 .
C47 C48 1.3900 .
C49 C50 1.3900 .
C49 C54 1.3901 .
C49 P3 1.802(8) .
C50 C51 1.3901 .
C51 C52 1.3900 .
C52 C53 1.3900 .
C53 C54 1.3900 .
C55 C56 1.3900 .
C55 C60 1.3900 .
C55 P4 1.819(12) .
C56 C57 1.3900 .
C57 C58 1.3900 .
C58 C59 1.3900 .
C59 C60 1.3900 .
C61 C62 1.3900 .
C61 C66 1.3900 .
C61 P4 1.772(7) .
C62 C63 1.3900 .
C63 C64 1.3900 .
C64 C65 1.3900 .
C65 C66 1.3900 .
C67 C68 1.3899 .
C67 C72 1.3901 .
C67 P4 1.819(6) .
C68 C69 1.3900 .
C69 C70 1.3899 .
C70 C71 1.3900 .
C71 C72 1.3900 .
C74 C75 1.3899 .
C74 C79 1.3901 .
C74 P5 1.765(6) .
C75 C76 1.3900 .
C76 C77 1.3900 .
C77 C78 1.3900 .
C78 C79 1.3900 .
C80 C81 1.3900 .
C80 C85 1.3900 .
C80 P5 1.793(5) .
C81 C82 1.3900 .
C82 C83 1.3900 .
C83 C84 1.3900 .
C84 C85 1.3900 .
C86 C87 1.3900 .
C86 C91 1.3901 .
C86 P5 1.754(6) .
C87 C88 1.3900 .
C88 C89 1.3899 .
C89 C90 1.3900 .
C90 C91 1.3899 .
Cl2 Ag6 2.504(4) 2
Cl3 Ag5 2.802(5) 2
Cl3 Ag6 2.907(5) 2
Cl4 Ag4 2.600(7) 2

loop_
_geom_torsion_atom_site_label_1
_geom_torsion_atom_site_label_2
_geom_torsion_atom_site_label_3
_geom_torsion_atom_site_label_4
_geom_torsion
_geom_torsion_site_symmetry_1
_geom_torsion_site_symmetry_4
Cl2 Ag2 Ag3 Cl3 -12.60(17) . .
Au6 Ag2 Ag3 Cl3 168.39(13) . .
Au1 Ag2 Ag3 Cl3 -162.96(13) . .
Au2 Ag2 Ag3 Cl3 -122.88(13) . .
Au7 Ag2 Ag3 Cl3 99.50(13) . .
Ag6 Ag2 Ag3 Cl3 32.46(13) 2 .
Ag6 Ag2 Ag3 Cl3 133.53(13) . .
Ag2 Ag2 Ag3 Cl3 73.99(14) 2 .
Cl2 Ag2 Ag3 Au6 179.01(12) . .
Au1 Ag2 Ag3 Au6 28.65(3) . .
Au2 Ag2 Ag3 Au6 68.73(3) . .
Au7 Ag2 Ag3 Au6 -68.89(2) . .
Ag6 Ag2 Ag3 Au6 -135.93(4) 2 .
Ag6 Ag2 Ag3 Au6 -34.86(3) . .
Ag2 Ag2 Ag3 Au6 -94.40(5) 2 .
Cl2 Ag2 Ag3 Au3 148.97(11) . .
Au6 Ag2 Ag3 Au3 -30.04(3) . .
Au1 Ag2 Ag3 Au3 -1.39(5) . .
Au2 Ag2 Ag3 Au3 38.69(3) . .
Au7 Ag2 Ag3 Au3 -98.93(4) . .
Ag6 Ag2 Ag3 Au3 -165.97(4) 2 .
Ag6 Ag2 Ag3 Au3 -64.90(5) . .
Ag2 Ag2 Ag3 Au3 -124.44(5) 2 .
Cl2 Ag2 Ag3 Au7 -112.11(11) . .
Au6 Ag2 Ag3 Au7 68.89(2) . .
Au1 Ag2 Ag3 Au7 97.54(4) . .
Au2 Ag2 Ag3 Au7 137.62(3) . .
Ag6 Ag2 Ag3 Au7 -67.04(3) 2 .
Ag6 Ag2 Ag3 Au7 34.02(3) . .
Ag2 Ag2 Ag3 Au7 -25.52(4) 2 .
Cl2 Ag2 Ag3 Au2 110.28(11) . .
Au6 Ag2 Ag3 Au2 -68.73(3) . .
Au1 Ag2 Ag3 Au2 -40.08(3) . .
Au7 Ag2 Ag3 Au2 -137.62(3) . .
Ag6 Ag2 Ag3 Au2 155.34(4) 2 .
Ag6 Ag2 Ag3 Au2 -103.59(4) . .
Ag2 Ag2 Ag3 Au2 -163.13(5) 2 .
Cl2 Ag2 Ag3 Ag4 -147.18(11) . .
Au6 Ag2 Ag3 Ag4 33.81(4) . .
Au1 Ag2 Ag3 Ag4 62.46(5) . .
Au2 Ag2 Ag3 Ag4 102.54(4) . .
Au7 Ag2 Ag3 Ag4 -35.07(4) . .
Ag6 Ag2 Ag3 Ag4 -102.12(5) 2 .
Ag6 Ag2 Ag3 Ag4 -1.05(6) . .
Ag2 Ag2 Ag3 Ag4 -60.59(6) 2 .
Cl2 Ag2 Ag3 Ag5 -75.18(12) . 2
Au6 Ag2 Ag3 Ag5 105.81(4) . 2
Au1 Ag2 Ag3 Ag5 134.47(4) . 2
Au2 Ag2 Ag3 Ag5 174.54(4) . 2
Au7 Ag2 Ag3 Ag5 36.93(3) . 2
Ag6 Ag2 Ag3 Ag5 -30.12(4) 2 2
Ag6 Ag2 Ag3 Ag5 70.95(5) . 2
Ag2 Ag2 Ag3 Ag5 11.41(6) 2 2
Cl2 Ag2 Ag3 Ag6 -45.06(11) . 2
Au6 Ag2 Ag3 Ag6 135.93(4) . 2
Au1 Ag2 Ag3 Ag6 164.58(5) . 2
Au2 Ag2 Ag3 Ag6 -155.34(4) . 2
Au7 Ag2 Ag3 Ag6 67.04(3) . 2
Ag6 Ag2 Ag3 Ag6 101.07(4) . 2
Ag2 Ag2 Ag3 Ag6 41.53(4) 2 2
Cl3 Ag3 Ag4 Cl4 19.3(2) . 2
Au6 Ag3 Ag4 Cl4 178.40(15) . 2
Au3 Ag3 Ag4 Cl4 -114.35(15) . 2
Au7 Ag3 Ag4 Cl4 110.40(15) . 2
Au2 Ag3 Ag4 Cl4 -152.68(15) . 2
Ag2 Ag3 Ag4 Cl4 145.20(15) . 2
Ag5 Ag3 Ag4 Cl4 47.91(15) 2 2
Ag6 Ag3 Ag4 Cl4 86.22(15) 2 2
Cl3 Ag3 Ag4 Au6 -159.08(17) . .
Au3 Ag3 Ag4 Au6 67.26(2) . .
Au7 Ag3 Ag4 Au6 -68.00(2) . .
Au2 Ag3 Ag4 Au6 28.93(3) . .
Ag2 Ag3 Ag4 Au6 -33.20(4) . .
Ag5 Ag3 Ag4 Au6 -130.48(4) 2 .
Ag6 Ag3 Ag4 Au6 -92.17(4) 2 .
Cl3 Ag3 Ag4 Au7 -91.08(16) . .
Au6 Ag3 Ag4 Au7 68.00(2) . .
Au3 Ag3 Ag4 Au7 135.26(3) . .
Au2 Ag3 Ag4 Au7 96.93(4) . .
Ag2 Ag3 Ag4 Au7 34.80(4) . .
Ag5 Ag3 Ag4 Au7 -62.49(3) 2 .
Ag6 Ag3 Ag4 Au7 -24.18(3) 2 .
Cl3 Ag3 Ag4 Au4 171.37(16) . .
Au6 Ag3 Ag4 Au4 -29.55(3) . .
Au3 Ag3 Ag4 Au4 37.71(3) . .
Au7 Ag3 Ag4 Au4 -97.54(4) . .
Au2 Ag3 Ag4 Au4 -0.62(5) . .
Ag2 Ag3 Ag4 Au4 -62.74(5) . .
Ag5 Ag3 Ag4 Au4 -160.03(4) 2 .
Ag6 Ag3 Ag4 Au4 -121.72(4) 2 .
Cl3 Ag3 Ag4 Ag5 -124.69(16) . .
Au6 Ag3 Ag4 Ag5 34.39(4) . .
Au3 Ag3 Ag4 Ag5 101.65(4) . .
Au7 Ag3 Ag4 Ag5 -33.61(4) . .
Au2 Ag3 Ag4 Ag5 63.32(5) . .
Ag2 Ag3 Ag4 Ag5 1.19(6) . .
Ag5 Ag3 Ag4 Ag5 -96.09(4) 2 .
Ag6 Ag3 Ag4 Ag5 -57.79(5) 2 .
Cl3 Ag3 Ag4 Au3 133.66(16) . .
Au6 Ag3 Ag4 Au3 -67.26(2) . .
Au7 Ag3 Ag4 Au3 -135.26(3) . .
Au2 Ag3 Ag4 Au3 -38.33(3) . .
Ag2 Ag3 Ag4 Au3 -100.46(4) . .
Ag5 Ag3 Ag4 Au3 162.26(4) 2 .
Ag6 Ag3 Ag4 Au3 -159.43(4) 2 .
Cl3 Ag3 Ag4 Ag4 -55.01(17) . 2
Au6 Ag3 Ag4 Ag4 104.07(4) . 2
Au3 Ag3 Ag4 Ag4 171.33(5) . 2
Au7 Ag3 Ag4 Ag4 36.08(3) . 2
Au2 Ag3 Ag4 Ag4 133.00(4) . 2
Ag2 Ag3 Ag4 Ag4 70.88(5) . 2
Ag5 Ag3 Ag4 Ag4 -26.41(4) 2 2
Ag6 Ag3 Ag4 Ag4 11.90(5) 2 2
Cl4 Ag4 Ag5 Cl4 50.4(3) 2 .
Au6 Ag4 Ag5 Cl4 173.59(16) . .
Au7 Ag4 Ag5 Cl4 106.31(16) . .
Au4 Ag4 Ag5 Cl4 -120.76(16) . .
Au3 Ag4 Ag5 Cl4 -158.75(16) . .
Ag3 Ag4 Ag5 Cl4 140.03(16) . .
Ag4 Ag4 Ag5 Cl4 44.09(15) 2 .
Cl4 Ag4 Ag5 Cl3 -27.6(5) 2 2
Au6 Ag4 Ag5 Cl3 95.6(3) . 2
Au7 Ag4 Ag5 Cl3 28.3(3) . 2
Au4 Ag4 Ag5 Cl3 161.2(3) . 2
Au3 Ag4 Ag5 Cl3 123.2(3) . 2
Ag3 Ag4 Ag5 Cl3 62.0(3) . 2
Ag4 Ag4 Ag5 Cl3 -33.9(3) 2 2
Cl4 Ag4 Ag5 Au7 -55.9(4) 2 .
Au6 Ag4 Ag5 Au7 67.29(3) . .
Au4 Ag4 Ag5 Au7 132.93(4) . .
Au3 Ag4 Ag5 Au7 94.94(4) . .
Ag3 Ag4 Ag5 Au7 33.72(4) . .
Ag4 Ag4 Ag5 Au7 -62.22(3) 2 .
Cl4 Ag4 Ag5 Au5 -151.7(4) 2 .
Au6 Ag4 Ag5 Au5 -28.50(3) . .
Au7 Ag4 Ag5 Au5 -95.79(4) . .
Au4 Ag4 Ag5 Au5 37.15(3) . .
Au3 Ag4 Ag5 Au5 -0.84(5) . .
Ag3 Ag4 Ag5 Au5 -62.06(5) . .
Ag4 Ag4 Ag5 Au5 -158.00(4) 2 .
Cl4 Ag4 Ag5 Au6 -123.2(4) 2 .
Au7 Ag4 Ag5 Au6 -67.29(3) . .
Au4 Ag4 Ag5 Au6 65.65(2) . .
Au3 Ag4 Ag5 Au6 27.66(3) . .
Ag3 Ag4 Ag5 Au6 -33.56(4) . .
Ag4 Ag4 Ag5 Au6 -129.50(3) 2 .
Cl4 Ag4 Ag5 Au4 171.2(4) 2 .
Au6 Ag4 Ag5 Au4 -65.65(2) . .
Au7 Ag4 Ag5 Au4 -132.93(4) . .
Au3 Ag4 Ag5 Au4 -37.99(3) . .
Ag3 Ag4 Ag5 Au4 -99.21(4) . .
Ag4 Ag4 Ag5 Au4 164.85(3) 2 .
Cl4 Ag4 Ag5 Ag6 -90.5(4) 2 .
Au6 Ag4 Ag5 Ag6 32.68(4) . .
Au7 Ag4 Ag5 Ag6 -34.61(4) . .
Au4 Ag4 Ag5 Ag6 98.33(4) . .
Au3 Ag4 Ag5 Ag6 60.34(5) . .
Ag3 Ag4 Ag5 Ag6 -0.88(6) . .
Ag4 Ag4 Ag5 Ag6 -96.82(4) 2 .
Cl4 Ag4 Ag5 Ag3 -21.6(4) 2 2
Au6 Ag4 Ag5 Ag3 101.58(4) . 2
Au7 Ag4 Ag5 Ag3 34.29(3) . 2
Au4 Ag4 Ag5 Ag3 167.23(5) . 2
Au3 Ag4 Ag5 Ag3 129.24(4) . 2
Ag3 Ag4 Ag5 Ag3 68.02(6) . 2
Ag4 Ag4 Ag5 Ag3 -27.92(3) 2 2
Cl4 Ag5 Ag6 Cl2 2.3(4) . 2
Cl3 Ag5 Ag6 Cl2 -42.1(2) 2 2
Au7 Ag5 Ag6 Cl2 76.8(2) . 2
Au5 Ag5 Ag6 Cl2 -149.1(2) . 2
Au6 Ag5 Ag6 Cl2 144.6(2) . 2
Ag4 Ag5 Ag6 Cl2 111.9(2) . 2
Au4 Ag5 Ag6 Cl2 174.8(2) . 2
Ag3 Ag5 Ag6 Cl2 11.2(2) 2 2
Cl4 Ag5 Ag6 Au5 151.4(3) . .
Cl3 Ag5 Ag6 Au5 107.03(11) 2 .
Au7 Ag5 Ag6 Au5 -134.09(4) . .
Au6 Ag5 Ag6 Au5 -66.30(3) . .
Ag4 Ag5 Ag6 Au5 -99.03(4) . .
Au4 Ag5 Ag6 Au5 -36.08(3) . .
Ag3 Ag5 Ag6 Au5 160.29(4) 2 .
Cl4 Ag5 Ag6 Au7 -74.5(3) . .
Cl3 Ag5 Ag6 Au7 -118.89(11) 2 .
Au5 Ag5 Ag6 Au7 134.09(4) . .
Au6 Ag5 Ag6 Au7 67.79(2) . .
Ag4 Ag5 Ag6 Au7 35.05(4) . .
Au4 Ag5 Ag6 Au7 98.00(4) . .
Ag3 Ag5 Ag6 Au7 -65.62(3) 2 .
Cl4 Ag5 Ag6 Au6 -142.3(3) . .
Cl3 Ag5 Ag6 Au6 173.33(12) 2 .
Au7 Ag5 Ag6 Au6 -67.79(2) . .
Au5 Ag5 Ag6 Au6 66.30(3) . .
Ag4 Ag5 Ag6 Au6 -32.73(4) . .
Au4 Ag5 Ag6 Au6 30.22(3) . .
Ag3 Ag5 Ag6 Au6 -133.41(4) 2 .
Cl4 Ag5 Ag6 Au1 -169.9(3) . .
Cl3 Ag5 Ag6 Au1 145.70(12) 2 .
Au7 Ag5 Ag6 Au1 -95.42(4) . .
Au5 Ag5 Ag6 Au1 38.67(3) . .
Au6 Ag5 Ag6 Au1 -27.63(3) . .
Ag4 Ag5 Ag6 Au1 -60.36(5) . .
Au4 Ag5 Ag6 Au1 2.59(5) . .
Ag3 Ag5 Ag6 Au1 -161.04(4) 2 .
Cl4 Ag5 Ag6 Ag2 -40.3(3) . 2
Cl3 Ag5 Ag6 Ag2 -84.67(12) 2 2
Au7 Ag5 Ag6 Ag2 34.22(3) . 2
Au5 Ag5 Ag6 Ag2 168.30(5) . 2
Au6 Ag5 Ag6 Ag2 102.00(4) . 2
Ag4 Ag5 Ag6 Ag2 69.27(5) . 2
Au4 Ag5 Ag6 Ag2 132.22(4) . 2
Ag3 Ag5 Ag6 Ag2 -31.40(4) 2 2
Cl4 Ag5 Ag6 Cl3 44.4(3) . 2
Au7 Ag5 Ag6 Cl3 118.89(11) . 2
Au5 Ag5 Ag6 Cl3 -107.03(11) . 2
Au6 Ag5 Ag6 Cl3 -173.33(12) . 2
Ag4 Ag5 Ag6 Cl3 153.94(12) . 2
Au4 Ag5 Ag6 Cl3 -143.11(12) . 2
Ag3 Ag5 Ag6 Cl3 53.27(11) 2 2
Cl4 Ag5 Ag6 Ag2 -109.4(3) . .
Cl3 Ag5 Ag6 Ag2 -153.71(12) 2 .
Au7 Ag5 Ag6 Ag2 -34.82(3) . .
Au5 Ag5 Ag6 Ag2 99.26(4) . .
Au6 Ag5 Ag6 Ag2 32.96(3) . .
Ag4 Ag5 Ag6 Ag2 0.23(6) . .
Au4 Ag5 Ag6 Ag2 63.18(5) . .
Ag3 Ag5 Ag6 Ag2 -100.44(4) 2 .
Cl4 Ag5 Ag6 Ag3 -8.9(3) . 2
Cl3 Ag5 Ag6 Ag3 -53.27(11) 2 2
Au7 Ag5 Ag6 Ag3 65.62(3) . 2
Au5 Ag5 Ag6 Ag3 -160.29(4) . 2
Au6 Ag5 Ag6 Ag3 133.41(4) . 2
Ag4 Ag5 Ag6 Ag3 100.67(5) . 2
Au4 Ag5 Ag6 Ag3 163.63(5) . 2
Cl2 Ag2 Ag6 Cl2 -23.13(19) . 2
Au6 Ag2 Ag6 Cl2 173.01(11) . 2
Au1 Ag2 Ag6 Cl2 104.98(11) . 2
Au2 Ag2 Ag6 Cl2 143.47(11) . 2
Au7 Ag2 Ag6 Cl2 -118.51(11) . 2
Ag6 Ag2 Ag6 Cl2 -81.09(12) 2 2
Ag3 Ag2 Ag6 Cl2 -152.68(11) . 2
Ag2 Ag2 Ag6 Cl2 -50.77(10) 2 2
Cl2 Ag2 Ag6 Au5 -167.96(14) . .
Au6 Ag2 Ag6 Au5 28.18(3) . .
Au1 Ag2 Ag6 Au5 -39.85(3) . .
Au2 Ag2 Ag6 Au5 -1.36(5) . .
Au7 Ag2 Ag6 Au5 96.66(4) . .
Ag6 Ag2 Ag6 Au5 134.08(3) 2 .
Ag3 Ag2 Ag6 Au5 62.49(5) . .
Ag2 Ag2 Ag6 Au5 164.40(5) 2 .
Cl2 Ag2 Ag6 Au7 95.39(15) . .
Au6 Ag2 Ag6 Au7 -68.48(3) . .
Au1 Ag2 Ag6 Au7 -136.51(4) . .
Au2 Ag2 Ag6 Au7 -98.02(4) . .
Ag6 Ag2 Ag6 Au7 37.42(4) 2 .
Ag3 Ag2 Ag6 Au7 -34.16(4) . .
Ag2 Ag2 Ag6 Au7 67.74(3) 2 .
Cl2 Ag2 Ag6 Au6 163.86(15) . .
Au1 Ag2 Ag6 Au6 -68.04(3) . .
Au2 Ag2 Ag6 Au6 -29.54(3) . .
Au7 Ag2 Ag6 Au6 68.48(3) . .
Ag6 Ag2 Ag6 Au6 105.90(4) 2 .
Ag3 Ag2 Ag6 Au6 34.31(3) . .
Ag2 Ag2 Ag6 Au6 136.22(3) 2 .
Cl2 Ag2 Ag6 Au1 -128.10(15) . .
Au6 Ag2 Ag6 Au1 68.04(3) . .
Au2 Ag2 Ag6 Au1 38.49(3) . .
Au7 Ag2 Ag6 Au1 136.51(4) . .
Ag6 Ag2 Ag6 Au1 173.93(4) 2 .
Ag3 Ag2 Ag6 Au1 102.35(4) . .
Ag2 Ag2 Ag6 Au1 -155.75(3) 2 .
Cl2 Ag2 Ag6 Ag2 27.64(15) . 2
Au6 Ag2 Ag6 Ag2 -136.22(3) . 2
Au1 Ag2 Ag6 Ag2 155.75(3) . 2
Au2 Ag2 Ag6 Ag2 -165.76(3) . 2
Au7 Ag2 Ag6 Ag2 -67.74(3) . 2
Ag6 Ag2 Ag6 Ag2 -30.32(6) 2 2
Ag3 Ag2 Ag6 Ag2 -101.91(4) . 2
Cl2 Ag2 Ag6 Cl3 79.5(3) . 2
Au6 Ag2 Ag6 Cl3 -84.3(2) . 2
Au1 Ag2 Ag6 Cl3 -152.4(2) . 2
Au2 Ag2 Ag6 Cl3 -113.9(2) . 2
Au7 Ag2 Ag6 Cl3 -15.9(2) . 2
Ag6 Ag2 Ag6 Cl3 21.6(2) 2 2
Ag3 Ag2 Ag6 Cl3 -50.0(2) . 2
Ag2 Ag2 Ag6 Cl3 51.9(2) 2 2
Cl2 Ag2 Ag6 Ag5 130.06(15) . .
Au6 Ag2 Ag6 Ag5 -33.81(3) . .
Au1 Ag2 Ag6 Ag5 -101.84(4) . .
Au2 Ag2 Ag6 Ag5 -63.35(5) . .
Au7 Ag2 Ag6 Ag5 34.67(3) . .
Ag6 Ag2 Ag6 Ag5 72.09(5) 2 .
Ag3 Ag2 Ag6 Ag5 0.51(5) . .
Ag2 Ag2 Ag6 Ag5 102.41(4) 2 .
Cl2 Ag2 Ag6 Ag3 67.48(15) . 2
Au6 Ag2 Ag6 Ag3 -96.39(4) . 2
Au1 Ag2 Ag6 Ag3 -164.42(4) . 2
Au2 Ag2 Ag6 Ag3 -125.93(4) . 2
Au7 Ag2 Ag6 Ag3 -27.91(3) . 2
Ag6 Ag2 Ag6 Ag3 9.51(6) 2 2
Ag3 Ag2 Ag6 Ag3 -62.07(5) . 2
Ag2 Ag2 Ag6 Ag3 39.83(3) 2 2
Cl2 Ag2 Au1 P1 13.8(2) . .
Au6 Ag2 Au1 P1 177.38(13) . .
Au2 Ag2 Au1 P1 109.71(13) . .
Au7 Ag2 Au1 P1 -149.07(13) . .
Ag6 Ag2 Au1 P1 -134.8(2) 2 .
Ag3 Ag2 Au1 P1 148.49(13) . .
Ag6 Ag2 Au1 P1 -111.25(13) . .
Ag2 Ag2 Au1 P1 -89.72(13) 2 .
Cl2 Ag2 Au1 Au6 -163.5(2) . .
Au2 Ag2 Au1 Au6 -67.67(2) . .
Au7 Ag2 Au1 Au6 33.54(3) . .
Ag6 Ag2 Au1 Au6 47.77(18) 2 .
Ag3 Ag2 Au1 Au6 -28.89(3) . .
Ag6 Ag2 Au1 Au6 71.36(3) . .
Ag2 Ag2 Au1 Au6 92.89(2) 2 .
Cl2 Ag2 Au1 Ag6 125.10(19) . .
Au6 Ag2 Au1 Ag6 -71.36(3) . .
Au2 Ag2 Au1 Ag6 -139.04(4) . .
Au7 Ag2 Au1 Ag6 -37.82(3) . .
Ag6 Ag2 Au1 Ag6 -23.59(18) 2 .
Ag3 Ag2 Au1 Ag6 -100.26(5) . .
Ag2 Ag2 Au1 Ag6 21.53(3) 2 .
Cl2 Ag2 Au1 Au5 163.36(19) . .
Au6 Ag2 Au1 Au5 -33.10(2) . .
Au2 Ag2 Au1 Au5 -100.77(3) . .
Au7 Ag2 Au1 Au5 0.44(4) . .
Ag6 Ag2 Au1 Au5 14.7(2) 2 .
Ag3 Ag2 Au1 Au5 -61.99(4) . .
Ag6 Ag2 Au1 Au5 38.26(3) . .
Ag2 Ag2 Au1 Au5 59.79(2) 2 .
Cl2 Ag2 Au1 Au2 -95.86(19) . .
Au6 Ag2 Au1 Au2 67.67(2) . .
Au7 Ag2 Au1 Au2 101.21(4) . .
Ag6 Ag2 Au1 Au2 115.44(19) 2 .
Ag3 Ag2 Au1 Au2 38.78(3) . .
Ag6 Ag2 Au1 Au2 139.04(4) . .
Ag2 Ag2 Au1 Au2 160.57(2) 2 .
Cl2 Ag2 Au1 Ag1 -131.63(19) . .
Au6 Ag2 Au1 Ag1 31.91(3) . .
Au2 Ag2 Au1 Ag1 -35.77(3) . .
Au7 Ag2 Au1 Ag1 65.45(4) . .
Ag6 Ag2 Au1 Ag1 79.68(19) 2 .
Ag3 Ag2 Au1 Ag1 3.01(5) . .
Ag6 Ag2 Au1 Ag1 103.27(4) . .
Ag2 Ag2 Au1 Ag1 124.80(3) 2 .
Cl2 Ag6 Au1 P1 29.71(17) 2 .
Au5 Ag6 Au1 P1 -116.45(13) . .
Au7 Ag6 Au1 P1 145.24(13) . .
Au6 Ag6 Au1 P1 177.32(13) . .
Ag2 Ag6 Au1 P1 82.74(14) 2 .
Cl3 Ag6 Au1 P1 -95.7(3) 2 .
Ag5 Ag6 Au1 P1 -154.11(13) . .
Ag2 Ag6 Au1 P1 108.02(13) . .
Ag3 Ag6 Au1 P1 154.06(17) 2 .
Cl2 Ag6 Au1 Au6 -147.60(10) 2 .
Au5 Ag6 Au1 Au6 66.23(2) . .
Au7 Ag6 Au1 Au6 -32.08(3) . .
Ag2 Ag6 Au1 Au6 -94.58(5) 2 .
Cl3 Ag6 Au1 Au6 87.0(2) 2 .
Ag5 Ag6 Au1 Au6 28.58(3) . .
Ag2 Ag6 Au1 Au6 -69.30(3) . .
Ag3 Ag6 Au1 Au6 -23.25(12) 2 .
Cl2 Ag6 Au1 Ag2 -78.30(10) 2 .
Au5 Ag6 Au1 Ag2 135.53(3) . .
Au7 Ag6 Au1 Ag2 37.22(4) . .
Au6 Ag6 Au1 Ag2 69.30(3) . .
Ag2 Ag6 Au1 Ag2 -25.28(3) 2 .
Cl3 Ag6 Au1 Ag2 156.3(2) 2 .
Ag5 Ag6 Au1 Ag2 97.88(4) . .
Ag3 Ag6 Au1 Ag2 46.05(12) 2 .
Cl2 Ag6 Au1 Au5 146.16(10) 2 .
Au7 Ag6 Au1 Au5 -98.31(4) . .
Au6 Ag6 Au1 Au5 -66.23(2) . .
Ag2 Ag6 Au1 Au5 -160.81(5) 2 .
Cl3 Ag6 Au1 Au5 20.7(2) 2 .
Ag5 Ag6 Au1 Au5 -37.66(3) . .
Ag2 Ag6 Au1 Au5 -135.53(3) . .
Ag3 Ag6 Au1 Au5 -89.49(13) 2 .
Cl2 Ag6 Au1 Au2 -114.88(10) 2 .
Au5 Ag6 Au1 Au2 98.96(3) . .
Au7 Ag6 Au1 Au2 0.65(4) . .
Au6 Ag6 Au1 Au2 32.72(3) . .
Ag2 Ag6 Au1 Au2 -61.85(5) 2 .
Cl3 Ag6 Au1 Au2 119.7(2) 2 .
Ag5 Ag6 Au1 Au2 61.30(4) . .
Ag2 Ag6 Au1 Au2 -36.58(3) . .
Ag3 Ag6 Au1 Au2 9.47(14) 2 .
Cl2 Ag6 Au1 Ag1 -178.69(10) 2 .
Au5 Ag6 Au1 Ag1 35.15(3) . .
Au7 Ag6 Au1 Ag1 -63.17(5) . .
Au6 Ag6 Au1 Ag1 -31.09(3) . .
Ag2 Ag6 Au1 Ag1 -125.66(5) 2 .
Cl3 Ag6 Au1 Ag1 55.9(2) 2 .
Ag5 Ag6 Au1 Ag1 -2.51(5) . .
Ag2 Ag6 Au1 Ag1 -100.39(4) . .
Ag3 Ag6 Au1 Ag1 -54.34(13) 2 .
Cl1 Ag1 Au1 P1 3.75(19) . .
Au6 Ag1 Au1 P1 -176.55(13) . .
Au2 Ag1 Au1 P1 -107.70(13) . .
Au4 Ag1 Au1 P1 151.82(13) . .
Au3 Ag1 Au1 P1 -146.52(13) . .
Au5 Ag1 Au1 P1 116.84(13) . .
Cl1 Ag1 Au1 Au6 -179.70(14) . .
Au2 Ag1 Au1 Au6 68.84(2) . .
Au4 Ag1 Au1 Au6 -31.64(2) . .
Au3 Ag1 Au1 Au6 30.02(2) . .
Au5 Ag1 Au1 Au6 -66.61(2) . .
Cl1 Ag1 Au1 Ag2 146.86(14) . .
Au6 Ag1 Au1 Ag2 -33.44(3) . .
Au2 Ag1 Au1 Ag2 35.40(3) . .
Au4 Ag1 Au1 Ag2 -65.07(4) . .
Au3 Ag1 Au1 Ag2 -3.42(5) . .
Au5 Ag1 Au1 Ag2 -100.05(3) . .
Cl1 Ag1 Au1 Ag6 -146.66(14) . .
Au6 Ag1 Au1 Ag6 33.04(3) . .
Au2 Ag1 Au1 Ag6 101.89(3) . .
Au4 Ag1 Au1 Ag6 1.41(5) . .
Au3 Ag1 Au1 Ag6 63.07(4) . .
Au5 Ag1 Au1 Ag6 -33.57(3) . .
Cl1 Ag1 Au1 Au5 -113.09(14) . .
Au6 Ag1 Au1 Au5 66.61(2) . .
Au2 Ag1 Au1 Au5 135.45(3) . .
Au4 Ag1 Au1 Au5 34.97(3) . .
Au3 Ag1 Au1 Au5 96.63(3) . .
Cl1 Ag1 Au1 Au2 111.46(14) . .
Au6 Ag1 Au1 Au2 -68.84(2) . .
Au4 Ag1 Au1 Au2 -100.48(3) . .
Au3 Ag1 Au1 Au2 -38.82(3) . .
Au5 Ag1 Au1 Au2 -135.45(3) . .
Cl2 Ag2 Au2 P2 20.07(16) . .
Au6 Ag2 Au2 P2 -179.82(11) . .
Au1 Ag2 Au2 P2 -112.43(11) . .
Au7 Ag2 Au2 P2 147.90(11) . .
Ag6 Ag2 Au2 P2 83.31(11) 2 .
Ag3 Ag2 Au2 P2 110.62(11) . .
Ag6 Ag2 Au2 P2 -149.64(11) . .
Ag2 Ag2 Au2 P2 170.25(18) 2 .
Cl2 Ag2 Au2 Au6 -160.11(12) . .
Au1 Ag2 Au2 Au6 67.38(2) . .
Au7 Ag2 Au2 Au6 -32.28(2) . .
Ag6 Ag2 Au2 Au6 -96.87(5) 2 .
Ag3 Ag2 Au2 Au6 -69.57(3) . .
Ag6 Ag2 Au2 Au6 30.18(3) . .
Ag2 Ag2 Au2 Au6 -9.93(16) 2 .
Cl2 Ag2 Au2 Ag3 -90.54(12) . .
Au6 Ag2 Au2 Ag3 69.57(3) . .
Au1 Ag2 Au2 Ag3 136.95(3) . .
Au7 Ag2 Au2 Ag3 37.29(3) . .
Ag6 Ag2 Au2 Ag3 -27.31(4) 2 .
Ag6 Ag2 Au2 Ag3 99.75(5) . .
Ag2 Ag2 Au2 Ag3 59.64(16) 2 .
Cl2 Ag2 Au2 Au3 -127.48(11) . .
Au6 Ag2 Au2 Au3 32.63(2) . .
Au1 Ag2 Au2 Au3 100.01(3) . .
Au7 Ag2 Au2 Au3 0.35(4) . .
Ag6 Ag2 Au2 Au3 -64.25(5) 2 .
Ag3 Ag2 Au2 Au3 -36.94(3) . .
Ag6 Ag2 Au2 Au3 62.81(4) . .
Ag2 Ag2 Au2 Au3 22.70(17) 2 .
Cl2 Ag2 Au2 Ag1 168.56(12) . .
Au6 Ag2 Au2 Ag1 -31.33(3) . .
Au1 Ag2 Au2 Ag1 36.06(3) . .
Au7 Ag2 Au2 Ag1 -63.61(4) . .
Ag6 Ag2 Au2 Ag1 -128.20(5) 2 .
Ag3 Ag2 Au2 Ag1 -100.89(4) . .
Ag6 Ag2 Au2 Ag1 -1.15(5) . .
Ag2 Ag2 Au2 Ag1 -41.26(17) 2 .
Cl2 Ag2 Au2 Au1 132.51(12) . .
Au6 Ag2 Au2 Au1 -67.38(2) . .
Au7 Ag2 Au2 Au1 -99.66(4) . .
Ag6 Ag2 Au2 Au1 -164.26(6) 2 .
Ag3 Ag2 Au2 Au1 -136.95(3) . .
Ag6 Ag2 Au2 Au1 -37.20(3) . .
Ag2 Ag2 Au2 Au1 -77.31(17) 2 .
Cl3 Ag3 Au2 P2 -22.1(2) . .
Au6 Ag3 Au2 P2 179.22(11) . .
Au3 Ag3 Au2 P2 111.71(11) . .
Au7 Ag3 Au2 P2 -147.72(11) . .
Ag4 Ag3 Au2 P2 149.52(11) . .
Ag2 Ag3 Au2 P2 -110.88(11) . .
Ag5 Ag3 Au2 P2 -127.15(17) 2 .
Ag6 Ag3 Au2 P2 -89.42(11) 2 .
Cl3 Ag3 Au2 Au6 158.69(18) . .
Au3 Ag3 Au2 Au6 -67.50(2) . .
Au7 Ag3 Au2 Au6 33.06(3) . .
Ag4 Ag3 Au2 Au6 -29.70(3) . .
Ag2 Ag3 Au2 Au6 69.90(3) . .
Ag5 Ag3 Au2 Au6 53.64(13) 2 .
Ag6 Ag3 Au2 Au6 91.36(4) 2 .
Cl3 Ag3 Au2 Ag2 88.78(18) . .
Au6 Ag3 Au2 Ag2 -69.90(3) . .
Au3 Ag3 Au2 Ag2 -137.40(3) . .
Au7 Ag3 Au2 Ag2 -36.84(4) . .
Ag4 Ag3 Au2 Ag2 -99.60(5) . .
Ag5 Ag3 Au2 Ag2 -16.26(13) 2 .
Ag6 Ag3 Au2 Ag2 21.46(4) 2 .
Cl3 Ag3 Au2 Au3 -133.81(18) . .
Au6 Ag3 Au2 Au3 67.50(2) . .
Au7 Ag3 Au2 Au3 100.56(4) . .
Ag4 Ag3 Au2 Au3 37.80(3) . .
Ag2 Ag3 Au2 Au3 137.40(3) . .
Ag5 Ag3 Au2 Au3 121.14(14) 2 .
Ag6 Ag3 Au2 Au3 158.86(4) 2 .
Cl3 Ag3 Au2 Ag1 -170.08(18) . .
Au6 Ag3 Au2 Ag1 31.23(3) . .
Au3 Ag3 Au2 Ag1 -36.27(3) . .
Au7 Ag3 Au2 Ag1 64.29(4) . .
Ag4 Ag3 Au2 Ag1 1.53(5) . .
Ag2 Ag3 Au2 Ag1 101.13(4) . .
Ag5 Ag3 Au2 Ag1 84.87(14) 2 .
Ag6 Ag3 Au2 Ag1 122.59(4) 2 .
Cl3 Ag3 Au2 Au1 126.28(18) . .
Au6 Ag3 Au2 Au1 -32.41(3) . .
Au3 Ag3 Au2 Au1 -99.91(3) . .
Au7 Ag3 Au2 Au1 0.66(4) . .
Ag4 Ag3 Au2 Au1 -62.10(4) . .
Ag2 Ag3 Au2 Au1 37.50(3) . .
Ag5 Ag3 Au2 Au1 21.23(14) 2 .
Ag6 Ag3 Au2 Au1 58.96(4) 2 .
Cl1 Ag1 Au2 P2 0.65(17) . .
Au6 Ag1 Au2 P2 -179.62(11) . .
Au4 Ag1 Au2 P2 -148.97(11) . .
Au3 Ag1 Au2 P2 -112.03(11) . .
Au1 Ag1 Au2 P2 112.55(11) . .
Au5 Ag1 Au2 P2 150.75(11) . .
Cl1 Ag1 Au2 Au6 -179.73(13) . .
Au4 Ag1 Au2 Au6 30.65(2) . .
Au3 Ag1 Au2 Au6 67.59(2) . .
Au1 Ag1 Au2 Au6 -67.84(2) . .
Au5 Ag1 Au2 Au6 -29.63(2) . .
Cl1 Ag1 Au2 Ag2 -147.09(13) . .
Au6 Ag1 Au2 Ag2 32.65(3) . .
Au4 Ag1 Au2 Ag2 63.29(4) . .
Au3 Ag1 Au2 Ag2 100.23(3) . .
Au1 Ag1 Au2 Ag2 -35.19(3) . .
Au5 Ag1 Au2 Ag2 3.01(4) . .
Cl1 Ag1 Au2 Ag3 147.81(13) . .
Au6 Ag1 Au2 Ag3 -32.46(3) . .
Au4 Ag1 Au2 Ag3 -1.81(4) . .
Au3 Ag1 Au2 Ag3 35.13(3) . .
Au1 Ag1 Au2 Ag3 -100.30(3) . .
Au5 Ag1 Au2 Ag3 -62.10(4) . .
Cl1 Ag1 Au2 Au3 112.68(13) . .
Au6 Ag1 Au2 Au3 -67.59(2) . .
Au4 Ag1 Au2 Au3 -36.94(3) . .
Au1 Ag1 Au2 Au3 -135.43(3) . .
Au5 Ag1 Au2 Au3 -97.22(3) . .
Cl1 Ag1 Au2 Au1 -111.89(13) . .
Au6 Ag1 Au2 Au1 67.84(2) . .
Au4 Ag1 Au2 Au1 98.49(4) . .
Au3 Ag1 Au2 Au1 135.43(3) . .
Au5 Ag1 Au2 Au1 38.20(3) . .
P1 Au1 Au2 P2 1.86(18) . .
Au6 Au1 Au2 P2 -179.09(12) . .
Ag2 Au1 Au2 P2 108.35(12) . .
Ag6 Au1 Au2 P2 146.53(12) . .
Au5 Au1 Au2 P2 -152.21(12) . .
Ag1 Au1 Au2 P2 -111.79(12) . .
P1 Au1 Au2 Au6 -179.05(13) . .
Ag2 Au1 Au2 Au6 -72.56(3) . .
Ag6 Au1 Au2 Au6 -34.39(3) . .
Au5 Au1 Au2 Au6 26.88(2) . .
Ag1 Au1 Au2 Au6 67.30(3) . .
P1 Au1 Au2 Ag2 -106.49(13) . .
Au6 Au1 Au2 Ag2 72.56(3) . .
Ag6 Au1 Au2 Ag2 38.17(4) . .
Au5 Au1 Au2 Ag2 99.44(3) . .
Ag1 Au1 Au2 Ag2 139.86(4) . .
P1 Au1 Au2 Ag3 -145.50(13) . .
Au6 Au1 Au2 Ag3 33.55(3) . .
Ag2 Au1 Au2 Ag3 -39.01(3) . .
Ag6 Au1 Au2 Ag3 -0.83(4) . .
Au5 Au1 Au2 Ag3 60.43(3) . .
Ag1 Au1 Au2 Ag3 100.85(4) . .
P1 Au1 Au2 Au3 153.49(13) . .
Au6 Au1 Au2 Au3 -27.46(2) . .
Ag2 Au1 Au2 Au3 -100.02(3) . .
Ag6 Au1 Au2 Au3 -61.84(3) . .
Au5 Au1 Au2 Au3 -0.57(3) . .
Ag1 Au1 Au2 Au3 39.85(3) . .
P1 Au1 Au2 Ag1 113.65(13) . .
Au6 Au1 Au2 Ag1 -67.30(3) . .
Ag2 Au1 Au2 Ag1 -139.86(4) . .
Ag6 Au1 Au2 Ag1 -101.69(4) . .
Au5 Au1 Au2 Ag1 -40.42(3) . .
Cl3 Ag3 Au3 P3 3.3(3) . .
Au6 Ag3 Au3 P3 -178.70(11) . .
Au7 Ag3 Au3 P3 149.68(11) . .
Au2 Ag3 Au3 P3 -111.14(11) . .
Ag4 Ag3 Au3 P3 110.40(11) . .
Ag2 Ag3 Au3 P3 -148.39(11) . .
Ag5 Ag3 Au3 P3 89.57(12) 2 .
Ag6 Ag3 Au3 P3 177.69(15) 2 .
Cl3 Ag3 Au3 Au6 -178.0(2) . .
Au7 Ag3 Au3 Au6 -31.62(3) . .
Au2 Ag3 Au3 Au6 67.56(2) . .
Ag4 Ag3 Au3 Au6 -70.90(3) . .
Ag2 Ag3 Au3 Au6 30.31(3) . .
Ag5 Ag3 Au3 Au6 -91.73(5) 2 .
Ag6 Ag3 Au3 Au6 -3.61(11) 2 .
Cl3 Ag3 Au3 Ag4 -107.1(2) . .
Au6 Ag3 Au3 Ag4 70.90(3) . .
Au7 Ag3 Au3 Ag4 39.28(4) . .
Au2 Ag3 Au3 Ag4 138.46(3) . .
Ag2 Ag3 Au3 Ag4 101.22(4) . .
Ag5 Ag3 Au3 Ag4 -20.83(5) 2 .
Ag6 Ag3 Au3 Ag4 67.29(12) 2 .
Cl3 Ag3 Au3 Au4 -145.0(2) . .
Au6 Ag3 Au3 Au4 33.03(3) . .
Au7 Ag3 Au3 Au4 1.41(4) . .
Au2 Ag3 Au3 Au4 100.59(3) . .
Ag4 Ag3 Au3 Au4 -37.87(3) . .
Ag2 Ag3 Au3 Au4 63.35(4) . .
Ag5 Ag3 Au3 Au4 -58.70(5) 2 .
Ag6 Ag3 Au3 Au4 29.43(13) 2 .
Cl3 Ag3 Au3 Au2 114.4(2) . .
Au6 Ag3 Au3 Au2 -67.56(2) . .
Au7 Ag3 Au3 Au2 -99.18(4) . .
Ag4 Ag3 Au3 Au2 -138.46(3) . .
Ag2 Ag3 Au3 Au2 -37.25(3) . .
Ag5 Ag3 Au3 Au2 -159.29(5) 2 .
Ag6 Ag3 Au3 Au2 -71.17(12) 2 .
Cl3 Ag3 Au3 Ag1 150.8(2) . .
Au6 Ag3 Au3 Ag1 -31.14(3) . .
Au7 Ag3 Au3 Ag1 -62.77(4) . .
Au2 Ag3 Au3 Ag1 36.42(3) . .
Ag4 Ag3 Au3 Ag1 -102.05(4) . .
Ag2 Ag3 Au3 Ag1 -0.83(5) . .
Ag5 Ag3 Au3 Ag1 -122.88(5) 2 .
Ag6 Ag3 Au3 Ag1 -34.75(13) 2 .
Cl4 Ag4 Au3 P3 -41.6(2) 2 .
Au6 Ag4 Au3 P3 -176.21(12) . .
Au7 Ag4 Au3 P3 -143.99(11) . .
Au4 Ag4 Au3 P3 116.72(11) . .
Ag5 Ag4 Au3 P3 154.77(12) . .
Ag3 Ag4 Au3 P3 -105.58(12) . .
Ag4 Ag4 Au3 P3 -129.14(18) 2 .
Cl4 Ag4 Au3 Au6 134.58(16) 2 .
Au7 Ag4 Au3 Au6 32.22(2) . .
Au4 Ag4 Au3 Au6 -67.07(2) . .
Ag5 Ag4 Au3 Au6 -29.02(3) . .
Ag3 Ag4 Au3 Au6 70.63(3) . .
Ag4 Ag4 Au3 Au6 47.08(14) 2 .
Cl4 Ag4 Au3 Ag3 63.95(16) 2 .
Au6 Ag4 Au3 Ag3 -70.63(3) . .
Au7 Ag4 Au3 Ag3 -38.41(3) . .
Au4 Ag4 Au3 Ag3 -137.70(3) . .
Ag5 Ag4 Au3 Ag3 -99.65(5) . .
Ag4 Ag4 Au3 Ag3 -23.56(15) 2 .
Cl4 Ag4 Au3 Au4 -158.35(16) 2 .
Au6 Ag4 Au3 Au4 67.07(2) . .
Au7 Ag4 Au3 Au4 99.29(3) . .
Ag5 Ag4 Au3 Au4 38.05(3) . .
Ag3 Ag4 Au3 Au4 137.70(3) . .
Ag4 Ag4 Au3 Au4 114.14(16) 2 .
Cl4 Ag4 Au3 Au2 101.76(16) 2 .
Au6 Ag4 Au3 Au2 -32.82(3) . .
Au7 Ag4 Au3 Au2 -0.60(4) . .
Au4 Ag4 Au3 Au2 -99.89(3) . .
Ag5 Ag4 Au3 Au2 -61.84(5) . .
Ag3 Ag4 Au3 Au2 37.81(3) . .
Ag4 Ag4 Au3 Au2 14.26(16) 2 .
Cl4 Ag4 Au3 Ag1 165.97(16) 2 .
Au6 Ag4 Au3 Ag1 31.39(3) . .
Au7 Ag4 Au3 Ag1 63.61(4) . .
Au4 Ag4 Au3 Ag1 -35.68(3) . .
Ag5 Ag4 Au3 Ag1 2.37(5) . .
Ag3 Ag4 Au3 Ag1 102.02(4) . .
Ag4 Ag4 Au3 Ag1 78.46(16) 2 .
P2 Au2 Au3 P3 -3.65(16) . .
Au6 Au2 Au3 P3 177.04(12) . .
Ag2 Au2 Au3 P3 143.14(12) . .
Ag3 Au2 Au3 P3 104.54(12) . .
Ag1 Au2 Au3 P3 -115.76(12) . .
Au1 Au2 Au3 P3 -155.47(12) . .
P2 Au2 Au3 Au6 179.30(12) . .
Ag2 Au2 Au3 Au6 -33.90(3) . .
Ag3 Au2 Au3 Au6 -72.51(3) . .
Ag1 Au2 Au3 Au6 67.20(3) . .
Au1 Au2 Au3 Au6 27.49(2) . .
P2 Au2 Au3 Ag3 -108.19(12) . .
Au6 Au2 Au3 Ag3 72.51(3) . .
Ag2 Au2 Au3 Ag3 38.60(3) . .
Ag1 Au2 Au3 Ag3 139.71(4) . .
Au1 Au2 Au3 Ag3 99.99(3) . .
P2 Au2 Au3 Ag4 -146.63(12) . .
Au6 Au2 Au3 Ag4 34.07(3) . .
Ag2 Au2 Au3 Ag4 0.17(4) . .
Ag3 Au2 Au3 Ag4 -38.43(3) . .
Ag1 Au2 Au3 Ag4 101.27(4) . .
Au1 Au2 Au3 Ag4 61.56(3) . .
P2 Au2 Au3 Au4 149.93(11) . .
Au6 Au2 Au3 Au4 -29.38(2) . .
Ag2 Au2 Au3 Au4 -63.28(3) . .
Ag3 Au2 Au3 Au4 -101.88(3) . .
Ag1 Au2 Au3 Au4 37.83(3) . .
Au1 Au2 Au3 Au4 -1.89(3) . .
P2 Au2 Au3 Ag1 112.10(12) . .
Au6 Au2 Au3 Ag1 -67.20(3) . .
Ag2 Au2 Au3 Ag1 -101.10(4) . .
Ag3 Au2 Au3 Ag1 -139.71(4) . .
Au1 Au2 Au3 Ag1 -39.71(3) . .
Cl1 Ag1 Au3 P3 -3.52(19) . .
Au6 Ag1 Au3 P3 176.62(12) . .
Au2 Ag1 Au3 P3 107.30(12) . .
Au4 Ag1 Au3 P3 -114.85(12) . .
Au1 Ag1 Au3 P3 146.43(12) . .
Au5 Ag1 Au3 P3 -153.07(12) . .
Cl1 Ag1 Au3 Au6 179.86(14) . .
Au2 Ag1 Au3 Au6 -69.32(2) . .
Au4 Ag1 Au3 Au6 68.53(2) . .
Au1 Ag1 Au3 Au6 -30.19(3) . .
Au5 Ag1 Au3 Au6 30.31(2) . .
Cl1 Ag1 Au3 Ag3 -147.34(14) . .
Au6 Ag1 Au3 Ag3 32.79(3) . .
Au2 Ag1 Au3 Ag3 -36.53(3) . .
Au4 Ag1 Au3 Ag3 101.32(3) . .
Au1 Ag1 Au3 Ag3 2.61(5) . .
Au5 Ag1 Au3 Ag3 63.10(4) . .
Cl1 Ag1 Au3 Ag4 146.75(14) . .
Au6 Ag1 Au3 Ag4 -33.12(3) . .
Au2 Ag1 Au3 Ag4 -102.44(3) . .
Au4 Ag1 Au3 Ag4 35.41(3) . .
Au1 Ag1 Au3 Ag4 -63.30(4) . .
Au5 Ag1 Au3 Ag4 -2.81(4) . .
Cl1 Ag1 Au3 Au4 111.33(14) . .
Au6 Ag1 Au3 Au4 -68.53(2) . .
Au2 Ag1 Au3 Au4 -137.85(3) . .
Au1 Ag1 Au3 Au4 -98.71(4) . .
Au5 Ag1 Au3 Au4 -38.22(3) . .
Cl1 Ag1 Au3 Au2 -110.81(14) . .
Au6 Ag1 Au3 Au2 69.32(2) . .
Au4 Ag1 Au3 Au2 137.85(3) . .
Au1 Ag1 Au3 Au2 39.14(3) . .
Au5 Ag1 Au3 Au2 99.63(3) . .
Cl4 Ag4 Au4 P4 -59.1(5) 2 .
Au6 Ag4 Au4 P4 -178.67(13) . .
Au7 Ag4 Au4 P4 150.07(13) . .
Ag5 Ag4 Au4 P4 109.78(13) . .
Au3 Ag4 Au4 P4 -112.09(13) . .
Ag3 Ag4 Au4 P4 -148.49(13) . .
Ag4 Ag4 Au4 P4 92.47(13) 2 .
Cl4 Ag4 Au4 Au6 119.6(5) 2 .
Au7 Ag4 Au4 Au6 -31.26(3) . .
Ag5 Ag4 Au4 Au6 -71.55(3) . .
Au3 Ag4 Au4 Au6 66.58(2) . .
Ag3 Ag4 Au4 Au6 30.17(3) . .
Ag4 Ag4 Au4 Au6 -88.87(2) 2 .
Cl4 Ag4 Au4 Au5 154.7(5) 2 .
Au6 Ag4 Au4 Au5 35.10(3) . .
Au7 Ag4 Au4 Au5 3.84(4) . .
Ag5 Ag4 Au4 Au5 -36.45(3) . .
Au3 Ag4 Au4 Au5 101.68(3) . .
Ag3 Ag4 Au4 Au5 65.27(4) . .
Ag4 Ag4 Au4 Au5 -53.77(3) 2 .
Cl4 Ag4 Au4 Au3 53.0(5) 2 .
Au6 Ag4 Au4 Au3 -66.58(2) . .
Au7 Ag4 Au4 Au3 -97.84(4) . .
Ag5 Ag4 Au4 Au3 -138.13(4) . .
Ag3 Ag4 Au4 Au3 -36.41(3) . .
Ag4 Ag4 Au4 Au3 -155.45(3) 2 .
Cl4 Ag4 Au4 Ag5 -168.9(5) 2 .
Au6 Ag4 Au4 Ag5 71.55(3) . .
Au7 Ag4 Au4 Ag5 40.29(3) . .
Au3 Ag4 Au4 Ag5 138.13(4) . .
Ag3 Ag4 Au4 Ag5 101.73(5) . .
Ag4 Ag4 Au4 Ag5 -17.31(3) 2 .
Cl4 Ag4 Au4 Ag1 88.8(5) 2 .
Au6 Ag4 Au4 Ag1 -30.72(3) . .
Au7 Ag4 Au4 Ag1 -61.98(4) . .
Ag5 Ag4 Au4 Ag1 -102.27(4) . .
Au3 Ag4 Au4 Ag1 35.86(3) . .
Ag3 Ag4 Au4 Ag1 -0.54(5) . .
Ag4 Ag4 Au4 Ag1 -119.58(3) 2 .
P3 Au3 Au4 P4 7.52(18) . .
Au6 Au3 Au4 P4 -173.68(13) . .
Ag3 Au3 Au4 P4 151.85(13) . .
Ag4 Au3 Au4 P4 113.01(13) . .
Au2 Au3 Au4 P4 -144.10(13) . .
Ag1 Au3 Au4 P4 -106.35(13) . .
P3 Au3 Au4 Au6 -178.80(13) . .
Ag3 Au3 Au4 Au6 -34.48(3) . .
Ag4 Au3 Au4 Au6 -73.31(3) . .
Au2 Au3 Au4 Au6 29.58(2) . .
Ag1 Au3 Au4 Au6 67.33(3) . .
P3 Au3 Au4 Au5 155.30(13) . .
Au6 Au3 Au4 Au5 -25.90(2) . .
Ag3 Au3 Au4 Au5 -60.38(3) . .
Ag4 Au3 Au4 Au5 -99.22(3) . .
Au2 Au3 Au4 Au5 3.68(3) . .
Ag1 Au3 Au4 Au5 41.43(3) . .
P3 Au3 Au4 Ag4 -105.49(13) . .
Au6 Au3 Au4 Ag4 73.31(3) . .
Ag3 Au3 Au4 Ag4 38.84(4) . .
Au2 Au3 Au4 Ag4 102.89(3) . .
Ag1 Au3 Au4 Ag4 140.64(4) . .
P3 Au3 Au4 Ag5 -142.63(13) . .
Au6 Au3 Au4 Ag5 36.17(3) . .
Ag3 Au3 Au4 Ag5 1.70(4) . .
Ag4 Au3 Au4 Ag5 -37.14(4) . .
Au2 Au3 Au4 Ag5 65.75(3) . .
Ag1 Au3 Au4 Ag5 103.50(4) . .
P3 Au3 Au4 Ag1 113.87(13) . .
Au6 Au3 Au4 Ag1 -67.33(3) . .
Ag3 Au3 Au4 Ag1 -101.81(4) . .
Ag4 Au3 Au4 Ag1 -140.64(4) . .
Au2 Au3 Au4 Ag1 -37.75(3) . .
Cl4 Ag5 Au4 P4 -42.3(2) . .
Cl3 Ag5 Au4 P4 80.0(2) 2 .
Au7 Ag5 Au4 P4 -154.91(12) . .
Au5 Ag5 Au4 P4 108.05(12) . .
Au6 Ag5 Au4 P4 174.75(12) . .
Ag4 Ag5 Au4 P4 -113.63(12) . .
Ag6 Ag5 Au4 P4 143.18(12) . .
Ag3 Ag5 Au4 P4 -158.38(18) 2 .
Cl4 Ag5 Au4 Au6 142.9(2) . .
Cl3 Ag5 Au4 Au6 -94.7(2) 2 .
Au7 Ag5 Au4 Au6 30.34(3) . .
Au5 Ag5 Au4 Au6 -66.70(2) . .
Ag4 Ag5 Au4 Au6 71.62(3) . .
Ag6 Ag5 Au4 Au6 -31.57(3) . .
Ag3 Ag5 Au4 Au6 26.87(15) 2 .
Cl4 Ag5 Au4 Au5 -150.4(2) . .
Cl3 Ag5 Au4 Au5 -28.0(2) 2 .
Au7 Ag5 Au4 Au5 97.04(4) . .
Au6 Ag5 Au4 Au5 66.70(2) . .
Ag4 Ag5 Au4 Au5 138.31(4) . .
Ag6 Ag5 Au4 Au5 35.13(3) . .
Ag3 Ag5 Au4 Au5 93.57(16) 2 .
Cl4 Ag5 Au4 Ag4 71.3(2) . .
Cl3 Ag5 Au4 Ag4 -166.3(2) 2 .
Au7 Ag5 Au4 Ag4 -41.27(4) . .
Au5 Ag5 Au4 Ag4 -138.31(4) . .
Au6 Ag5 Au4 Ag4 -71.62(3) . .
Ag6 Ag5 Au4 Ag4 -103.18(4) . .
Ag3 Ag5 Au4 Ag4 -44.74(15) 2 .
Cl4 Ag5 Au4 Au3 108.5(2) . .
Cl3 Ag5 Au4 Au3 -129.2(2) 2 .
Au7 Ag5 Au4 Au3 -4.10(5) . .
Au5 Ag5 Au4 Au3 -101.15(3) . .
Au6 Ag5 Au4 Au3 -34.45(3) . .
Ag4 Ag5 Au4 Au3 37.17(3) . .
Ag6 Ag5 Au4 Au3 -66.02(4) . .
Ag3 Ag5 Au4 Au3 -7.58(17) 2 .
Cl4 Ag5 Au4 Ag1 172.8(2) . .
Cl3 Ag5 Au4 Ag1 -64.9(2) 2 .
Au7 Ag5 Au4 Ag1 60.18(5) . .
Au5 Ag5 Au4 Ag1 -36.86(3) . .
Au6 Ag5 Au4 Ag1 29.84(3) . .
Ag4 Ag5 Au4 Ag1 101.45(4) . .
Ag6 Ag5 Au4 Ag1 -1.73(5) . .
Ag3 Ag5 Au4 Ag1 56.71(16) 2 .
Cl1 Ag1 Au4 P4 2.02(18) . .
Au6 Ag1 Au4 P4 -177.63(12) . .
Au2 Ag1 Au4 P4 151.47(12) . .
Au3 Ag1 Au4 P4 114.49(12) . .
Au1 Ag1 Au4 P4 -145.97(12) . .
Au5 Ag1 Au4 P4 -110.76(12) . .
Cl1 Ag1 Au4 Au6 179.65(14) . .
Au2 Ag1 Au4 Au6 -30.90(2) . .
Au3 Ag1 Au4 Au6 -67.88(2) . .
Au1 Ag1 Au4 Au6 31.65(2) . .
Au5 Ag1 Au4 Au6 66.86(2) . .
Cl1 Ag1 Au4 Au5 112.79(13) . .
Au6 Ag1 Au4 Au5 -66.86(2) . .
Au2 Ag1 Au4 Au5 -97.76(3) . .
Au3 Ag1 Au4 Au5 -134.74(3) . .
Au1 Ag1 Au4 Au5 -35.21(3) . .
Cl1 Ag1 Au4 Ag4 -147.99(13) . .
Au6 Ag1 Au4 Ag4 32.37(3) . .
Au2 Ag1 Au4 Ag4 1.46(5) . .
Au3 Ag1 Au4 Ag4 -35.51(3) . .
Au1 Ag1 Au4 Ag4 64.02(4) . .
Au5 Ag1 Au4 Ag4 99.23(3) . .
Cl1 Ag1 Au4 Au3 -112.47(13) . .
Au6 Ag1 Au4 Au3 67.88(2) . .
Au2 Ag1 Au4 Au3 36.98(3) . .
Au1 Ag1 Au4 Au3 99.53(4) . .
Au5 Ag1 Au4 Au3 134.74(3) . .
Cl1 Ag1 Au4 Ag5 148.23(13) . .
Au6 Ag1 Au4 Ag5 -31.42(3) . .
Au2 Ag1 Au4 Ag5 -62.32(4) . .
Au3 Ag1 Au4 Ag5 -99.30(3) . .
Au1 Ag1 Au4 Ag5 0.24(5) . .
Au5 Ag1 Au4 Ag5 35.44(3) . .
Cl2 Ag6 Au5 P5 48.5(2) 2 .
Au7 Ag6 Au5 P5 -145.70(12) . .
Au6 Ag6 Au5 P5 -177.91(12) . .
Au1 Ag6 Au5 P5 115.61(12) . .
Ag2 Ag6 Au5 P5 -148.6(2) 2 .
Cl3 Ag6 Au5 P5 -52.99(17) 2 .
Ag5 Ag6 Au5 P5 -106.78(12) . .
Ag2 Ag6 Au5 P5 153.59(12) . .
Ag3 Ag6 Au5 P5 -87.84(12) 2 .
Cl2 Ag6 Au5 Au6 -133.6(2) 2 .
Au7 Ag6 Au5 Au6 32.20(3) . .
Au1 Ag6 Au5 Au6 -66.49(2) . .
Ag2 Ag6 Au5 Au6 29.29(17) 2 .
Cl3 Ag6 Au5 Au6 124.92(12) 2 .
Ag5 Ag6 Au5 Au6 71.13(3) . .
Ag2 Ag6 Au5 Au6 -28.51(3) . .
Ag3 Ag6 Au5 Au6 90.07(4) 2 .
Cl2 Ag6 Au5 Ag5 155.3(2) 2 .
Au7 Ag6 Au5 Ag5 -38.93(4) . .
Au6 Ag6 Au5 Ag5 -71.13(3) . .
Au1 Ag6 Au5 Ag5 -137.62(3) . .
Ag2 Ag6 Au5 Ag5 -41.84(17) 2 .
Cl3 Ag6 Au5 Ag5 53.79(12) 2 .
Ag2 Ag6 Au5 Ag5 -99.64(4) . .
Ag3 Ag6 Au5 Ag5 18.94(4) 2 .
Cl2 Ag6 Au5 Au4 -166.6(2) 2 .
Au7 Ag6 Au5 Au4 -0.84(5) . .
Au6 Ag6 Au5 Au4 -33.04(3) . .
Au1 Ag6 Au5 Au4 -99.53(3) . .
Ag2 Ag6 Au5 Au4 -3.75(19) 2 .
Cl3 Ag6 Au5 Au4 91.88(12) 2 .
Ag5 Ag6 Au5 Au4 38.09(3) . .
Ag2 Ag6 Au5 Au4 -61.55(5) . .
Ag3 Ag6 Au5 Au4 57.03(5) 2 .
Cl2 Ag6 Au5 Au1 -67.1(2) 2 .
Au7 Ag6 Au5 Au1 98.69(4) . .
Au6 Ag6 Au5 Au1 66.49(2) . .
Ag2 Ag6 Au5 Au1 95.77(18) 2 .
Cl3 Ag6 Au5 Au1 -168.59(12) 2 .
Ag5 Ag6 Au5 Au1 137.62(3) . .
Ag2 Ag6 Au5 Au1 37.98(3) . .
Ag3 Ag6 Au5 Au1 156.56(5) 2 .
Cl2 Ag6 Au5 Ag1 -101.7(2) 2 .
Au7 Ag6 Au5 Ag1 64.01(4) . .
Au6 Ag6 Au5 Ag1 31.81(3) . .
Au1 Ag6 Au5 Ag1 -34.68(3) . .
Ag2 Ag6 Au5 Ag1 61.09(19) 2 .
Cl3 Ag6 Au5 Ag1 156.73(12) 2 .
Ag5 Ag6 Au5 Ag1 102.94(4) . .
Ag2 Ag6 Au5 Ag1 3.30(5) . .
Ag3 Ag6 Au5 Ag1 121.88(4) 2 .
Cl4 Ag5 Au5 P5 -27.8(5) . .
Cl3 Ag5 Au5 P5 49.92(16) 2 .
Au7 Ag5 Au5 P5 146.11(12) . .
Au6 Ag5 Au5 P5 179.13(12) . .
Ag4 Ag5 Au5 P5 -151.03(12) . .
Au4 Ag5 Au5 P5 -114.03(12) . .
Ag6 Ag5 Au5 P5 106.67(12) . .
Ag3 Ag5 Au5 P5 86.10(12) 2 .
Cl4 Ag5 Au5 Au6 153.0(5) . .
Cl3 Ag5 Au5 Au6 -129.21(11) 2 .
Au7 Ag5 Au5 Au6 -33.02(3) . .
Ag4 Ag5 Au5 Au6 29.84(3) . .
Au4 Ag5 Au5 Au6 66.84(2) . .
Ag6 Ag5 Au5 Au6 -72.46(3) . .
Ag3 Ag5 Au5 Au6 -93.03(4) 2 .
Cl4 Ag5 Au5 Ag6 -134.5(5) . .
Cl3 Ag5 Au5 Ag6 -56.76(11) 2 .
Au7 Ag5 Au5 Ag6 39.44(4) . .
Au6 Ag5 Au5 Ag6 72.46(3) . .
Ag4 Ag5 Au5 Ag6 102.30(5) . .
Au4 Ag5 Au5 Ag6 139.30(3) . .
Ag3 Ag5 Au5 Ag6 -20.57(4) 2 .
Cl4 Ag5 Au5 Au4 86.2(5) . .
Cl3 Ag5 Au5 Au4 163.95(11) 2 .
Au7 Ag5 Au5 Au4 -99.86(4) . .
Au6 Ag5 Au5 Au4 -66.84(2) . .
Ag4 Ag5 Au5 Au4 -37.00(3) . .
Ag6 Ag5 Au5 Au4 -139.30(3) . .
Ag3 Ag5 Au5 Au4 -159.87(5) 2 .
Cl4 Ag5 Au5 Au1 -173.4(5) . .
Cl3 Ag5 Au5 Au1 -95.62(11) 2 .
Au7 Ag5 Au5 Au1 0.57(4) . .
Au6 Ag5 Au5 Au1 33.59(3) . .
Ag4 Ag5 Au5 Au1 63.43(5) . .
Au4 Ag5 Au5 Au1 100.43(3) . .
Ag6 Ag5 Au5 Au1 -38.87(3) . .
Ag3 Ag5 Au5 Au1 -59.44(5) 2 .
Cl4 Ag5 Au5 Ag1 122.2(5) . .
Cl3 Ag5 Au5 Ag1 -160.03(11) 2 .
Au7 Ag5 Au5 Ag1 -63.83(4) . .
Au6 Ag5 Au5 Ag1 -30.82(3) . .
Ag4 Ag5 Au5 Ag1 -0.98(5) . .
Au4 Ag5 Au5 Ag1 36.02(3) . .
Ag6 Ag5 Au5 Ag1 -103.27(4) . .
Ag3 Ag5 Au5 Ag1 -123.85(4) 2 .
P4 Au4 Au5 P5 -7.71(19) . .
Au6 Au4 Au5 P5 177.19(13) . .
Ag4 Au4 Au5 P5 140.22(13) . .
Au3 Au4 Au5 P5 -156.85(13) . .
Ag5 Au4 Au5 P5 103.38(14) . .
Ag1 Au4 Au5 P5 -116.21(14) . .
P4 Au4 Au5 Au6 175.10(13) . .
Ag4 Au4 Au5 Au6 -36.97(3) . .
Au3 Au4 Au5 Au6 25.96(2) . .
Ag5 Au4 Au5 Au6 -73.81(3) . .
Ag1 Au4 Au5 Au6 66.60(3) . .
P4 Au4 Au5 Ag6 -149.88(13) . .
Au6 Au4 Au5 Ag6 35.02(3) . .
Ag4 Au4 Au5 Ag6 -1.95(4) . .
Au3 Au4 Au5 Ag6 60.98(4) . .
Ag5 Au4 Au5 Ag6 -38.79(4) . .
Ag1 Au4 Au5 Ag6 101.62(4) . .
P4 Au4 Au5 Ag5 -111.09(13) . .
Au6 Au4 Au5 Ag5 73.81(3) . .
Ag4 Au4 Au5 Ag5 36.84(3) . .
Au3 Au4 Au5 Ag5 99.77(3) . .
Ag1 Au4 Au5 Ag5 140.41(4) . .
P4 Au4 Au5 Au1 145.10(13) . .
Au6 Au4 Au5 Au1 -30.00(2) . .
Ag4 Au4 Au5 Au1 -66.97(4) . .
Au3 Au4 Au5 Au1 -4.04(3) . .
Ag5 Au4 Au5 Au1 -103.81(3) . .
Ag1 Au4 Au5 Au1 36.60(3) . .
P4 Au4 Au5 Ag1 108.50(13) . .
Au6 Au4 Au5 Ag1 -66.60(3) . .
Ag4 Au4 Au5 Ag1 -103.57(4) . .
Au3 Au4 Au5 Ag1 -40.64(3) . .
Ag5 Au4 Au5 Ag1 -140.41(4) . .
P1 Au1 Au5 P5 3.3(2) . .
Au6 Au1 Au5 P5 -177.60(14) . .
Ag2 Au1 Au5 P5 -142.87(14) . .
Ag6 Au1 Au5 P5 -102.33(14) . .
Au2 Au1 Au5 P5 155.18(13) . .
Ag1 Au1 Au5 P5 115.70(14) . .
P1 Au1 Au5 Au6 -179.10(14) . .
Ag2 Au1 Au5 Au6 34.73(3) . .
Ag6 Au1 Au5 Au6 75.27(3) . .
Au2 Au1 Au5 Au6 -27.22(2) . .
Ag1 Au1 Au5 Au6 -66.70(3) . .
P1 Au1 Au5 Ag6 105.62(15) . .
Au6 Au1 Au5 Ag6 -75.27(3) . .
Ag2 Au1 Au5 Ag6 -40.54(3) . .
Au2 Au1 Au5 Ag6 -102.49(3) . .
Ag1 Au1 Au5 Ag6 -141.97(4) . .
P1 Au1 Au5 Ag5 145.51(14) . .
Au6 Au1 Au5 Ag5 -35.39(3) . .
Ag2 Au1 Au5 Ag5 -0.66(4) . .
Ag6 Au1 Au5 Ag5 39.89(4) . .
Au2 Au1 Au5 Ag5 -62.60(4) . .
Ag1 Au1 Au5 Ag5 -102.08(4) . .
P1 Au1 Au5 Au4 -149.03(14) . .
Au6 Au1 Au5 Au4 30.07(2) . .
Ag2 Au1 Au5 Au4 64.80(3) . .
Ag6 Au1 Au5 Au4 105.35(3) . .
Au2 Au1 Au5 Au4 2.86(3) . .
Ag1 Au1 Au5 Au4 -36.62(3) . .
P1 Au1 Au5 Ag1 -112.41(15) . .
Au6 Au1 Au5 Ag1 66.70(3) . .
Ag2 Au1 Au5 Ag1 101.43(4) . .
Ag6 Au1 Au5 Ag1 141.97(4) . .
Au2 Au1 Au5 Ag1 39.48(3) . .
Cl1 Ag1 Au5 P5 -0.90(19) . .
Au6 Ag1 Au5 P5 179.18(13) . .
Au2 Ag1 Au5 P5 -150.28(13) . .
Au4 Ag1 Au5 P5 109.47(13) . .
Au3 Ag1 Au5 P5 148.36(13) . .
Au1 Ag1 Au5 P5 -111.32(13) . .
Cl1 Ag1 Au5 Au6 179.91(14) . .
Au2 Ag1 Au5 Au6 30.54(2) . .
Au4 Ag1 Au5 Au6 -69.72(2) . .
Au3 Ag1 Au5 Au6 -30.82(2) . .
Au1 Ag1 Au5 Au6 69.50(2) . .
Cl1 Ag1 Au5 Ag6 145.37(14) . .
Au6 Ag1 Au5 Ag6 -34.54(3) . .
Au2 Ag1 Au5 Ag6 -4.00(4) . .
Au4 Ag1 Au5 Ag6 -104.25(3) . .
Au3 Ag1 Au5 Ag6 -65.36(4) . .
Au1 Ag1 Au5 Ag6 34.96(3) . .
Cl1 Ag1 Au5 Ag5 -146.93(14) . .
Au6 Ag1 Au5 Ag5 33.15(3) . .
Au2 Ag1 Au5 Ag5 63.69(4) . .
Au4 Ag1 Au5 Ag5 -36.56(3) . .
Au3 Ag1 Au5 Ag5 2.33(5) . .
Au1 Ag1 Au5 Ag5 102.65(3) . .
Cl1 Ag1 Au5 Au4 -110.37(14) . .
Au6 Ag1 Au5 Au4 69.72(2) . .
Au2 Ag1 Au5 Au4 100.25(3) . .
Au3 Ag1 Au5 Au4 38.89(3) . .
Au1 Ag1 Au5 Au4 139.21(3) . .
Cl1 Ag1 Au5 Au1 110.42(14) . .
Au6 Ag1 Au5 Au1 -69.50(2) . .
Au2 Ag1 Au5 Au1 -38.96(3) . .
Au4 Ag1 Au5 Au1 -139.21(3) . .
Au3 Ag1 Au5 Au1 -100.32(3) . .
P5 Au5 Au6 Au3 -123(3) . .
Ag6 Au5 Au6 Au3 -175.87(4) . .
Ag5 Au5 Au6 Au3 -104.08(4) . .
Au4 Au5 Au6 Au3 -32.39(3) . .
Au1 Au5 Au6 Au3 113.60(3) . .
Ag1 Au5 Au6 Au3 40.59(3) . .
P5 Au5 Au6 Ag1 -164(3) . .
Ag6 Au5 Au6 Ag1 143.54(4) . .
Ag5 Au5 Au6 Ag1 -144.66(4) . .
Au4 Au5 Au6 Ag1 -72.98(3) . .
Au1 Au5 Au6 Ag1 73.01(3) . .
P5 Au5 Au6 Au4 -91(3) . .
Ag6 Au5 Au6 Au4 -143.48(3) . .
Ag5 Au5 Au6 Au4 -71.68(3) . .
Au1 Au5 Au6 Au4 145.99(3) . .
Ag1 Au5 Au6 Au4 72.98(3) . .
P5 Au5 Au6 Au1 123(3) . .
Ag6 Au5 Au6 Au1 70.53(3) . .
Ag5 Au5 Au6 Au1 142.33(3) . .
Au4 Au5 Au6 Au1 -145.99(3) . .
Ag1 Au5 Au6 Au1 -73.01(3) . .
P5 Au5 Au6 Au2 157(3) . .
Ag6 Au5 Au6 Au2 104.58(4) . .
Ag5 Au5 Au6 Au2 176.37(4) . .
Au4 Au5 Au6 Au2 -111.95(3) . .
Au1 Au5 Au6 Au2 34.04(3) . .
Ag1 Au5 Au6 Au2 -38.97(3) . .
P5 Au5 Au6 Au7 17(3) . .
Ag6 Au5 Au6 Au7 -35.67(4) . .
Ag5 Au5 Au6 Au7 36.13(4) . .
Au4 Au5 Au6 Au7 107.81(3) . .
Au1 Au5 Au6 Au7 -106.20(3) . .
Ag1 Au5 Au6 Au7 -179.21(4) . .
P5 Au5 Au6 Ag2 85(3) . .
Ag6 Au5 Au6 Ag2 32.79(4) . .
Ag5 Au5 Au6 Ag2 104.59(4) . .
Au4 Au5 Au6 Ag2 176.27(3) . .
Au1 Au5 Au6 Ag2 -37.74(3) . .
Ag1 Au5 Au6 Ag2 -110.75(4) . .
P5 Au5 Au6 Ag3 7(3) . .
Ag6 Au5 Au6 Ag3 -45.1(3) . .
Ag5 Au5 Au6 Ag3 26.7(3) . .
Au4 Au5 Au6 Ag3 98.4(3) . .
Au1 Au5 Au6 Ag3 -115.6(3) . .
Ag1 Au5 Au6 Ag3 171.4(3) . .
P5 Au5 Au6 Ag4 -51(3) . .
Ag6 Au5 Au6 Ag4 -103.65(4) . .
Ag5 Au5 Au6 Ag4 -31.86(4) . .
Au4 Au5 Au6 Ag4 39.83(3) . .
Au1 Au5 Au6 Ag4 -174.19(3) . .
Ag1 Au5 Au6 Ag4 112.80(4) . .
P5 Au5 Au6 Ag5 -19(3) . .
Ag6 Au5 Au6 Ag5 -71.79(4) . .
Au4 Au5 Au6 Ag5 71.68(3) . .
Au1 Au5 Au6 Ag5 -142.33(3) . .
Ag1 Au5 Au6 Ag5 144.66(4) . .
P5 Au5 Au6 Ag6 53(3) . .
Ag5 Au5 Au6 Ag6 71.79(4) . .
Au4 Au5 Au6 Ag6 143.48(3) . .
Au1 Au5 Au6 Ag6 -70.53(3) . .
Ag1 Au5 Au6 Ag6 -143.54(4) . .
P3 Au3 Au6 Au5 -164.8(19) . .
Ag3 Au3 Au6 Au5 174.53(4) . .
Ag4 Au3 Au6 Au5 102.73(4) . .
Au4 Au3 Au6 Au5 32.24(3) . .
Au2 Au3 Au6 Au5 -114.19(3) . .
Ag1 Au3 Au6 Au5 -41.23(3) . .
P3 Au3 Au6 Ag1 -123.6(19) . .
Ag3 Au3 Au6 Ag1 -144.25(4) . .
Ag4 Au3 Au6 Ag1 143.96(4) . .
Au4 Au3 Au6 Ag1 73.47(3) . .
Au2 Au3 Au6 Ag1 -72.97(3) . .
P3 Au3 Au6 Au4 162.9(19) . .
Ag3 Au3 Au6 Au4 142.28(3) . .
Ag4 Au3 Au6 Au4 70.49(3) . .
Au2 Au3 Au6 Au4 -146.43(2) . .
Ag1 Au3 Au6 Au4 -73.47(3) . .
P3 Au3 Au6 Au1 -85.0(19) . .
Ag3 Au3 Au6 Au1 -105.69(3) . .
Ag4 Au3 Au6 Au1 -177.49(4) . .
Au4 Au3 Au6 Au1 112.02(3) . .
Au2 Au3 Au6 Au1 -34.41(3) . .
Ag1 Au3 Au6 Au1 38.55(3) . .
P3 Au3 Au6 Au2 -50.6(19) . .
Ag3 Au3 Au6 Au2 -71.28(3) . .
Ag4 Au3 Au6 Au2 -143.07(3) . .
Au4 Au3 Au6 Au2 146.43(2) . .
Ag1 Au3 Au6 Au2 72.97(3) . .
P3 Au3 Au6 Au7 55.8(19) . .
Ag3 Au3 Au6 Au7 35.16(3) . .
Ag4 Au3 Au6 Au7 -36.64(3) . .
Au4 Au3 Au6 Au7 -107.13(3) . .
Au2 Au3 Au6 Au7 106.44(3) . .
Ag1 Au3 Au6 Au7 179.40(4) . .
P3 Au3 Au6 Ag2 -13.5(19) . .
Ag3 Au3 Au6 Ag2 -34.21(4) . .
Ag4 Au3 Au6 Ag2 -106.00(4) . .
Au4 Au3 Au6 Ag2 -176.50(3) . .
Au2 Au3 Au6 Ag2 37.07(3) . .
Ag1 Au3 Au6 Ag2 110.04(4) . .
P3 Au3 Au6 Ag3 20.7(19) . .
Ag4 Au3 Au6 Ag3 -71.79(4) . .
Au4 Au3 Au6 Ag3 -142.28(3) . .
Au2 Au3 Au6 Ag3 71.28(3) . .
Ag1 Au3 Au6 Ag3 144.25(4) . .
P3 Au3 Au6 Ag4 92.5(19) . .
Ag3 Au3 Au6 Ag4 71.79(4) . .
Au4 Au3 Au6 Ag4 -70.49(3) . .
Au2 Au3 Au6 Ag4 143.07(3) . .
Ag1 Au3 Au6 Ag4 -143.96(4) . .
P3 Au3 Au6 Ag5 123.3(19) . .
Ag3 Au3 Au6 Ag5 102.67(4) . .
Ag4 Au3 Au6 Ag5 30.88(4) . .
Au4 Au3 Au6 Ag5 -39.61(3) . .
Au2 Au3 Au6 Ag5 173.96(3) . .
Ag1 Au3 Au6 Ag5 -113.08(4) . .
P3 Au3 Au6 Ag6 62.9(19) . .
Ag3 Au3 Au6 Ag6 42.3(4) . .
Ag4 Au3 Au6 Ag6 -29.5(4) . .
Au4 Au3 Au6 Ag6 -100.0(4) . .
Au2 Au3 Au6 Ag6 113.6(4) . .
Ag1 Au3 Au6 Ag6 -173.5(4) . .
Cl1 Ag1 Au6 Au5 -14(29) . .
Au2 Ag1 Au6 Au5 -144.52(3) . .
Au4 Ag1 Au6 Au5 71.12(2) . .
Au3 Ag1 Au6 Au5 143.41(3) . .
Au1 Ag1 Au6 Au5 -71.79(2) . .
Cl1 Ag1 Au6 Au3 -157(97) . .
Au2 Ag1 Au6 Au3 72.07(2) . .
Au4 Ag1 Au6 Au3 -72.29(2) . .
Au1 Ag1 Au6 Au3 144.80(3) . .
Au5 Ag1 Au6 Au3 -143.41(3) . .
Cl1 Ag1 Au6 Au4 -85(29) . .
Au2 Ag1 Au6 Au4 144.36(3) . .
Au3 Ag1 Au6 Au4 72.29(2) . .
Au1 Ag1 Au6 Au4 -142.91(3) . .
Au5 Ag1 Au6 Au4 -71.12(2) . .
Cl1 Ag1 Au6 Au1 58(29) . .
Au2 Ag1 Au6 Au1 -72.72(2) . .
Au4 Ag1 Au6 Au1 142.91(3) . .
Au3 Ag1 Au6 Au1 -144.80(3) . .
Au5 Ag1 Au6 Au1 71.79(2) . .
Cl1 Ag1 Au6 Au2 131(29) . .
Au4 Ag1 Au6 Au2 -144.36(3) . .
Au3 Ag1 Au6 Au2 -72.07(2) . .
Au1 Ag1 Au6 Au2 72.72(2) . .
Au5 Ag1 Au6 Au2 144.52(3) . .
Cl1 Ag1 Au6 Au7 70(30) . .
Au2 Ag1 Au6 Au7 -61(2) . .
Au4 Ag1 Au6 Au7 155(2) . .
Au3 Ag1 Au6 Au7 -133(2) . .
Au1 Ag1 Au6 Au7 12(2) . .
Au5 Ag1 Au6 Au7 84(2) . .
Cl1 Ag1 Au6 Ag2 94(29) . .
Au2 Ag1 Au6 Ag2 -36.03(3) . .
Au4 Ag1 Au6 Ag2 179.61(3) . .
Au3 Ag1 Au6 Ag2 -108.10(3) . .
Au1 Ag1 Au6 Ag2 36.70(4) . .
Au5 Ag1 Au6 Ag2 108.49(3) . .
Cl1 Ag1 Au6 Ag3 167(100) . .
Au2 Ag1 Au6 Ag3 36.56(3) . .
Au4 Ag1 Au6 Ag3 -107.81(3) . .
Au3 Ag1 Au6 Ag3 -35.52(3) . .
Au1 Ag1 Au6 Ag3 109.28(3) . .
Au5 Ag1 Au6 Ag3 -178.93(3) . .
Cl1 Ag1 Au6 Ag4 -121(48) . .
Au2 Ag1 Au6 Ag4 108.69(4) . .
Au4 Ag1 Au6 Ag4 -35.67(4) . .
Au3 Ag1 Au6 Ag4 36.62(4) . .
Au1 Ag1 Au6 Ag4 -178.58(3) . .
Au5 Ag1 Au6 Ag4 -106.79(4) . .
Cl1 Ag1 Au6 Ag5 -50(29) . .
Au2 Ag1 Au6 Ag5 179.49(4) . .
Au4 Ag1 Au6 Ag5 35.13(4) . .
Au3 Ag1 Au6 Ag5 107.42(4) . .
Au1 Ag1 Au6 Ag5 -107.79(4) . .
Au5 Ag1 Au6 Ag5 -35.99(4) . .
Cl1 Ag1 Au6 Ag6 22(29) . .
Au2 Ag1 Au6 Ag6 -108.55(4) . .
Au4 Ag1 Au6 Ag6 107.09(4) . .
Au3 Ag1 Au6 Ag6 179.37(4) . .
Au1 Ag1 Au6 Ag6 -35.83(4) . .
Au5 Ag1 Au6 Ag6 35.96(4) . .
P4 Au4 Au6 Au5 -53.1(12) . .
Ag4 Au4 Au6 Au5 138.91(3) . .
Au3 Au4 Au6 Au5 -150.30(2) . .
Ag5 Au4 Au6 Au5 69.71(3) . .
Ag1 Au4 Au6 Au5 -76.27(3) . .
P4 Au4 Au6 Au3 97.2(12) . .
Au5 Au4 Au6 Au3 150.30(2) . .
Ag4 Au4 Au6 Au3 -70.78(3) . .
Ag5 Au4 Au6 Au3 -139.98(3) . .
Ag1 Au4 Au6 Au3 74.04(3) . .
P4 Au4 Au6 Ag1 23.2(12) . .
Au5 Au4 Au6 Ag1 76.27(3) . .
Ag4 Au4 Au6 Ag1 -144.82(4) . .
Au3 Au4 Au6 Ag1 -74.04(3) . .
Ag5 Au4 Au6 Ag1 145.98(4) . .
P4 Au4 Au6 Au1 -16.8(12) . .
Au5 Au4 Au6 Au1 36.29(3) . .
Ag4 Au4 Au6 Au1 175.21(4) . .
Au3 Au4 Au6 Au1 -114.01(3) . .
Ag5 Au4 Au6 Au1 106.01(3) . .
Ag1 Au4 Au6 Au1 -39.97(3) . .
P4 Au4 Au6 Au2 61.4(12) . .
Au5 Au4 Au6 Au2 114.52(3) . .
Ag4 Au4 Au6 Au2 -106.56(3) . .
Au3 Au4 Au6 Au2 -35.78(2) . .
Ag5 Au4 Au6 Au2 -175.77(4) . .
Ag1 Au4 Au6 Au2 38.26(3) . .
P4 Au4 Au6 Au7 -156.5(12) . .
Au5 Au4 Au6 Au7 -103.39(2) . .
Ag4 Au4 Au6 Au7 35.52(3) . .
Au3 Au4 Au6 Au7 106.31(2) . .
Ag5 Au4 Au6 Au7 -33.68(3) . .
Ag1 Au4 Au6 Au7 -179.65(3) . .
P4 Au4 Au6 Ag2 -151.0(12) . .
Au5 Au4 Au6 Ag2 -97.9(5) . .
Ag4 Au4 Au6 Ag2 41.0(5) . .
Au3 Au4 Au6 Ag2 111.8(5) . .
Ag5 Au4 Au6 Ag2 -28.2(5) . .
Ag1 Au4 Au6 Ag2 -174.2(5) . .
P4 Au4 Au6 Ag3 133.9(12) . .
Au5 Au4 Au6 Ag3 -173.01(3) . .
Ag4 Au4 Au6 Ag3 -34.09(4) . .
Au3 Au4 Au6 Ag3 36.69(3) . .
Ag5 Au4 Au6 Ag3 -103.29(4) . .
Ag1 Au4 Au6 Ag3 110.73(4) . .
P4 Au4 Au6 Ag4 168.0(12) . .
Au5 Au4 Au6 Ag4 -138.91(3) . .
Au3 Au4 Au6 Ag4 70.78(3) . .
Ag5 Au4 Au6 Ag4 -69.20(4) . .
Ag1 Au4 Au6 Ag4 144.82(4) . .
P4 Au4 Au6 Ag5 -122.8(12) . .
Au5 Au4 Au6 Ag5 -69.71(3) . .
Ag4 Au4 Au6 Ag5 69.20(4) . .
Au3 Au4 Au6 Ag5 139.98(3) . .
Ag1 Au4 Au6 Ag5 -145.98(4) . .
P4 Au4 Au6 Ag6 -88.1(12) . .
Au5 Au4 Au6 Ag6 -34.99(3) . .
Ag4 Au4 Au6 Ag6 103.92(4) . .
Au3 Au4 Au6 Ag6 174.70(3) . .
Ag5 Au4 Au6 Ag6 34.72(4) . .
Ag1 Au4 Au6 Ag6 -111.26(4) . .
P1 Au1 Au6 Au5 165(2) . .
Ag2 Au1 Au6 Au5 -141.16(3) . .
Ag6 Au1 Au6 Au5 -68.30(3) . .
Au2 Au1 Au6 Au5 148.86(2) . .
Ag1 Au1 Au6 Au5 75.98(3) . .
P1 Au1 Au6 Au3 51(2) . .
Ag2 Au1 Au6 Au3 104.23(3) . .
Ag6 Au1 Au6 Au3 177.09(4) . .
Au5 Au1 Au6 Au3 -114.61(3) . .
Au2 Au1 Au6 Au3 34.25(3) . .
Ag1 Au1 Au6 Au3 -38.62(3) . .
P1 Au1 Au6 Ag1 90(2) . .
Ag2 Au1 Au6 Ag1 142.86(4) . .
Ag6 Au1 Au6 Ag1 -144.29(4) . .
Au5 Au1 Au6 Ag1 -75.98(3) . .
Au2 Au1 Au6 Ag1 72.88(3) . .
P1 Au1 Au6 Au4 129(2) . .
Ag2 Au1 Au6 Au4 -177.24(3) . .
Ag6 Au1 Au6 Au4 -104.38(3) . .
Au5 Au1 Au6 Au4 -36.08(3) . .
Au2 Au1 Au6 Au4 112.78(3) . .
Ag1 Au1 Au6 Au4 39.91(3) . .
P1 Au1 Au6 Au2 17(2) . .
Ag2 Au1 Au6 Au2 69.98(3) . .
Ag6 Au1 Au6 Au2 142.83(3) . .
Au5 Au1 Au6 Au2 -148.86(2) . .
Ag1 Au1 Au6 Au2 -72.88(3) . .
P1 Au1 Au6 Au7 -90(2) . .
Ag2 Au1 Au6 Au7 -36.98(3) . .
Ag6 Au1 Au6 Au7 35.88(3) . .
Au5 Au1 Au6 Au7 104.18(2) . .
Au2 Au1 Au6 Au7 -106.96(2) . .
Ag1 Au1 Au6 Au7 -179.83(3) . .
P1 Au1 Au6 Ag2 -53(2) . .
Ag6 Au1 Au6 Ag2 72.85(4) . .
Au5 Au1 Au6 Ag2 141.16(3) . .
Au2 Au1 Au6 Ag2 -69.98(3) . .
Ag1 Au1 Au6 Ag2 -142.86(4) . .
P1 Au1 Au6 Ag3 -21(2) . .
Ag2 Au1 Au6 Ag3 32.40(4) . .
Ag6 Au1 Au6 Ag3 105.25(4) . .
Au5 Au1 Au6 Ag3 173.56(3) . .
Au2 Au1 Au6 Ag3 -37.58(3) . .
Ag1 Au1 Au6 Ag3 -110.46(4) . .
P1 Au1 Au6 Ag4 -104(2) . .
Ag2 Au1 Au6 Ag4 -50.8(3) . .
Ag6 Au1 Au6 Ag4 22.1(3) . .
Au5 Au1 Au6 Ag4 90.4(3) . .
Au2 Au1 Au6 Ag4 -120.7(3) . .
Ag1 Au1 Au6 Ag4 166.4(3) . .
P1 Au1 Au6 Ag5 -158(2) . .
Ag2 Au1 Au6 Ag5 -104.24(4) . .
Ag6 Au1 Au6 Ag5 -31.38(4) . .
Au5 Au1 Au6 Ag5 36.92(3) . .
Au2 Au1 Au6 Ag5 -174.22(3) . .
Ag1 Au1 Au6 Ag5 112.90(4) . .
P1 Au1 Au6 Ag6 -126(2) . .
Ag2 Au1 Au6 Ag6 -72.85(4) . .
Au5 Au1 Au6 Ag6 68.30(3) . .
Au2 Au1 Au6 Ag6 -142.83(3) . .
Ag1 Au1 Au6 Ag6 144.29(4) . .
P2 Au2 Au6 Au5 65(8) . .
Ag2 Au2 Au6 Au5 -103.72(3) . .
Ag3 Au2 Au6 Au5 -176.39(4) . .
Au3 Au2 Au6 Au5 114.24(3) . .
Ag1 Au2 Au6 Au5 39.90(3) . .
Au1 Au2 Au6 Au5 -34.02(3) . .
P2 Au2 Au6 Au3 -50(8) . .
Ag2 Au2 Au6 Au3 142.04(3) . .
Ag3 Au2 Au6 Au3 69.37(3) . .
Ag1 Au2 Au6 Au3 -74.34(3) . .
Au1 Au2 Au6 Au3 -148.26(2) . .
P2 Au2 Au6 Ag1 25(8) . .
Ag2 Au2 Au6 Ag1 -143.62(4) . .
Ag3 Au2 Au6 Ag1 143.71(4) . .
Au3 Au2 Au6 Ag1 74.34(3) . .
Au1 Au2 Au6 Ag1 -73.93(3) . .
P2 Au2 Au6 Au4 -14(8) . .
Ag2 Au2 Au6 Au4 177.94(3) . .
Ag3 Au2 Au6 Au4 105.26(3) . .
Au3 Au2 Au6 Au4 35.89(2) . .
Ag1 Au2 Au6 Au4 -38.44(3) . .
Au1 Au2 Au6 Au4 -112.37(3) . .
P2 Au2 Au6 Au1 99(8) . .
Ag2 Au2 Au6 Au1 -69.69(3) . .
Ag3 Au2 Au6 Au1 -142.37(3) . .
Au3 Au2 Au6 Au1 148.26(2) . .
Ag1 Au2 Au6 Au1 73.93(3) . .
P2 Au2 Au6 Au7 -156(8) . .
Ag2 Au2 Au6 Au7 35.67(3) . .
Ag3 Au2 Au6 Au7 -37.00(3) . .
Au3 Au2 Au6 Au7 -106.37(3) . .
Ag1 Au2 Au6 Au7 179.29(4) . .
Au1 Au2 Au6 Au7 105.36(3) . .
P2 Au2 Au6 Ag2 168(100) . .
Ag3 Au2 Au6 Ag2 -72.67(3) . .
Au3 Au2 Au6 Ag2 -142.04(3) . .
Ag1 Au2 Au6 Ag2 143.62(4) . .
Au1 Au2 Au6 Ag2 69.69(3) . .
P2 Au2 Au6 Ag3 -119(8) . .
Ag2 Au2 Au6 Ag3 72.67(3) . .
Au3 Au2 Au6 Ag3 -69.37(3) . .
Ag1 Au2 Au6 Ag3 -143.71(4) . .
Au1 Au2 Au6 Ag3 142.37(3) . .
P2 Au2 Au6 Ag4 -86(8) . .
Ag2 Au2 Au6 Ag4 105.20(4) . .
Ag3 Au2 Au6 Ag4 32.53(4) . .
Au3 Au2 Au6 Ag4 -36.84(3) . .
Ag1 Au2 Au6 Ag4 -111.18(4) . .
Au1 Au2 Au6 Ag4 174.89(4) . .
P2 Au2 Au6 Ag5 -151(8) . .
Ag2 Au2 Au6 Ag5 41.0(3) . .
Ag3 Au2 Au6 Ag5 -31.7(3) . .
Au3 Au2 Au6 Ag5 -101.1(3) . .
Ag1 Au2 Au6 Ag5 -175.4(3) . .
Au1 Au2 Au6 Ag5 110.7(3) . .
P2 Au2 Au6 Ag6 135(8) . .
Ag2 Au2 Au6 Ag6 -32.97(4) . .
Ag3 Au2 Au6 Ag6 -105.64(4) . .
Au3 Au2 Au6 Ag6 -175.01(3) . .
Ag1 Au2 Au6 Ag6 110.65(4) . .
Au1 Au2 Au6 Ag6 36.73(3) . .
Cl2 Ag2 Au6 Au5 -175.9(3) . .
Au1 Ag2 Au6 Au5 39.24(3) . .
Au2 Ag2 Au6 Au5 115.10(3) . .
Au7 Ag2 Au6 Au5 -101.96(3) . .
Ag6 Ag2 Au6 Au5 -129.12(4) 2 .
Ag3 Ag2 Au6 Au5 -173.04(3) . .
Ag6 Ag2 Au6 Au5 -31.91(4) . .
Ag2 Ag2 Au6 Au5 -68.12(4) 2 .
Cl2 Ag2 Au6 Au3 30.7(3) . .
Au1 Ag2 Au6 Au3 -114.14(3) . .
Au2 Ag2 Au6 Au3 -38.28(3) . .
Au7 Ag2 Au6 Au3 104.66(3) . .
Ag6 Ag2 Au6 Au3 77.50(5) 2 .
Ag3 Ag2 Au6 Au3 33.58(3) . .
Ag6 Ag2 Au6 Au3 174.70(3) . .
Ag2 Ag2 Au6 Au3 138.49(4) 2 .
Cl2 Ag2 Au6 Ag1 106.4(3) . .
Au1 Ag2 Au6 Ag1 -38.45(4) . .
Au2 Ag2 Au6 Ag1 37.41(4) . .
Au7 Ag2 Au6 Ag1 -179.65(3) . .
Ag6 Ag2 Au6 Ag1 153.19(4) 2 .
Ag3 Ag2 Au6 Ag1 109.27(4) . .
Ag6 Ag2 Au6 Ag1 -109.60(4) . .
Ag2 Ag2 Au6 Ag1 -145.81(4) 2 .
Cl2 Ag2 Au6 Au4 -79.6(6) . .
Au1 Ag2 Au6 Au4 135.6(5) . .
Au2 Ag2 Au6 Au4 -148.6(5) . .
Au7 Ag2 Au6 Au4 -5.6(5) . .
Ag6 Ag2 Au6 Au4 -32.8(5) 2 .
Ag3 Ag2 Au6 Au4 -76.7(5) . .
Ag6 Ag2 Au6 Au4 64.4(5) . .
Ag2 Ag2 Au6 Au4 28.2(5) 2 .
Cl2 Ag2 Au6 Au1 144.8(3) . .
Au2 Ag2 Au6 Au1 75.86(2) . .
Au7 Ag2 Au6 Au1 -141.20(3) . .
Ag6 Ag2 Au6 Au1 -168.36(5) 2 .
Ag3 Ag2 Au6 Au1 147.72(4) . .
Ag6 Ag2 Au6 Au1 -71.16(3) . .
Ag2 Ag2 Au6 Au1 -107.37(4) 2 .
Cl2 Ag2 Au6 Au2 69.0(3) . .
Au1 Ag2 Au6 Au2 -75.86(2) . .
Au7 Ag2 Au6 Au2 142.94(3) . .
Ag6 Ag2 Au6 Au2 115.78(5) 2 .
Ag3 Ag2 Au6 Au2 71.86(3) . .
Ag6 Ag2 Au6 Au2 -147.01(4) . .
Ag2 Ag2 Au6 Au2 176.78(5) 2 .
Cl2 Ag2 Au6 Au7 -74.0(3) . .
Au1 Ag2 Au6 Au7 141.20(3) . .
Au2 Ag2 Au6 Au7 -142.94(3) . .
Ag6 Ag2 Au6 Au7 -27.16(3) 2 .
Ag3 Ag2 Au6 Au7 -71.08(3) . .
Ag6 Ag2 Au6 Au7 70.05(3) . .
Ag2 Ag2 Au6 Au7 33.84(3) 2 .
Cl2 Ag2 Au6 Ag3 -2.9(3) . .
Au1 Ag2 Au6 Ag3 -147.72(4) . .
Au2 Ag2 Au6 Ag3 -71.86(3) . .
Au7 Ag2 Au6 Ag3 71.08(3) . .
Ag6 Ag2 Au6 Ag3 43.92(4) 2 .
Ag6 Ag2 Au6 Ag3 141.12(4) . .
Ag2 Ag2 Au6 Ag3 104.91(4) 2 .
Cl2 Ag2 Au6 Ag4 -39.7(3) . .
Au1 Ag2 Au6 Ag4 175.48(3) . .
Au2 Ag2 Au6 Ag4 -108.66(3) . .
Au7 Ag2 Au6 Ag4 34.28(4) . .
Ag6 Ag2 Au6 Ag4 7.13(6) 2 .
Ag3 Ag2 Au6 Ag4 -36.80(4) . .
Ag6 Ag2 Au6 Ag4 104.33(4) . .
Ag2 Ag2 Au6 Ag4 68.12(5) 2 .
Cl2 Ag2 Au6 Ag5 -107.1(3) . .
Au1 Ag2 Au6 Ag5 108.11(3) . .
Au2 Ag2 Au6 Ag5 -176.03(3) . .
Au7 Ag2 Au6 Ag5 -33.09(3) . .
Ag6 Ag2 Au6 Ag5 -60.25(5) 2 .
Ag3 Ag2 Au6 Ag5 -104.17(4) . .
Ag6 Ag2 Au6 Ag5 36.96(4) . .
Ag2 Ag2 Au6 Ag5 0.75(5) 2 .
Cl2 Ag2 Au6 Ag6 -144.0(3) . .
Au1 Ag2 Au6 Ag6 71.16(3) . .
Au2 Ag2 Au6 Ag6 147.01(4) . .
Au7 Ag2 Au6 Ag6 -70.05(3) . .
Ag6 Ag2 Au6 Ag6 -97.20(4) 2 .
Ag3 Ag2 Au6 Ag6 -141.12(4) . .
Ag2 Ag2 Au6 Ag6 -36.21(4) 2 .
Cl3 Ag3 Au6 Au5 42.4(6) . .
Au3 Ag3 Au6 Au5 -133.6(3) . .
Au7 Ag3 Au6 Au5 9.9(3) . .
Au2 Ag3 Au6 Au5 151.4(3) . .
Ag4 Ag3 Au6 Au5 -61.3(3) . .
Ag2 Ag3 Au6 Au5 80.9(3) . .
Ag5 Ag3 Au6 Au5 -12.1(3) 2 .
Ag6 Ag3 Au6 Au5 45.1(3) 2 .
Cl3 Ag3 Au6 Au3 176.0(5) . .
Au7 Ag3 Au6 Au3 143.48(4) . .
Au2 Ag3 Au6 Au3 -74.96(2) . .
Ag4 Ag3 Au6 Au3 72.33(3) . .
Ag2 Ag3 Au6 Au3 -145.49(4) . .
Ag5 Ag3 Au6 Au3 121.52(4) 2 .
Ag6 Ag3 Au6 Au3 178.68(4) 2 .
Cl3 Ag3 Au6 Ag1 -146.7(5) . .
Au3 Ag3 Au6 Ag1 37.35(4) . .
Au7 Ag3 Au6 Ag1 -179.17(4) . .
Au2 Ag3 Au6 Ag1 -37.61(4) . .
Ag4 Ag3 Au6 Ag1 109.68(4) . .
Ag2 Ag3 Au6 Ag1 -108.14(4) . .
Ag5 Ag3 Au6 Ag1 158.87(4) 2 .
Ag6 Ag3 Au6 Ag1 -143.97(4) 2 .
Cl3 Ag3 Au6 Au4 137.8(5) . .
Au3 Ag3 Au6 Au4 -38.19(3) . .
Au7 Ag3 Au6 Au4 105.30(3) . .
Au2 Ag3 Au6 Au4 -113.15(3) . .
Ag4 Ag3 Au6 Au4 34.14(4) . .
Ag2 Ag3 Au6 Au4 176.33(3) . .
Ag5 Ag3 Au6 Au4 83.33(4) 2 .
Ag6 Ag3 Au6 Au4 140.50(3) 2 .
Cl3 Ag3 Au6 Au1 -70.4(5) . .
Au3 Ag3 Au6 Au1 113.60(3) . .
Au7 Ag3 Au6 Au1 -102.91(3) . .
Au2 Ag3 Au6 Au1 38.64(3) . .
Ag4 Ag3 Au6 Au1 -174.07(4) . .
Ag2 Ag3 Au6 Au1 -31.88(4) . .
Ag5 Ag3 Au6 Au1 -124.88(4) 2 .
Ag6 Ag3 Au6 Au1 -67.72(4) 2 .
Cl3 Ag3 Au6 Au2 -109.1(5) . .
Au3 Ag3 Au6 Au2 74.96(2) . .
Au7 Ag3 Au6 Au2 -141.56(4) . .
Ag4 Ag3 Au6 Au2 147.29(4) . .
Ag2 Ag3 Au6 Au2 -70.52(3) . .
Ag5 Ag3 Au6 Au2 -163.52(5) 2 .
Ag6 Ag3 Au6 Au2 -106.36(4) 2 .
Cl3 Ag3 Au6 Au7 32.5(5) . .
Au3 Ag3 Au6 Au7 -143.48(4) . .
Au2 Ag3 Au6 Au7 141.56(4) . .
Ag4 Ag3 Au6 Au7 -71.16(4) . .
Ag2 Ag3 Au6 Au7 71.03(4) . .
Ag5 Ag3 Au6 Au7 -21.96(4) 2 .
Ag6 Ag3 Au6 Au7 35.20(3) 2 .
Cl3 Ag3 Au6 Ag2 -38.5(5) . .
Au3 Ag3 Au6 Ag2 145.49(4) . .
Au7 Ag3 Au6 Ag2 -71.03(4) . .
Au2 Ag3 Au6 Ag2 70.52(3) . .
Ag4 Ag3 Au6 Ag2 -142.19(4) . .
Ag5 Ag3 Au6 Ag2 -92.99(4) 2 .
Ag6 Ag3 Au6 Ag2 -35.83(3) 2 .
Cl3 Ag3 Au6 Ag4 103.6(5) . .
Au3 Ag3 Au6 Ag4 -72.33(3) . .
Au7 Ag3 Au6 Ag4 71.16(4) . .
Au2 Ag3 Au6 Ag4 -147.29(4) . .
Ag2 Ag3 Au6 Ag4 142.19(4) . .
Ag5 Ag3 Au6 Ag4 49.19(4) 2 .
Ag6 Ag3 Au6 Ag4 106.35(4) 2 .
Cl3 Ag3 Au6 Ag5 67.8(5) . .
Au3 Ag3 Au6 Ag5 -108.18(3) . .
Au7 Ag3 Au6 Ag5 35.30(4) . .
Au2 Ag3 Au6 Ag5 176.85(3) . .
Ag4 Ag3 Au6 Ag5 -35.86(4) . .
Ag2 Ag3 Au6 Ag5 106.33(4) . .
Ag5 Ag3 Au6 Ag5 13.34(5) 2 .
Ag6 Ag3 Au6 Ag5 70.50(4) 2 .
Cl3 Ag3 Au6 Ag6 -0.4(5) . .
Au3 Ag3 Au6 Ag6 -176.40(3) . .
Au7 Ag3 Au6 Ag6 -32.92(4) . .
Au2 Ag3 Au6 Ag6 108.64(4) . .
Ag4 Ag3 Au6 Ag6 -104.07(4) . .
Ag2 Ag3 Au6 Ag6 38.11(4) . .
Ag5 Ag3 Au6 Ag6 -54.88(5) 2 .
Ag6 Ag3 Au6 Ag6 2.28(4) 2 .
Cl4 Ag4 Au6 Au5 171.8(2) 2 .
Au7 Ag4 Au6 Au5 102.40(3) . .
Au4 Ag4 Au6 Au5 -40.80(3) . .
Ag5 Ag4 Au6 Au5 32.25(4) . .
Au3 Ag4 Au6 Au5 -115.77(3) . .
Ag3 Ag4 Au6 Au5 173.88(3) . .
Ag4 Ag4 Au6 Au5 80.75(5) 2 .
Cl4 Ag4 Au6 Au3 -72.5(2) 2 .
Au7 Ag4 Au6 Au3 -141.84(3) . .
Au4 Ag4 Au6 Au3 74.96(2) . .
Ag5 Ag4 Au6 Au3 148.02(4) . .
Ag3 Ag4 Au6 Au3 -70.36(3) . .
Ag4 Ag4 Au6 Au3 -163.49(6) 2 .
Cl4 Ag4 Au6 Ag1 -110.5(2) 2 .
Au7 Ag4 Au6 Ag1 -179.85(3) . .
Au4 Ag4 Au6 Ag1 36.96(4) . .
Ag5 Ag4 Au6 Ag1 110.01(4) . .
Au3 Ag4 Au6 Ag1 -38.01(4) . .
Ag3 Ag4 Au6 Ag1 -108.36(4) . .
Ag4 Ag4 Au6 Ag1 158.51(4) 2 .
Cl4 Ag4 Au6 Au4 -147.4(2) 2 .
Au7 Ag4 Au6 Au4 143.20(3) . .
Ag5 Ag4 Au6 Au4 73.05(3) . .
Au3 Ag4 Au6 Au4 -74.96(2) . .
Ag3 Ag4 Au6 Au4 -145.32(4) . .
Ag4 Ag4 Au6 Au4 121.55(5) 2 .
Cl4 Ag4 Au6 Au1 83.8(4) 2 .
Au7 Ag4 Au6 Au1 14.4(3) . .
Au4 Ag4 Au6 Au1 -128.8(3) . .
Ag5 Ag4 Au6 Au1 -55.8(3) . .
Au3 Ag4 Au6 Au1 156.2(3) . .
Ag3 Ag4 Au6 Au1 85.9(3) . .
Ag4 Ag4 Au6 Au1 -7.3(4) 2 .
Cl4 Ag4 Au6 Au2 -34.8(2) 2 .
Au7 Ag4 Au6 Au2 -104.13(3) . .
Au4 Ag4 Au6 Au2 112.67(3) . .
Ag5 Ag4 Au6 Au2 -174.28(3) . .
Au3 Ag4 Au6 Au2 37.71(3) . .
Ag3 Ag4 Au6 Au2 -32.65(4) . .
Ag4 Ag4 Au6 Au2 -125.78(4) 2 .
Cl4 Ag4 Au6 Au7 69.4(2) 2 .
Au4 Ag4 Au6 Au7 -143.20(3) . .
Ag5 Ag4 Au6 Au7 -70.14(3) . .
Au3 Ag4 Au6 Au7 141.84(3) . .
Ag3 Ag4 Au6 Au7 71.48(3) . .
Ag4 Ag4 Au6 Au7 -21.65(4) 2 .
Cl4 Ag4 Au6 Ag2 35.0(2) 2 .
Au7 Ag4 Au6 Ag2 -34.35(3) . .
Au4 Ag4 Au6 Ag2 -177.55(3) . .
Ag5 Ag4 Au6 Ag2 -104.49(4) . .
Au3 Ag4 Au6 Ag2 107.49(3) . .
Ag3 Ag4 Au6 Ag2 37.13(4) . .
Ag4 Ag4 Au6 Ag2 -56.00(6) 2 .
Cl4 Ag4 Au6 Ag3 -2.1(2) 2 .
Au7 Ag4 Au6 Ag3 -71.48(3) . .
Au4 Ag4 Au6 Ag3 145.32(4) . .
Ag5 Ag4 Au6 Ag3 -141.63(4) . .
Au3 Ag4 Au6 Ag3 70.36(3) . .
Ag4 Ag4 Au6 Ag3 -93.13(5) 2 .
Cl4 Ag4 Au6 Ag5 139.5(2) 2 .
Au7 Ag4 Au6 Ag5 70.14(3) . .
Au4 Ag4 Au6 Ag5 -73.05(3) . .
Au3 Ag4 Au6 Ag5 -148.02(4) . .
Ag3 Ag4 Au6 Ag5 141.63(4) . .
Ag4 Ag4 Au6 Ag5 48.50(5) 2 .
Cl4 Ag4 Au6 Ag6 104.9(2) 2 .
Au7 Ag4 Au6 Ag6 35.56(3) . .
Au4 Ag4 Au6 Ag6 -107.63(3) . .
Ag5 Ag4 Au6 Ag6 -34.58(4) . .
Au3 Ag4 Au6 Ag6 177.40(3) . .
Ag3 Ag4 Au6 Ag6 107.05(4) . .
Ag4 Ag4 Au6 Ag6 13.91(6) 2 .
Cl4 Ag5 Au6 Au5 -158.2(3) . .
Cl3 Ag5 Au6 Au5 63.09(11) 2 .
Au7 Ag5 Au6 Au5 140.96(4) . .
Ag4 Ag5 Au6 Au5 -146.54(4) . .
Au4 Ag5 Au6 Au5 -74.46(2) . .
Ag6 Ag5 Au6 Au5 69.80(3) . .
Ag3 Ag5 Au6 Au5 113.75(4) 2 .
Cl4 Ag5 Au6 Au3 -43.3(3) . .
Cl3 Ag5 Au6 Au3 178.07(11) 2 .
Au7 Ag5 Au6 Au3 -104.05(3) . .
Au5 Ag5 Au6 Au3 114.99(3) . .
Ag4 Ag5 Au6 Au3 -31.56(4) . .
Au4 Ag5 Au6 Au3 40.52(3) . .
Ag6 Ag5 Au6 Au3 -175.21(3) . .
Ag3 Ag5 Au6 Au3 -131.26(4) 2 .
Cl4 Ag5 Au6 Ag1 -120.0(3) . .
Cl3 Ag5 Au6 Ag1 101.38(12) 2 .
Au7 Ag5 Au6 Ag1 179.26(4) . .
Au5 Ag5 Au6 Ag1 38.30(4) . .
Ag4 Ag5 Au6 Ag1 -108.25(4) . .
Au4 Ag5 Au6 Ag1 -36.17(4) . .
Ag6 Ag5 Au6 Ag1 108.10(4) . .
Ag3 Ag5 Au6 Ag1 152.05(4) 2 .
Cl4 Ag5 Au6 Au4 -83.8(3) . .
Cl3 Ag5 Au6 Au4 137.55(12) 2 .
Au7 Ag5 Au6 Au4 -144.57(3) . .
Au5 Ag5 Au6 Au4 74.46(2) . .
Ag4 Ag5 Au6 Au4 -72.08(3) . .
Ag6 Ag5 Au6 Au4 144.27(3) . .
Ag3 Ag5 Au6 Au4 -171.79(5) 2 .
Cl4 Ag5 Au6 Au1 163.4(3) . .
Cl3 Ag5 Au6 Au1 24.75(12) 2 .
Au7 Ag5 Au6 Au1 102.63(3) . .
Au5 Ag5 Au6 Au1 -38.33(3) . .
Ag4 Ag5 Au6 Au1 175.12(4) . .
Au4 Ag5 Au6 Au1 -112.80(3) . .
Ag6 Ag5 Au6 Au1 31.47(3) . .
Ag3 Ag5 Au6 Au1 75.42(4) 2 .
Cl4 Ag5 Au6 Au2 55.2(5) . .
Cl3 Ag5 Au6 Au2 -83.4(3) 2 .
Au7 Ag5 Au6 Au2 -5.6(3) . .
Au5 Ag5 Au6 Au2 -146.5(3) . .
Ag4 Ag5 Au6 Au2 66.9(3) . .
Au4 Ag5 Au6 Au2 139.0(3) . .
Ag6 Ag5 Au6 Au2 -76.7(3) . .
Ag3 Ag5 Au6 Au2 -32.8(3) 2 .
Cl4 Ag5 Au6 Au7 60.8(3) . .
Cl3 Ag5 Au6 Au7 -77.88(12) 2 .
Au5 Ag5 Au6 Au7 -140.96(4) . .
Ag4 Ag5 Au6 Au7 72.49(4) . .
Au4 Ag5 Au6 Au7 144.57(3) . .
Ag6 Ag5 Au6 Au7 -71.16(3) . .
Ag3 Ag5 Au6 Au7 -27.22(3) 2 .
Cl4 Ag5 Au6 Ag2 94.5(3) . .
Cl3 Ag5 Au6 Ag2 -44.20(12) 2 .
Au7 Ag5 Au6 Ag2 33.67(4) . .
Au5 Ag5 Au6 Ag2 -107.29(3) . .
Ag4 Ag5 Au6 Ag2 106.17(4) . .
Au4 Ag5 Au6 Ag2 178.25(3) . .
Ag6 Ag5 Au6 Ag2 -37.48(4) . .
Ag3 Ag5 Au6 Ag2 6.46(5) 2 .
Cl4 Ag5 Au6 Ag3 24.8(3) . .
Cl3 Ag5 Au6 Ag3 -113.82(12) 2 .
Au7 Ag5 Au6 Ag3 -35.95(4) . .
Au5 Ag5 Au6 Ag3 -176.91(3) . .
Ag4 Ag5 Au6 Ag3 36.55(4) . .
Au4 Ag5 Au6 Ag3 108.63(3) . .
Ag6 Ag5 Au6 Ag3 -107.10(4) . .
Ag3 Ag5 Au6 Ag3 -63.16(4) 2 .
Cl4 Ag5 Au6 Ag4 -11.7(3) . .
Cl3 Ag5 Au6 Ag4 -150.37(12) 2 .
Au7 Ag5 Au6 Ag4 -72.49(4) . .
Au5 Ag5 Au6 Ag4 146.54(4) . .
Au4 Ag5 Au6 Ag4 72.08(3) . .
Ag6 Ag5 Au6 Ag4 -143.65(4) . .
Ag3 Ag5 Au6 Ag4 -99.71(5) 2 .
Cl4 Ag5 Au6 Ag6 131.9(3) . .
Cl3 Ag5 Au6 Ag6 -6.72(11) 2 .
Au7 Ag5 Au6 Ag6 71.16(3) . .
Au5 Ag5 Au6 Ag6 -69.80(3) . .
Ag4 Ag5 Au6 Ag6 143.65(4) . .
Au4 Ag5 Au6 Ag6 -144.27(3) . .
Ag3 Ag5 Au6 Ag6 43.94(4) 2 .
Cl2 Ag6 Au6 Au5 135.38(18) 2 .
Au7 Ag6 Au6 Au5 -141.80(4) . .
Au1 Ag6 Au6 Au5 76.19(3) . .
Ag2 Ag6 Au6 Au5 -171.38(5) 2 .
Cl3 Ag6 Au6 Au5 -65.56(11) 2 .
Ag5 Ag6 Au6 Au5 -71.81(3) . .
Ag2 Ag6 Au6 Au5 146.79(4) . .
Ag3 Ag6 Au6 Au5 -112.17(4) 2 .
Cl2 Ag6 Au6 Au3 -90.2(4) 2 .
Au5 Ag6 Au6 Au3 134.4(4) . .
Au7 Ag6 Au6 Au3 -7.4(4) . .
Au1 Ag6 Au6 Au3 -149.4(4) . .
Ag2 Ag6 Au6 Au3 -37.0(4) 2 .
Cl3 Ag6 Au6 Au3 68.8(4) 2 .
Ag5 Ag6 Au6 Au3 62.6(4) . .
Ag2 Ag6 Au6 Au3 -78.8(4) . .
Ag3 Ag6 Au6 Au3 22.2(4) 2 .
Cl2 Ag6 Au6 Ag1 96.56(17) 2 .
Au5 Ag6 Au6 Ag1 -38.82(4) . .
Au7 Ag6 Au6 Ag1 179.37(4) . .
Au1 Ag6 Au6 Ag1 37.37(4) . .
Ag2 Ag6 Au6 Ag1 149.80(4) 2 .
Cl3 Ag6 Au6 Ag1 -104.38(11) 2 .
Ag5 Ag6 Au6 Ag1 -110.63(4) . .
Ag2 Ag6 Au6 Ag1 107.96(4) . .
Ag3 Ag6 Au6 Ag1 -150.99(4) 2 .
Cl2 Ag6 Au6 Au4 171.99(17) 2 .
Au5 Ag6 Au6 Au4 36.60(3) . .
Au7 Ag6 Au6 Au4 -105.20(3) . .
Au1 Ag6 Au6 Au4 112.80(3) . .
Ag2 Ag6 Au6 Au4 -134.78(4) 2 .
Cl3 Ag6 Au6 Au4 -28.95(12) 2 .
Ag5 Ag6 Au6 Au4 -35.21(3) . .
Ag2 Ag6 Au6 Au4 -176.61(3) . .
Ag3 Ag6 Au6 Au4 -75.57(4) 2 .
Cl2 Ag6 Au6 Au1 59.19(17) 2 .
Au5 Ag6 Au6 Au1 -76.19(3) . .
Au7 Ag6 Au6 Au1 142.00(3) . .
Ag2 Ag6 Au6 Au1 112.42(5) 2 .
Cl3 Ag6 Au6 Au1 -141.75(11) 2 .
Ag5 Ag6 Au6 Au1 -148.00(4) . .
Ag2 Ag6 Au6 Au1 70.59(3) . .
Ag3 Ag6 Au6 Au1 171.64(4) 2 .
Cl2 Ag6 Au6 Au2 21.15(18) 2 .
Au5 Ag6 Au6 Au2 -114.23(3) . .
Au7 Ag6 Au6 Au2 103.96(3) . .
Au1 Ag6 Au6 Au2 -38.04(3) . .
Ag2 Ag6 Au6 Au2 74.39(5) 2 .
Cl3 Ag6 Au6 Au2 -179.79(11) 2 .
Ag5 Ag6 Au6 Au2 173.96(3) . .
Ag2 Ag6 Au6 Au2 32.55(3) . .
Ag3 Ag6 Au6 Au2 133.60(3) 2 .
Cl2 Ag6 Au6 Au7 -82.81(17) 2 .
Au5 Ag6 Au6 Au7 141.80(4) . .
Au1 Ag6 Au6 Au7 -142.00(3) . .
Ag2 Ag6 Au6 Au7 -29.58(4) 2 .
Cl3 Ag6 Au6 Au7 76.25(11) 2 .
Ag5 Ag6 Au6 Au7 69.99(3) . .
Ag2 Ag6 Au6 Au7 -71.41(3) . .
Ag3 Ag6 Au6 Au7 29.63(3) 2 .
Cl2 Ag6 Au6 Ag2 -11.40(17) 2 .
Au5 Ag6 Au6 Ag2 -146.79(4) . .
Au7 Ag6 Au6 Ag2 71.41(3) . .
Au1 Ag6 Au6 Ag2 -70.59(3) . .
Ag2 Ag6 Au6 Ag2 41.83(4) 2 .
Cl3 Ag6 Au6 Ag2 147.66(11) 2 .
Ag5 Ag6 Au6 Ag2 141.40(4) . .
Ag3 Ag6 Au6 Ag2 101.04(4) 2 .
Cl2 Ag6 Au6 Ag3 -49.58(18) 2 .
Au5 Ag6 Au6 Ag3 175.04(3) . .
Au7 Ag6 Au6 Ag3 33.24(4) . .
Au1 Ag6 Au6 Ag3 -108.76(3) . .
Ag2 Ag6 Au6 Ag3 3.66(6) 2 .
Cl3 Ag6 Au6 Ag3 109.48(11) 2 .
Ag5 Ag6 Au6 Ag3 103.23(4) . .
Ag2 Ag6 Au6 Ag3 -38.17(4) . .
Ag3 Ag6 Au6 Ag3 62.87(4) 2 .
Cl2 Ag6 Au6 Ag4 -118.65(17) 2 .
Au5 Ag6 Au6 Ag4 105.97(3) . .
Au7 Ag6 Au6 Ag4 -35.84(4) . .
Au1 Ag6 Au6 Ag4 -177.84(3) . .
Ag2 Ag6 Au6 Ag4 -65.42(5) 2 .
Cl3 Ag6 Au6 Ag4 40.41(12) 2 .
Ag5 Ag6 Au6 Ag4 34.16(4) . .
Ag2 Ag6 Au6 Ag4 -107.25(4) . .
Ag3 Ag6 Au6 Ag4 -6.20(5) 2 .
Cl2 Ag6 Au6 Ag5 -152.81(18) 2 .
Au5 Ag6 Au6 Ag5 71.81(3) . .
Au7 Ag6 Au6 Ag5 -69.99(3) . .
Au1 Ag6 Au6 Ag5 148.00(3) . .
Ag2 Ag6 Au6 Ag5 -99.57(5) 2 .
Cl3 Ag6 Au6 Ag5 6.25(11) 2 .
Ag2 Ag6 Au6 Ag5 -141.40(4) . .
Ag3 Ag6 Au6 Ag5 -40.36(4) 2 .
Au5 Au6 Au7 Au6 87.02(2) . 2
Au3 Au6 Au7 Au6 -129.04(2) . 2
Ag1 Au6 Au7 Au6 4(2) . 2
Au4 Au6 Au7 Au6 158.29(2) . 2
Au1 Au6 Au7 Au6 15.454(19) . 2
Au2 Au6 Au7 Au6 -56.92(2) . 2
Ag2 Au6 Au7 Au6 -21.34(2) . 2
Ag3 Au6 Au7 Au6 -94.15(3) . 2
Ag4 Au6 Au7 Au6 -165.97(3) . 2
Ag5 Au6 Au7 Au6 123.67(3) . 2
Ag6 Au6 Au7 Au6 51.65(3) . 2
Au5 Au6 Au7 Ag5 -152.12(4) . 2
Au3 Au6 Au7 Ag5 -8.18(5) . 2
Ag1 Au6 Au7 Ag5 124(2) . 2
Au4 Au6 Au7 Ag5 -80.85(4) . 2
Au1 Au6 Au7 Ag5 136.31(4) . 2
Au2 Au6 Au7 Ag5 63.94(5) . 2
Ag2 Au6 Au7 Ag5 99.52(5) . 2
Ag3 Au6 Au7 Ag5 26.71(4) . 2
Ag4 Au6 Au7 Ag5 -45.11(5) . 2
Ag5 Au6 Au7 Ag5 -115.47(7) . 2
Ag6 Au6 Au7 Ag5 172.50(5) . 2
Au5 Au6 Au7 Ag5 -36.65(4) . .
Au3 Au6 Au7 Ag5 107.29(3) . .
Ag1 Au6 Au7 Ag5 -120(2) . .
Au4 Au6 Au7 Ag5 34.62(3) . .
Au1 Au6 Au7 Ag5 -108.22(4) . .
Au2 Au6 Au7 Ag5 179.41(3) . .
Ag2 Au6 Au7 Ag5 -145.01(4) . .
Ag3 Au6 Au7 Ag5 142.18(4) . .
Ag4 Au6 Au7 Ag5 70.36(4) . .
Ag6 Au6 Au7 Ag5 -72.02(4) . .
Au5 Au6 Au7 Ag2 108.36(3) . .
Au3 Au6 Au7 Ag2 -107.70(3) . .
Ag1 Au6 Au7 Ag2 25(2) . .
Au4 Au6 Au7 Ag2 179.63(3) . .
Au1 Au6 Au7 Ag2 36.79(3) . .
Au2 Au6 Au7 Ag2 -35.58(3) . .
Ag3 Au6 Au7 Ag2 -72.81(3) . .
Ag4 Au6 Au7 Ag2 -144.63(4) . .
Ag5 Au6 Au7 Ag2 145.01(4) . .
Ag6 Au6 Au7 Ag2 72.99(4) . .
Au5 Au6 Au7 Ag2 66.78(4) . 2
Au3 Au6 Au7 Ag2 -149.28(3) . 2
Ag1 Au6 Au7 Ag2 -17(2) . 2
Au4 Au6 Au7 Ag2 138.05(3) . 2
Au1 Au6 Au7 Ag2 -4.79(3) . 2
Au2 Au6 Au7 Ag2 -77.16(3) . 2
Ag2 Au6 Au7 Ag2 -41.58(5) . 2
Ag3 Au6 Au7 Ag2 -114.39(4) . 2
Ag4 Au6 Au7 Ag2 173.79(4) . 2
Ag5 Au6 Au7 Ag2 103.43(4) . 2
Ag6 Au6 Au7 Ag2 31.41(4) . 2
Au5 Au6 Au7 Ag3 -178.83(3) . .
Au3 Au6 Au7 Ag3 -34.89(3) . .
Ag1 Au6 Au7 Ag3 98(2) . .
Au4 Au6 Au7 Ag3 -107.56(3) . .
Au1 Au6 Au7 Ag3 109.60(3) . .
Au2 Au6 Au7 Ag3 37.23(3) . .
Ag2 Au6 Au7 Ag3 72.81(3) . .
Ag4 Au6 Au7 Ag3 -71.82(4) . .
Ag5 Au6 Au7 Ag3 -142.18(4) . .
Ag6 Au6 Au7 Ag3 145.80(4) . .
Au5 Au6 Au7 Ag3 -3.69(5) . 2
Au3 Au6 Au7 Ag3 140.25(4) . 2
Ag1 Au6 Au7 Ag3 -87(2) . 2
Au4 Au6 Au7 Ag3 67.58(5) . 2
Au1 Au6 Au7 Ag3 -75.26(5) . 2
Au2 Au6 Au7 Ag3 -147.63(4) . 2
Ag2 Au6 Au7 Ag3 -112.06(5) . 2
Ag3 Au6 Au7 Ag3 175.14(7) . 2
Ag4 Au6 Au7 Ag3 103.31(5) . 2
Ag5 Au6 Au7 Ag3 32.96(4) . 2
Ag6 Au6 Au7 Ag3 -39.07(5) . 2
Au5 Au6 Au7 Ag6 136.43(3) . 2
Au3 Au6 Au7 Ag6 -79.64(4) . 2
Ag1 Au6 Au7 Ag6 53(2) . 2
Au4 Au6 Au7 Ag6 -152.30(4) . 2
Au1 Au6 Au7 Ag6 64.86(4) . 2
Au2 Au6 Au7 Ag6 -7.51(5) . 2
Ag2 Au6 Au7 Ag6 28.06(4) . 2
Ag3 Au6 Au7 Ag6 -44.74(4) . 2
Ag4 Au6 Au7 Ag6 -116.57(4) . 2
Ag5 Au6 Au7 Ag6 173.07(5) . 2
Ag6 Au6 Au7 Ag6 101.05(6) . 2
Au5 Au6 Au7 Ag6 35.38(4) . .
Au3 Au6 Au7 Ag6 179.31(3) . .
Ag1 Au6 Au7 Ag6 -48(2) . .
Au4 Au6 Au7 Ag6 106.65(4) . .
Au1 Au6 Au7 Ag6 -36.19(3) . .
Au2 Au6 Au7 Ag6 -108.56(3) . .
Ag2 Au6 Au7 Ag6 -72.99(4) . .
Ag3 Au6 Au7 Ag6 -145.80(4) . .
Ag4 Au6 Au7 Ag6 142.38(4) . .
Ag5 Au6 Au7 Ag6 72.02(4) . .
Au5 Au6 Au7 Ag4 -107.01(3) . .
Au3 Au6 Au7 Ag4 36.93(3) . .
Ag1 Au6 Au7 Ag4 169(21) . .
Au4 Au6 Au7 Ag4 -35.74(3) . .
Au1 Au6 Au7 Ag4 -178.57(3) . .
Au2 Au6 Au7 Ag4 109.06(3) . .
Ag2 Au6 Au7 Ag4 144.63(4) . .
Ag3 Au6 Au7 Ag4 71.82(4) . .
Ag5 Au6 Au7 Ag4 -70.36(4) . .
Ag6 Au6 Au7 Ag4 -142.38(4) . .
Au5 Au6 Au7 Ag4 -78.02(4) . 2
Au3 Au6 Au7 Ag4 65.92(3) . 2
Ag1 Au6 Au7 Ag4 -162(21) . 2
Au4 Au6 Au7 Ag4 -6.75(4) . 2
Au1 Au6 Au7 Ag4 -149.59(3) . 2
Au2 Au6 Au7 Ag4 138.04(3) . 2
Ag2 Au6 Au7 Ag4 173.62(4) . 2
Ag3 Au6 Au7 Ag4 100.81(4) . 2
Ag4 Au6 Au7 Ag4 28.99(5) . 2
Ag5 Au6 Au7 Ag4 -41.37(4) . 2
Ag6 Au6 Au7 Ag4 -113.39(4) . 2
Cl4 Ag5 Au7 Au6 35.2(2) . 2
Cl3 Ag5 Au7 Au6 -52.96(13) 2 2
Au5 Ag5 Au7 Au6 -141.97(4) . 2
Au6 Ag5 Au7 Au6 -174.26(5) . 2
Ag4 Ag5 Au7 Au6 115.17(5) . 2
Au4 Ag5 Au7 Au6 156.02(3) . 2
Ag6 Ag5 Au7 Au6 -103.33(4) . 2
Ag3 Ag5 Au7 Au6 -25.22(4) 2 2
Cl4 Ag5 Au7 Au6 -150.5(2) . .
Cl3 Ag5 Au7 Au6 121.30(13) 2 .
Au5 Ag5 Au7 Au6 32.29(3) . .
Ag4 Ag5 Au7 Au6 -70.57(3) . .
Au4 Ag5 Au7 Au6 -29.72(3) . .
Ag6 Ag5 Au7 Au6 70.93(3) . .
Ag3 Ag5 Au7 Au6 149.04(4) 2 .
Cl4 Ag5 Au7 Ag5 -40.4(2) . 2
Cl3 Ag5 Au7 Ag5 -128.57(13) 2 2
Au5 Ag5 Au7 Ag5 142.41(4) . 2
Au6 Ag5 Au7 Ag5 110.12(2) . 2
Ag4 Ag5 Au7 Ag5 39.55(3) . 2
Au4 Ag5 Au7 Ag5 80.40(3) . 2
Ag6 Ag5 Au7 Ag5 -178.95(3) . 2
Ag3 Ag5 Au7 Ag5 -100.83(3) 2 2
Cl4 Ag5 Au7 Ag2 176.9(2) . .
Cl3 Ag5 Au7 Ag2 88.72(13) 2 .
Au5 Ag5 Au7 Ag2 -0.30(5) . .
Au6 Ag5 Au7 Ag2 -32.59(3) . .
Ag4 Ag5 Au7 Ag2 -103.16(4) . .
Au4 Ag5 Au7 Ag2 -62.31(5) . .
Ag6 Ag5 Au7 Ag2 38.34(4) . .
Ag3 Ag5 Au7 Ag2 116.46(4) 2 .
Cl4 Ag5 Au7 Ag2 102.5(2) . 2
Cl3 Ag5 Au7 Ag2 14.32(13) 2 2
Au5 Ag5 Au7 Ag2 -74.69(4) . 2
Au6 Ag5 Au7 Ag2 -106.98(4) . 2
Ag4 Ag5 Au7 Ag2 -177.55(4) . 2
Au4 Ag5 Au7 Ag2 -136.70(4) . 2
Ag6 Ag5 Au7 Ag2 -36.05(4) . 2
Ag3 Ag5 Au7 Ag2 42.06(4) 2 2
Cl4 Ag5 Au7 Ag3 -115.6(2) . .
Cl3 Ag5 Au7 Ag3 156.21(13) 2 .
Au5 Ag5 Au7 Ag3 67.20(5) . .
Au6 Ag5 Au7 Ag3 34.91(3) . .
Ag4 Ag5 Au7 Ag3 -35.66(4) . .
Au4 Ag5 Au7 Ag3 5.19(5) . .
Ag6 Ag5 Au7 Ag3 105.84(4) . .
Ag3 Ag5 Au7 Ag3 -176.05(5) 2 .
Cl4 Ag5 Au7 Ag3 60.5(2) . 2
Cl3 Ag5 Au7 Ag3 -27.74(13) 2 2
Au5 Ag5 Au7 Ag3 -116.76(4) . 2
Au6 Ag5 Au7 Ag3 -149.04(4) . 2
Ag4 Ag5 Au7 Ag3 140.39(4) . 2
Au4 Ag5 Au7 Ag3 -178.77(5) . 2
Ag6 Ag5 Au7 Ag3 -78.11(4) . 2
Cl4 Ag5 Au7 Ag6 147.2(3) . 2
Cl3 Ag5 Au7 Ag6 59.0(3) 2 2
Au5 Ag5 Au7 Ag6 -30.0(3) . 2
Au6 Ag5 Au7 Ag6 -62.3(2) . 2
Ag4 Ag5 Au7 Ag6 -132.9(2) . 2
Au4 Ag5 Au7 Ag6 -92.0(2) . 2
Ag6 Ag5 Au7 Ag6 8.6(3) . 2
Ag3 Ag5 Au7 Ag6 86.8(2) 2 2
Cl4 Ag5 Au7 Ag6 138.6(2) . .
Cl3 Ag5 Au7 Ag6 50.37(13) 2 .
Au5 Ag5 Au7 Ag6 -38.64(3) . .
Au6 Ag5 Au7 Ag6 -70.93(3) . .
Ag4 Ag5 Au7 Ag6 -141.50(4) . .
Au4 Ag5 Au7 Ag6 -100.65(4) . .
Ag3 Ag5 Au7 Ag6 78.11(4) 2 .
Cl4 Ag5 Au7 Ag4 -79.9(2) . .
Cl3 Ag5 Au7 Ag4 -168.13(13) 2 .
Au5 Ag5 Au7 Ag4 102.86(4) . .
Au6 Ag5 Au7 Ag4 70.57(3) . .
Au4 Ag5 Au7 Ag4 40.85(4) . .
Ag6 Ag5 Au7 Ag4 141.50(4) . .
Ag3 Ag5 Au7 Ag4 -140.39(4) 2 .
Cl4 Ag5 Au7 Ag4 -5.0(2) . 2
Cl3 Ag5 Au7 Ag4 -93.16(13) 2 2
Au5 Ag5 Au7 Ag4 177.83(4) . 2
Au6 Ag5 Au7 Ag4 145.54(4) . 2
Ag4 Ag5 Au7 Ag4 74.97(5) . 2
Au4 Ag5 Au7 Ag4 115.82(4) . 2
Ag6 Ag5 Au7 Ag4 -143.53(4) . 2
Ag3 Ag5 Au7 Ag4 -65.42(3) 2 2
Cl2 Ag2 Au7 Au6 -23.14(15) . 2
Au6 Ag2 Au7 Au6 177.637(17) . 2
Au1 Ag2 Au7 Au6 144.13(3) . 2
Au2 Ag2 Au7 Au6 -150.04(3) . 2
Ag6 Ag2 Au7 Au6 -31.74(4) 2 2
Ag3 Ag2 Au7 Au6 -112.46(3) . 2
Ag6 Ag2 Au7 Au6 105.91(3) . 2
Ag2 Ag2 Au7 Au6 38.30(4) 2 2
Cl2 Ag2 Au7 Au6 159.22(15) . .
Au1 Ag2 Au7 Au6 -33.51(3) . .
Au2 Ag2 Au7 Au6 32.32(2) . .
Ag6 Ag2 Au7 Au6 150.62(4) 2 .
Ag3 Ag2 Au7 Au6 69.90(3) . .
Ag6 Ag2 Au7 Au6 -71.73(3) . .
Ag2 Ag2 Au7 Au6 -139.34(4) 2 .
Cl2 Ag2 Au7 Ag5 45.32(15) . 2
Au6 Ag2 Au7 Ag5 -113.91(3) . 2
Au1 Ag2 Au7 Ag5 -147.41(4) . 2
Au2 Ag2 Au7 Ag5 -81.59(4) . 2
Ag6 Ag2 Au7 Ag5 36.72(4) 2 2
Ag3 Ag2 Au7 Ag5 -44.00(4) . 2
Ag6 Ag2 Au7 Ag5 174.37(4) . 2
Ag2 Ag2 Au7 Ag5 106.75(4) 2 2
Cl2 Ag2 Au7 Ag5 -167.36(14) . .
Au6 Ag2 Au7 Ag5 33.41(4) . .
Au1 Ag2 Au7 Ag5 -0.09(5) . .
Au2 Ag2 Au7 Ag5 65.73(5) . .
Ag6 Ag2 Au7 Ag5 -175.96(4) 2 .
Ag3 Ag2 Au7 Ag5 103.32(4) . .
Ag6 Ag2 Au7 Ag5 -38.32(4) . .
Ag2 Ag2 Au7 Ag5 -105.93(4) 2 .
Cl2 Ag2 Au7 Ag2 -61.44(14) . 2
Au6 Ag2 Au7 Ag2 139.34(4) . 2
Au1 Ag2 Au7 Ag2 105.83(5) . 2
Au2 Ag2 Au7 Ag2 171.66(6) . 2
Ag6 Ag2 Au7 Ag2 -70.04(4) 2 2
Ag3 Ag2 Au7 Ag2 -150.76(5) . 2
Ag6 Ag2 Au7 Ag2 67.61(4) . 2
Cl2 Ag2 Au7 Ag3 89.32(14) . .
Au6 Ag2 Au7 Ag3 -69.90(3) . .
Au1 Ag2 Au7 Ag3 -103.41(4) . .
Au2 Ag2 Au7 Ag3 -37.58(3) . .
Ag6 Ag2 Au7 Ag3 80.72(4) 2 .
Ag6 Ag2 Au7 Ag3 -141.63(4) . .
Ag2 Ag2 Au7 Ag3 150.76(5) 2 .
Cl2 Ag2 Au7 Ag3 -92.03(14) . 2
Au6 Ag2 Au7 Ag3 108.74(3) . 2
Au1 Ag2 Au7 Ag3 75.24(4) . 2
Au2 Ag2 Au7 Ag3 141.06(3) . 2
Ag6 Ag2 Au7 Ag3 -100.64(4) 2 2
Ag3 Ag2 Au7 Ag3 178.646(19) . 2
Ag6 Ag2 Au7 Ag3 37.01(4) . 2
Ag2 Ag2 Au7 Ag3 -30.60(5) 2 2
Cl2 Ag2 Au7 Ag6 8.60(14) . 2
Au6 Ag2 Au7 Ag6 -150.62(4) . 2
Au1 Ag2 Au7 Ag6 175.87(5) . 2
Au2 Ag2 Au7 Ag6 -118.30(5) . 2
Ag3 Ag2 Au7 Ag6 -80.72(4) . 2
Ag6 Ag2 Au7 Ag6 137.65(4) . 2
Ag2 Ag2 Au7 Ag6 70.04(4) 2 2
Cl2 Ag2 Au7 Ag6 -129.05(15) . .
Au6 Ag2 Au7 Ag6 71.73(3) . .
Au1 Ag2 Au7 Ag6 38.22(3) . .
Au2 Ag2 Au7 Ag6 104.05(4) . .
Ag6 Ag2 Au7 Ag6 -137.65(4) 2 .
Ag3 Ag2 Au7 Ag6 141.63(4) . .
Ag2 Ag2 Au7 Ag6 -67.61(4) 2 .
Cl2 Ag2 Au7 Ag4 126.14(14) . .
Au6 Ag2 Au7 Ag4 -33.08(3) . .
Au1 Ag2 Au7 Ag4 -66.59(4) . .
Au2 Ag2 Au7 Ag4 -0.76(5) . .
Ag6 Ag2 Au7 Ag4 117.54(4) 2 .
Ag3 Ag2 Au7 Ag4 36.82(4) . .
Ag6 Ag2 Au7 Ag4 -104.81(4) . .
Ag2 Ag2 Au7 Ag4 -172.42(3) 2 .
Cl2 Ag2 Au7 Ag4 27.5(3) . 2
Au6 Ag2 Au7 Ag4 -131.7(3) . 2
Au1 Ag2 Au7 Ag4 -165.2(3) . 2
Au2 Ag2 Au7 Ag4 -99.4(3) . 2
Ag6 Ag2 Au7 Ag4 18.9(3) 2 2
Ag3 Ag2 Au7 Ag4 -61.8(3) . 2
Ag6 Ag2 Au7 Ag4 156.5(3) . 2
Ag2 Ag2 Au7 Ag4 88.9(3) 2 2
Cl3 Ag3 Au7 Au6 3.14(17) . 2
Au6 Ag3 Au7 Au6 173.18(5) . 2
Au3 Ag3 Au7 Au6 -155.33(4) . 2
Au2 Ag3 Au7 Au6 140.24(4) . 2
Ag4 Ag3 Au7 Au6 -115.66(5) . 2
Ag2 Ag3 Au7 Au6 103.62(5) . 2
Ag5 Ag3 Au7 Au6 -31.74(4) 2 2
Ag6 Ag3 Au7 Au6 36.45(4) 2 2
Cl3 Ag3 Au7 Au6 -170.04(17) . .
Au3 Ag3 Au7 Au6 31.49(3) . .
Au2 Ag3 Au7 Au6 -32.94(3) . .
Ag4 Ag3 Au7 Au6 71.16(3) . .
Ag2 Ag3 Au7 Au6 -69.55(3) . .
Ag5 Ag3 Au7 Au6 155.08(4) 2 .
Ag6 Ag3 Au7 Au6 -136.72(4) 2 .
Cl3 Ag3 Au7 Ag5 34.88(17) . 2
Au6 Ag3 Au7 Ag5 -155.08(4) . 2
Au3 Ag3 Au7 Ag5 -123.59(4) . 2
Au2 Ag3 Au7 Ag5 171.98(5) . 2
Ag4 Ag3 Au7 Ag5 -83.92(4) . 2
Ag2 Ag3 Au7 Ag5 135.37(4) . 2
Ag6 Ag3 Au7 Ag5 68.20(4) 2 2
Cl3 Ag3 Au7 Ag5 154.25(17) . .
Au6 Ag3 Au7 Ag5 -35.72(4) . .
Au3 Ag3 Au7 Ag5 -4.22(5) . .
Au2 Ag3 Au7 Ag5 -68.65(5) . .
Ag4 Ag3 Au7 Ag5 35.45(4) . .
Ag2 Ag3 Au7 Ag5 -105.27(4) . .
Ag5 Ag3 Au7 Ag5 119.37(6) 2 .
Ag6 Ag3 Au7 Ag5 -172.44(5) 2 .
Cl3 Ag3 Au7 Ag2 -100.49(17) . .
Au6 Ag3 Au7 Ag2 69.55(3) . .
Au3 Ag3 Au7 Ag2 101.04(4) . .
Au2 Ag3 Au7 Ag2 36.61(3) . .
Ag4 Ag3 Au7 Ag2 140.72(4) . .
Ag5 Ag3 Au7 Ag2 -135.37(4) 2 .
Ag6 Ag3 Au7 Ag2 -67.17(4) 2 .
Cl3 Ag3 Au7 Ag2 -68.16(17) . 2
Au6 Ag3 Au7 Ag2 101.87(4) . 2
Au3 Ag3 Au7 Ag2 133.36(3) . 2
Au2 Ag3 Au7 Ag2 68.93(4) . 2
Ag4 Ag3 Au7 Ag2 173.04(4) . 2
Ag2 Ag3 Au7 Ag2 32.32(5) . 2
Ag5 Ag3 Au7 Ag2 -103.05(4) 2 2
Ag6 Ag3 Au7 Ag2 -34.85(4) 2 2
Cl3 Ag3 Au7 Ag3 95.29(17) . 2
Au6 Ag3 Au7 Ag3 -94.68(2) . 2
Au3 Ag3 Au7 Ag3 -63.18(3) . 2
Au2 Ag3 Au7 Ag3 -127.62(3) . 2
Ag4 Ag3 Au7 Ag3 -23.51(3) . 2
Ag2 Ag3 Au7 Ag3 -164.23(3) . 2
Ag5 Ag3 Au7 Ag3 60.40(3) 2 2
Ag6 Ag3 Au7 Ag3 128.60(3) 2 2
Cl3 Ag3 Au7 Ag6 -33.32(17) . 2
Au6 Ag3 Au7 Ag6 136.72(4) . 2
Au3 Ag3 Au7 Ag6 168.21(4) . 2
Au2 Ag3 Au7 Ag6 103.78(4) . 2
Ag4 Ag3 Au7 Ag6 -152.11(4) . 2
Ag2 Ag3 Au7 Ag6 67.17(4) . 2
Ag5 Ag3 Au7 Ag6 -68.20(4) 2 2
Cl3 Ag3 Au7 Ag6 -137.37(17) . .
Au6 Ag3 Au7 Ag6 32.67(3) . .
Au3 Ag3 Au7 Ag6 64.16(5) . .
Au2 Ag3 Au7 Ag6 -0.27(5) . .
Ag4 Ag3 Au7 Ag6 103.83(4) . .
Ag2 Ag3 Au7 Ag6 -36.88(4) . .
Ag5 Ag3 Au7 Ag6 -172.25(5) 2 .
Ag6 Ag3 Au7 Ag6 -104.05(6) 2 .
Cl3 Ag3 Au7 Ag4 118.80(17) . .
Au6 Ag3 Au7 Ag4 -71.16(3) . .
Au3 Ag3 Au7 Ag4 -39.67(3) . .
Au2 Ag3 Au7 Ag4 -104.10(4) . .
Ag2 Ag3 Au7 Ag4 -140.72(4) . .
Ag5 Ag3 Au7 Ag4 83.92(4) 2 .
Ag6 Ag3 Au7 Ag4 152.11(4) 2 .
Cl3 Ag3 Au7 Ag4 72.69(17) . 2
Au6 Ag3 Au7 Ag4 -117.27(4) . 2
Au3 Ag3 Au7 Ag4 -85.78(4) . 2
Au2 Ag3 Au7 Ag4 -150.21(3) . 2
Ag4 Ag3 Au7 Ag4 -46.11(5) . 2
Ag2 Ag3 Au7 Ag4 173.18(4) . 2
Ag5 Ag3 Au7 Ag4 37.81(4) 2 2
Ag6 Ag3 Au7 Ag4 106.01(3) 2 2
Cl2 Ag6 Au7 Au6 -35.83(14) 2 2
Au5 Ag6 Au7 Au6 153.23(3) . 2
Au6 Ag6 Au7 Au6 -174.91(4) . 2
Au1 Ag6 Au7 Au6 -143.11(3) . 2
Ag2 Ag6 Au7 Au6 -27.75(4) 2 2
Cl3 Ag6 Au7 Au6 66.10(11) 2 2
Ag5 Ag6 Au7 Au6 113.73(4) . 2
Ag2 Ag6 Au7 Au6 -106.30(4) . 2
Ag3 Ag6 Au7 Au6 40.71(3) 2 2
Cl2 Ag6 Au7 Au6 139.09(14) 2 .
Au5 Ag6 Au7 Au6 -31.86(3) . .
Au1 Ag6 Au7 Au6 31.80(3) . .
Ag2 Ag6 Au7 Au6 147.16(4) 2 .
Cl3 Ag6 Au7 Au6 -118.99(10) 2 .
Ag5 Ag6 Au7 Au6 -71.36(3) . .
Ag2 Ag6 Au7 Au6 68.61(3) . .
Ag3 Ag6 Au7 Au6 -144.38(4) 2 .
Cl2 Ag6 Au7 Ag5 23.4(3) 2 2
Au5 Ag6 Au7 Ag5 -147.5(2) . 2
Au6 Ag6 Au7 Ag5 -115.7(2) . 2
Au1 Ag6 Au7 Ag5 -83.8(2) . 2
Ag2 Ag6 Au7 Ag5 31.5(2) 2 2
Cl3 Ag6 Au7 Ag5 125.4(3) 2 2
Ag5 Ag6 Au7 Ag5 173.0(2) . 2
Ag2 Ag6 Au7 Ag5 -47.0(2) . 2
Ag3 Ag6 Au7 Ag5 100.0(2) 2 2
Cl2 Ag6 Au7 Ag5 -149.55(14) 2 .
Au5 Ag6 Au7 Ag5 39.50(4) . .
Au6 Ag6 Au7 Ag5 71.36(3) . .
Au1 Ag6 Au7 Ag5 103.16(4) . .
Ag2 Ag6 Au7 Ag5 -141.48(4) 2 .
Cl3 Ag6 Au7 Ag5 -47.63(10) 2 .
Ag2 Ag6 Au7 Ag5 139.97(4) . .
Ag3 Ag6 Au7 Ag5 -73.02(4) 2 .
Cl2 Ag6 Au7 Ag2 70.47(14) 2 .
Au5 Ag6 Au7 Ag2 -100.47(4) . .
Au6 Ag6 Au7 Ag2 -68.61(3) . .
Au1 Ag6 Au7 Ag2 -36.81(3) . .
Ag2 Ag6 Au7 Ag2 78.55(5) 2 .
Cl3 Ag6 Au7 Ag2 172.40(11) 2 .
Ag5 Ag6 Au7 Ag2 -139.97(4) . .
Ag3 Ag6 Au7 Ag2 147.01(4) 2 .
Cl2 Ag6 Au7 Ag2 -8.07(13) 2 2
Au5 Ag6 Au7 Ag2 -179.02(5) . 2
Au6 Ag6 Au7 Ag2 -147.16(4) . 2
Au1 Ag6 Au7 Ag2 -115.36(4) . 2
Cl3 Ag6 Au7 Ag2 93.85(11) 2 2
Ag5 Ag6 Au7 Ag2 141.48(4) . 2
Ag2 Ag6 Au7 Ag2 -78.55(5) . 2
Ag3 Ag6 Au7 Ag2 68.46(3) 2 2
Cl2 Ag6 Au7 Ag3 107.05(14) 2 .
Au5 Ag6 Au7 Ag3 -63.90(5) . .
Au6 Ag6 Au7 Ag3 -32.04(4) . .
Au1 Ag6 Au7 Ag3 -0.23(5) . .
Ag2 Ag6 Au7 Ag3 115.12(5) 2 .
Cl3 Ag6 Au7 Ag3 -151.03(11) 2 .
Ag5 Ag6 Au7 Ag3 -103.40(4) . .
Ag2 Ag6 Au7 Ag3 36.57(4) . .
Ag3 Ag6 Au7 Ag3 -176.42(5) 2 .
Cl2 Ag6 Au7 Ag3 -76.54(14) 2 2
Au5 Ag6 Au7 Ag3 112.52(4) . 2
Au6 Ag6 Au7 Ag3 144.38(4) . 2
Au1 Ag6 Au7 Ag3 176.18(4) . 2
Ag2 Ag6 Au7 Ag3 -68.46(3) 2 2
Cl3 Ag6 Au7 Ag3 25.39(10) 2 2
Ag5 Ag6 Au7 Ag3 73.02(4) . 2
Ag2 Ag6 Au7 Ag3 -147.01(4) . 2
Cl2 Ag6 Au7 Ag6 31.59(13) 2 2
Au5 Ag6 Au7 Ag6 -139.36(4) . 2
Au6 Ag6 Au7 Ag6 -107.50(3) . 2
Au1 Ag6 Au7 Ag6 -75.70(3) . 2
Ag2 Ag6 Au7 Ag6 39.66(3) 2 2
Cl3 Ag6 Au7 Ag6 133.51(10) 2 2
Ag5 Ag6 Au7 Ag6 -178.86(3) . 2
Ag2 Ag6 Au7 Ag6 -38.89(3) . 2
Ag3 Ag6 Au7 Ag6 108.12(3) 2 2
Cl2 Ag6 Au7 Ag4 174.39(14) 2 .
Au5 Ag6 Au7 Ag4 3.44(5) . .
Au6 Ag6 Au7 Ag4 35.30(3) . .
Au1 Ag6 Au7 Ag4 67.11(5) . .
Ag2 Ag6 Au7 Ag4 -177.54(4) 2 .
Cl3 Ag6 Au7 Ag4 -83.68(11) 2 .
Ag5 Ag6 Au7 Ag4 -36.06(4) . .
Ag2 Ag6 Au7 Ag4 103.92(4) . .
Ag3 Ag6 Au7 Ag4 -109.08(4) 2 .
Cl2 Ag6 Au7 Ag4 -106.17(14) 2 2
Au5 Ag6 Au7 Ag4 82.89(5) . 2
Au6 Ag6 Au7 Ag4 114.75(4) . 2
Au1 Ag6 Au7 Ag4 146.55(4) . 2
Ag2 Ag6 Au7 Ag4 -98.09(4) 2 2
Cl3 Ag6 Au7 Ag4 -4.24(11) 2 2
Ag5 Ag6 Au7 Ag4 43.39(5) . 2
Ag2 Ag6 Au7 Ag4 -176.64(4) . 2
Ag3 Ag6 Au7 Ag4 -29.63(4) 2 2
Cl4 Ag4 Au7 Au6 42.2(2) 2 2
Au6 Ag4 Au7 Au6 178.261(14) . 2
Au4 Ag4 Au7 Au6 -150.76(2) . 2
Ag5 Ag4 Au7 Au6 -109.41(4) . 2
Au3 Ag4 Au7 Au6 146.46(2) . 2
Ag3 Ag4 Au7 Au6 108.64(3) . 2
Ag4 Ag4 Au7 Au6 -26.95(5) 2 2
Cl4 Ag4 Au7 Au6 -136.1(2) 2 .
Au4 Ag4 Au7 Au6 30.98(2) . .
Ag5 Ag4 Au7 Au6 72.33(3) . .
Au3 Ag4 Au7 Au6 -31.80(2) . .
Ag3 Ag4 Au7 Au6 -69.62(3) . .
Ag4 Ag4 Au7 Au6 154.79(4) 2 .
Cl4 Ag4 Au7 Ag5 4.7(2) 2 2
Au6 Ag4 Au7 Ag5 140.79(3) . 2
Au4 Ag4 Au7 Ag5 171.77(4) . 2
Ag5 Ag4 Au7 Ag5 -146.88(4) . 2
Au3 Ag4 Au7 Ag5 108.98(4) . 2
Ag3 Ag4 Au7 Ag5 71.16(3) . 2
Ag4 Ag4 Au7 Ag5 -64.42(4) 2 2
Cl4 Ag4 Au7 Ag5 151.6(2) 2 .
Au6 Ag4 Au7 Ag5 -72.33(3) . .
Au4 Ag4 Au7 Ag5 -41.35(4) . .
Au3 Ag4 Au7 Ag5 -104.13(4) . .
Ag3 Ag4 Au7 Ag5 -141.95(4) . .
Ag4 Ag4 Au7 Ag5 82.46(4) 2 .
Cl4 Ag4 Au7 Ag2 -103.5(2) 2 .
Au6 Ag4 Au7 Ag2 32.64(3) . .
Au4 Ag4 Au7 Ag2 63.62(4) . .
Ag5 Ag4 Au7 Ag2 104.97(4) . .
Au3 Ag4 Au7 Ag2 0.84(4) . .
Ag3 Ag4 Au7 Ag2 -36.98(4) . .
Ag4 Ag4 Au7 Ag2 -172.57(3) 2 .
Cl4 Ag4 Au7 Ag2 170.4(4) 2 2
Au6 Ag4 Au7 Ag2 -53.5(3) . 2
Au4 Ag4 Au7 Ag2 -22.5(3) . 2
Ag5 Ag4 Au7 Ag2 18.9(3) . 2
Au3 Ag4 Au7 Ag2 -85.3(3) . 2
Ag3 Ag4 Au7 Ag2 -123.1(3) . 2
Ag4 Ag4 Au7 Ag2 101.3(3) 2 2
Cl4 Ag4 Au7 Ag3 -66.5(2) 2 .
Au6 Ag4 Au7 Ag3 69.62(3) . .
Au4 Ag4 Au7 Ag3 100.61(4) . .
Ag5 Ag4 Au7 Ag3 141.95(4) . .
Au3 Ag4 Au7 Ag3 37.82(3) . .
Ag4 Ag4 Au7 Ag3 -135.58(5) 2 .
Cl4 Ag4 Au7 Ag3 111.7(2) 2 2
Au6 Ag4 Au7 Ag3 -112.23(3) . 2
Au4 Ag4 Au7 Ag3 -81.24(4) . 2
Ag5 Ag4 Au7 Ag3 -39.90(4) . 2
Au3 Ag4 Au7 Ag3 -144.03(3) . 2
Ag3 Ag4 Au7 Ag3 178.15(2) . 2
Ag4 Ag4 Au7 Ag3 42.57(5) 2 2
Cl4 Ag4 Au7 Ag6 -34.7(2) 2 2
Au6 Ag4 Au7 Ag6 101.39(4) . 2
Au4 Ag4 Au7 Ag6 132.37(4) . 2
Ag5 Ag4 Au7 Ag6 173.72(4) . 2
Au3 Ag4 Au7 Ag6 69.58(5) . 2
Ag3 Ag4 Au7 Ag6 31.76(4) . 2
Ag4 Ag4 Au7 Ag6 -103.82(4) 2 2
Cl4 Ag4 Au7 Ag6 -171.7(2) 2 .
Au6 Ag4 Au7 Ag6 -35.62(4) . .
Au4 Ag4 Au7 Ag6 -4.64(5) . .
Ag5 Ag4 Au7 Ag6 36.71(4) . .
Au3 Ag4 Au7 Ag6 -67.42(4) . .
Ag3 Ag4 Au7 Ag6 -105.24(4) . .
Ag4 Ag4 Au7 Ag6 119.17(4) 2 .
Cl4 Ag4 Au7 Ag4 69.1(2) 2 2
Au6 Ag4 Au7 Ag4 -154.79(4) . 2
Au4 Ag4 Au7 Ag4 -123.81(5) . 2
Ag5 Ag4 Au7 Ag4 -82.46(4) . 2
Au3 Ag4 Au7 Ag4 173.40(6) . 2
Ag3 Ag4 Au7 Ag4 135.58(5) . 2
C6 C1 C2 C3 0.0 . .
P1 C1 C2 C3 178.3(3) . .
C1 C2 C3 C4 0.0 . .
C2 C3 C4 C5 0.0 . .
C3 C4 C5 C6 0.0 . .
C4 C5 C6 C1 0.0 . .
C2 C1 C6 C5 0.0 . .
P1 C1 C6 C5 -178.2(3) . .
C12 C7 C8 C9 0.0 . .
P1 C7 C8 C9 -178.9(3) . .
C7 C8 C9 C10 0.0 . .
C8 C9 C10 C11 0.0 . .
C9 C10 C11 C12 0.0 . .
C10 C11 C12 C7 0.0 . .
C8 C7 C12 C11 0.0 . .
P1 C7 C12 C11 179.0(3) . .
C18 C13 C14 C15 0.0 . .
P1 C13 C14 C15 -174.7(3) . .
C13 C14 C15 C16 0.0 . .
C14 C15 C16 C17 0.0 . .
C15 C16 C17 C18 0.0 . .
C16 C17 C18 C13 0.0 . .
C14 C13 C18 C17 0.0 . .
P1 C13 C18 C17 174.4(3) . .
C24 C19 C20 C21 0.0 . .
P2 C19 C20 C21 173.3(8) . .
C19 C20 C21 C22 0.0 . .
C20 C21 C22 C23 0.0 . .
C21 C22 C23 C24 0.0 . .
C22 C23 C24 C19 0.0 . .
C20 C19 C24 C23 0.0 . .
P2 C19 C24 C23 -173.7(8) . .
C30 C25 C26 C27 0.0 . .
P2 C25 C26 C27 -176.7(8) . .
C25 C26 C27 C28 0.0 . .
C26 C27 C28 C29 0.0 . .
C27 C28 C29 C30 0.0 . .
C28 C29 C30 C25 0.0 . .
C26 C25 C30 C29 0.0 . .
P2 C25 C30 C29 176.8(8) . .
C36 C31 C32 C33 0.0 . .
P2 C31 C32 C33 175.6(8) . .
C31 C32 C33 C34 0.0 . .
C32 C33 C34 C35 0.0 . .
C33 C34 C35 C36 0.0 . .
C34 C35 C36 C31 0.0 . .
C32 C31 C36 C35 0.0 . .
P2 C31 C36 C35 -175.9(8) . .
C42 C37 C38 C39 0.0 . .
P3 C37 C38 C39 177.2(9) . .
C37 C38 C39 C40 0.0 . .
C38 C39 C40 C41 0.0 . .
C39 C40 C41 C42 0.0 . .
C40 C41 C42 C37 0.0 . .
C38 C37 C42 C41 0.0 . .
P3 C37 C42 C41 -177.3(9) . .
C48 C43 C44 C45 0.0 . .
P3 C43 C44 C45 178.3(3) . .
C43 C44 C45 C46 0.0 . .
C44 C45 C46 C47 0.0 . .
C45 C46 C47 C48 0.0 . .
C46 C47 C48 C43 0.0 . .
C44 C43 C48 C47 0.0 . .
P3 C43 C48 C47 -178.5(3) . .
C54 C49 C50 C51 0.0 . .
P3 C49 C50 C51 -178.7(4) . .
C49 C50 C51 C52 0.0 . .
C50 C51 C52 C53 0.0 . .
C51 C52 C53 C54 0.0 . .
C52 C53 C54 C49 0.0 . .
C50 C49 C54 C53 0.0 . .
P3 C49 C54 C53 178.7(4) . .
C60 C55 C56 C57 0.0 . .
P4 C55 C56 C57 177.4(11) . .
C55 C56 C57 C58 0.0 . .
C56 C57 C58 C59 0.0 . .
C57 C58 C59 C60 0.0 . .
C58 C59 C60 C55 0.0 . .
C56 C55 C60 C59 0.0 . .
P4 C55 C60 C59 -177.5(10) . .
C66 C61 C62 C63 0.0 . .
P4 C61 C62 C63 169.5(2) . .
C61 C62 C63 C64 0.0 . .
C62 C63 C64 C65 0.0 . .
C63 C64 C65 C66 0.0 . .
C64 C65 C66 C61 0.0 . .
C62 C61 C66 C65 0.0 . .
P4 C61 C66 C65 -170.4(2) . .
C72 C67 C68 C69 0.0 . .
P4 C67 C68 C69 -179.2(2) . .
C67 C68 C69 C70 0.0 . .
C68 C69 C70 C71 0.0 . .
C69 C70 C71 C72 0.0 . .
C70 C71 C72 C67 0.0 . .
C68 C67 C72 C71 0.0 . .
P4 C67 C72 C71 179.1(2) . .
C79 C74 C75 C76 0.0 . .
P5 C74 C75 C76 172.5(2) . .
C74 C75 C76 C77 0.0 . .
C75 C76 C77 C78 0.0 . .
C76 C77 C78 C79 0.0 . .
C77 C78 C79 C74 0.0 . .
C75 C74 C79 C78 0.0 . .
P5 C74 C79 C78 -172.7(2) . .
C85 C80 C81 C82 0.0 . .
P5 C80 C81 C82 -178.7(2) . .
C80 C81 C82 C83 0.0 . .
C81 C82 C83 C84 0.0 . .
C82 C83 C84 C85 0.0 . .
C83 C84 C85 C80 0.0 . .
C81 C80 C85 C84 0.0 . .
P5 C80 C85 C84 178.8(2) . .
C91 C86 C87 C88 0.0 . .
P5 C86 C87 C88 177.8(2) . .
C86 C87 C88 C89 0.0 . .
C87 C88 C89 C90 0.0 . .
C88 C89 C90 C91 0.0 . .
C89 C90 C91 C86 0.0 . .
C87 C86 C91 C90 0.0 . .
P5 C86 C91 C90 -177.8(2) . .
Au6 Ag2 Cl2 Ag6 55.0(4) . 2
Au1 Ag2 Cl2 Ag6 -170.85(9) . 2
Au2 Ag2 Cl2 Ag6 114.59(9) . 2
Au7 Ag2 Cl2 Ag6 -8.99(15) . 2
Ag3 Ag2 Cl2 Ag6 52.44(11) . 2
Ag6 Ag2 Cl2 Ag6 -79.10(16) . 2
Ag2 Ag2 Cl2 Ag6 -56.28(8) 2 2
Au6 Ag3 Cl3 Ag5 -61.6(5) . 2
Au3 Ag3 Cl3 Ag5 113.08(15) . 2
Au7 Ag3 Cl3 Ag5 -33.28(14) . 2
Au2 Ag3 Cl3 Ag5 -158.42(7) . 2
Ag4 Ag3 Cl3 Ag5 30.99(17) . 2
Ag2 Ag3 Cl3 Ag5 -95.23(11) . 2
Ag6 Ag3 Cl3 Ag5 -64.63(8) 2 2
Au6 Ag3 Cl3 Ag6 3.1(5) . 2
Au3 Ag3 Cl3 Ag6 177.71(12) . 2
Au7 Ag3 Cl3 Ag6 31.36(13) . 2
Au2 Ag3 Cl3 Ag6 -93.79(12) . 2
Ag4 Ag3 Cl3 Ag6 95.62(14) . 2
Ag2 Ag3 Cl3 Ag6 -30.59(12) . 2
Ag5 Ag3 Cl3 Ag6 64.63(8) 2 2
Cl3 Ag5 Cl4 Ag4 101.3(2) 2 2
Au7 Ag5 Cl4 Ag4 5.3(3) . 2
Au5 Ag5 Cl4 Ag4 179.2(3) . 2
Au6 Ag5 Cl4 Ag4 -43.7(4) . 2
Ag4 Ag5 Cl4 Ag4 -53.7(2) . 2
Au4 Ag5 Cl4 Ag4 -108.54(16) . 2
Ag6 Ag5 Cl4 Ag4 63.6(4) . 2
Ag3 Ag5 Cl4 Ag4 55.16(16) 2 2
C2 C1 P1 C7 112.3(3) . .
C6 C1 P1 C7 -69.5(4) . .
C2 C1 P1 C13 -136.6(2) . .
C6 C1 P1 C13 41.7(5) . .
C2 C1 P1 Au1 -12.8(3) . .
C6 C1 P1 Au1 165.5(2) . .
C12 C7 P1 C1 -146.4(2) . .
C8 C7 P1 C1 32.5(4) . .
C12 C7 P1 C13 104.4(3) . .
C8 C7 P1 C13 -76.6(4) . .
C12 C7 P1 Au1 -18.8(3) . .
C8 C7 P1 Au1 160.19(19) . .
C14 C13 P1 C1 42.8(4) . .
C18 C13 P1 C1 -131.7(3) . .
C14 C13 P1 C7 153.7(2) . .
C18 C13 P1 C7 -20.9(4) . .
C14 C13 P1 Au1 -83.5(3) . .
C18 C13 P1 Au1 102.0(2) . .
Au6 Au1 P1 C1 58(2) . .
Ag2 Au1 P1 C1 6.0(3) . .
Ag6 Au1 P1 C1 -66.8(3) . .
Au5 Au1 P1 C1 -136.9(3) . .
Au2 Au1 P1 C1 74.3(3) . .
Ag1 Au1 P1 C1 145.7(2) . .
Au6 Au1 P1 C7 -64(2) . .
Ag2 Au1 P1 C7 -115.7(3) . .
Ag6 Au1 P1 C7 171.5(2) . .
Au5 Au1 P1 C7 101.4(3) . .
Au2 Au1 P1 C7 -47.4(3) . .
Ag1 Au1 P1 C7 24.0(3) . .
Au6 Au1 P1 C13 177(100) . .
Ag2 Au1 P1 C13 124.9(3) . .
Ag6 Au1 P1 C13 52.1(4) . .
Au5 Au1 P1 C13 -18.1(4) . .
Au2 Au1 P1 C13 -166.9(3) . .
Ag1 Au1 P1 C13 -95.4(3) . .
C32 C31 P2 C25 20.4(8) . .
C36 C31 P2 C25 -163.8(6) . .
C32 C31 P2 C19 -85.4(7) . .
C36 C31 P2 C19 90.4(6) . .
C32 C31 P2 Au2 147.9(5) . .
C36 C31 P2 Au2 -36.4(6) . .
C26 C25 P2 C31 -66.1(7) . .
C30 C25 P2 C31 117.1(6) . .
C26 C25 P2 C19 42.5(7) . .
C30 C25 P2 C19 -134.3(7) . .
C26 C25 P2 Au2 169.0(5) . .
C30 C25 P2 Au2 -7.7(7) . .
C20 C19 P2 C31 0.9(8) . .
C24 C19 P2 C31 174.4(6) . .
C20 C19 P2 C25 -108.8(7) . .
C24 C19 P2 C25 64.6(7) . .
C20 C19 P2 Au2 124.8(5) . .
C24 C19 P2 Au2 -61.8(6) . .
Au6 Au2 P2 C31 10(9) . .
Ag2 Au2 P2 C31 178.5(4) . .
Ag3 Au2 P2 C31 -108.4(4) . .
Au3 Au2 P2 C31 -39.0(4) . .
Ag1 Au2 P2 C31 34.7(4) . .
Au1 Au2 P2 C31 108.4(4) . .
Au6 Au2 P2 C25 132(8) . .
Ag2 Au2 P2 C25 -59.7(4) . .
Ag3 Au2 P2 C25 13.4(5) . .
Au3 Au2 P2 C25 82.8(4) . .
Ag1 Au2 P2 C25 156.5(4) . .
Au1 Au2 P2 C25 -129.8(4) . .
Au6 Au2 P2 C19 -110(8) . .
Ag2 Au2 P2 C19 58.5(5) . .
Ag3 Au2 P2 C19 131.6(4) . .
Au3 Au2 P2 C19 -159.0(4) . .
Ag1 Au2 P2 C19 -85.3(5) . .
Au1 Au2 P2 C19 -11.6(5) . .
C38 C37 P3 C43 -66.7(7) . .
C42 C37 P3 C43 110.5(6) . .
C38 C37 P3 C49 43.6(8) . .
C42 C37 P3 C49 -139.2(6) . .
C38 C37 P3 Au3 171.8(5) . .
C42 C37 P3 Au3 -11.0(8) . .
C44 C43 P3 C37 -3.3(5) . .
C48 C43 P3 C37 175.2(5) . .
C44 C43 P3 C49 -116.5(4) . .
C48 C43 P3 C49 61.9(6) . .
C44 C43 P3 Au3 119.8(2) . .
C48 C43 P3 Au3 -61.8(4) . .
C50 C49 P3 C37 -73.3(6) . .
C54 C49 P3 C37 108.0(5) . .
C50 C49 P3 C43 36.3(7) . .
C54 C49 P3 C43 -142.4(3) . .
C50 C49 P3 Au3 158.5(4) . .
C54 C49 P3 Au3 -20.2(3) . .
Au6 Au3 P3 C37 139.0(18) . .
Ag3 Au3 P3 C37 159.0(5) . .
Ag4 Au3 P3 C37 -130.4(5) . .
Au4 Au3 P3 C37 -58.8(5) . .
Au2 Au3 P3 C37 89.9(5) . .
Ag1 Au3 P3 C37 17.3(5) . .
Au6 Au3 P3 C43 22(2) . .
Ag3 Au3 P3 C43 42.3(3) . .
Ag4 Au3 P3 C43 112.9(3) . .
Au4 Au3 P3 C43 -175.5(3) . .
Au2 Au3 P3 C43 -26.8(3) . .
Ag1 Au3 P3 C43 -99.4(3) . .
Au6 Au3 P3 C49 -95.8(18) . .
Ag3 Au3 P3 C49 -75.8(3) . .
Ag4 Au3 P3 C49 -5.2(3) . .
Au4 Au3 P3 C49 66.4(3) . .
Au2 Au3 P3 C49 -144.9(2) . .
Ag1 Au3 P3 C49 142.5(3) . .
C62 C61 P4 C55 20.5(7) . .
C66 C61 P4 C55 -169.5(7) . .
C62 C61 P4 C67 -88.3(3) . .
C66 C61 P4 C67 81.7(3) . .
C62 C61 P4 Au4 148.75(14) . .
C66 C61 P4 Au4 -41.3(3) . .
C56 C55 P4 C61 -63.4(8) . .
C60 C55 P4 C61 114.0(7) . .
C56 C55 P4 C67 47.8(8) . .
C60 C55 P4 C67 -134.7(7) . .
C56 C55 P4 Au4 171.8(6) . .
C60 C55 P4 Au4 -10.8(9) . .
C68 C67 P4 C61 160.7(2) . .
C72 C67 P4 C61 -18.5(4) . .
C68 C67 P4 C55 49.2(6) . .
C72 C67 P4 C55 -130.0(6) . .
C68 C67 P4 Au4 -77.4(2) . .
C72 C67 P4 Au4 103.4(3) . .
Au6 Au4 P4 C61 19.2(13) . .
Au5 Au4 P4 C61 -31.3(3) . .
Ag4 Au4 P4 C61 -173.48(19) . .
Au3 Au4 P4 C61 113.0(2) . .
Ag5 Au4 P4 C61 -100.9(2) . .
Ag1 Au4 P4 C61 41.2(3) . .
Au6 Au4 P4 C55 141.6(11) . .
Au5 Au4 P4 C55 91.1(5) . .
Ag4 Au4 P4 C55 -51.1(6) . .
Au3 Au4 P4 C55 -124.6(5) . .
Ag5 Au4 P4 C55 21.5(6) . .
Ag1 Au4 P4 C55 163.6(5) . .
Au6 Au4 P4 C67 -99.7(11) . .
Au5 Au4 P4 C67 -150.3(3) . .
Ag4 Au4 P4 C67 67.6(4) . .
Au3 Au4 P4 C67 -6.0(4) . .
Ag5 Au4 P4 C67 140.1(3) . .
Ag1 Au4 P4 C67 -77.8(3) . .
C87 C86 P5 C74 -75.0(3) . .
C91 C86 P5 C74 102.8(3) . .
C87 C86 P5 C80 36.1(3) . .
C91 C86 P5 C80 -146.10(17) . .
C87 C86 P5 Au5 161.85(11) . .
C91 C86 P5 Au5 -20.4(3) . .
C75 C74 P5 C86 6.6(4) . .
C79 C74 P5 C86 179.18(16) . .
C75 C74 P5 C80 -104.1(2) . .
C79 C74 P5 C80 68.5(3) . .
C75 C74 P5 Au5 129.80(18) . .
C79 C74 P5 Au5 -57.6(3) . .
C81 C80 P5 C86 -90.2(3) . .
C85 C80 P5 C86 91.0(3) . .
C81 C80 P5 C74 23.6(3) . .
C85 C80 P5 C74 -155.16(16) . .
C81 C80 P5 Au5 146.90(16) . .
C85 C80 P5 Au5 -31.9(3) . .
Au6 Au5 P5 C86 -171(2) . .
Ag6 Au5 P5 C86 -119.5(2) . .
Ag5 Au5 P5 C86 169.96(19) . .
Au4 Au5 P5 C86 99.4(2) . .
Au1 Au5 P5 C86 -49.4(3) . .
Ag1 Au5 P5 C86 25.4(3) . .
Au6 Au5 P5 C74 67(3) . .
Ag6 Au5 P5 C74 119.0(2) . .
Ag5 Au5 P5 C74 48.5(3) . .
Au4 Au5 P5 C74 -22.1(3) . .
Au1 Au5 P5 C74 -170.82(19) . .
Ag1 Au5 P5 C74 -96.1(2) . .
Au6 Au5 P5 C80 -52(3) . .
Ag6 Au5 P5 C80 -0.6(3) . .
Ag5 Au5 P5 C80 -71.1(3) . .
Au4 Au5 P5 C80 -141.7(2) . .
Au1 Au5 P5 C80 69.5(3) . .
Ag1 Au5 P5 C80 144.3(2) . .

loop_
_platon_squeeze_void_nr
_platon_squeeze_void_average_x
_platon_squeeze_void_average_y
_platon_squeeze_void_average_z
_platon_squeeze_void_volume
_platon_squeeze_void_count_electrons
1 0.250 0.098 0.097 3622.3 1034.7
2 0.750 0.598 0.097 3622.3 1034.7
3 0.500 0.386 0.250 34.5 25.7
4 1.000 0.886 0.250 34.5 25.7
5 0.500 0.614 0.750 33.2 21.7
6 1.000 0.114 0.750 33.2 21.7
